data_7706757
loop_
_publ_author_name
'Auvray, Thomas'
'Nachtigall, Olaf'
'Brennessel, William W.'
'Jones, William D.'
'Matson, Ellen M.'

_publ_section_title
;
 Development of sterically hindered siloxide-functionalized
 polyoxotungstates for the complexation of 5d-metals.
;
_journal_issue 12
_journal_name_full 'Dalton transactions (Cambridge, England : 2003)'
_journal_page_first 4300
_journal_page_last 4310
_journal_paper_doi 10.1039/d1dt00256b
_journal_volume 50
_journal_year 2021
_chemical_absolute_configuration ad
_chemical_formula_moiety '1(C36 H30 O37 P Si3 W9), 3(C24 H52 N)'
_chemical_formula_sum 'C108 H186 N3 O37 P Si3 W9'
_chemical_formula_weight 3888.48
_space_group_crystal_system orthorhombic
_space_group_IT_number 29
_space_group_name_Hall 'P 2c -2ac'
_space_group_name_H-M_alt 'P c a 21'
_atom_sites_solution_hydrogens mixed
_atom_sites_solution_primary dual
_atom_sites_solution_secondary difmap
_audit_creation_date 2021-01-11
_audit_creation_method
;
Olex2 1.3-ac4
(compiled 2020.03.28 svn.rd84adfe8 for Rigaku Oxford Diffraction, GUI svn.r6032)
;
_audit_update_record
;
2021-01-25 deposited with the CCDC.	2021-03-01 downloaded from the CCDC.
;
_cell_angle_alpha 90
_cell_angle_beta 90
_cell_angle_gamma 90
_cell_formula_units_Z 8
_cell_length_a 30.2815(2)
_cell_length_b 31.4764(2)
_cell_length_c 28.51028(19)
_cell_measurement_reflns_used 151374
_cell_measurement_temperature 100.00(10)
_cell_measurement_theta_max 77.2600
_cell_measurement_theta_min 2.5250
_cell_volume 27174.6(3)
_computing_cell_refinement 'CrysAlisPro 1.171.40.69a (Rigaku OD, 2020)'
_computing_data_collection 'CrysAlisPro 1.171.40.69a (Rigaku OD, 2020)'
_computing_data_reduction 'CrysAlisPro 1.171.40.69a (Rigaku OD, 2020)'
_computing_molecular_graphics 'Olex2 1.3-ac4 (Dolomanov et al., 2009)'
_computing_publication_material 'Olex2 1.3-ac4 (Dolomanov et al., 2009)'
_computing_structure_refinement 'SHELXL 2018/3 (Sheldrick, 2015b)'
_computing_structure_solution 'SHELXT 2018/2 (Sheldrick, 2015a)'
_diffrn_ambient_environment N~2~
_diffrn_ambient_temperature 100.00(10)
_diffrn_detector 'Hybrid Pixel Array Detector'
_diffrn_detector_area_resol_mean 10.0000
_diffrn_detector_type HyPix
_diffrn_measured_fraction_theta_full 0.991
_diffrn_measured_fraction_theta_max 0.931
_diffrn_measurement_details
;
List of Runs (angles in degrees, time in seconds):

  # Type    Start    End  Width  t~exp~   \w     \q     \k     \f   Frames
#--------------------------------------------------------------------------
  1  \w    -23.00  12.00   0.50    1.73    --  -49.75  32.00  67.00   70
  2  \w     -5.00  23.00   0.50    1.73    --  -49.75  19.00  90.00   56
  3  \w    -30.00  13.00   0.50    1.73    --  -49.75  57.00 -60.00   86
  4  \w     -4.00  24.00   0.50    1.73    --  -49.75  19.00 -90.00   56
  5  \w     -4.00  23.00   0.50    1.73    --  -49.75  19.00-150.00   54
  6  \w     -5.00  21.00   0.50    1.73    --  -49.75  19.00-180.00   52
  7  \w    -44.00 -19.00   0.50    6.93    --  -84.25  45.00-120.00   50
  8  \w    -38.00 -13.00   0.50    6.93    --  -84.25  45.00 -60.00   50
  9  \w    -62.00 -34.00   0.50    1.73    --  -49.75  57.00 -60.00   56
 10  \w    -80.00 -45.00   0.50    1.73    --  -49.75 125.00 -60.00   70
 11  \w     61.00 118.00   0.50    1.73    --   49.75  32.00  67.00  114
 12  \w    117.00 178.00   0.50    6.93    --  105.75  32.00  67.00  122
 13  \w    128.00 155.00   0.50    6.93    --  105.75  77.00  90.00   54
 14  \w     98.00 178.00   0.50    6.93    --  105.75  30.00   0.00  160
 15  \w    126.00 172.00   0.50    6.93    --  105.75  15.00 -60.00   92
 16  \w    135.00 178.00   0.50    6.93    --  105.75  77.00-150.00   86
 17  \w    116.00 178.00   0.50    6.93    --  105.75  30.00-180.00  124
 18  \w    117.00 162.00   0.50    6.93    --  105.75 125.00-180.00   90
 19  \w     96.00 160.00   0.50    6.93    --  105.75 125.00-150.00  128
 20  \w     87.00 177.00   0.50    6.93    --  105.75  77.00 -90.00  180
 21  \w     98.00 164.00   0.50    6.93    --  105.75  30.00  30.00  132
 22  \w    107.00 174.00   0.50    6.93    --  105.75  15.00 150.00  134
 23  \w    103.00 162.00   0.50    6.93    --  105.75 125.00   0.00  118
 24  \w     85.00 116.00   0.50    6.93    --  105.75  77.00-150.00   62
 25  \w     35.00  75.00   0.50    6.93    --  105.75 -61.00 -30.00   80
 26  \w     78.00 104.00   0.50    6.93    --  105.75 -94.00 -90.00   52
 27  \w     66.00  92.00   0.50    6.93    --  105.75-125.00-180.00   52
 28  \w     62.00 105.00   0.50    6.93    --  105.75 -94.00-180.00   86
 29  \w     44.00  69.00   0.50    6.93    --  105.75-125.00 -60.00   50
 30  \w     39.00  64.00   0.50    6.93    --  105.75-125.00 -30.00   50
 31  \w     46.00  72.00   0.50    6.93    --  105.75-125.00 -90.00   52
 32  \w     39.00 105.00   0.50    6.93    --  105.75 -94.00-150.00  132
 33  \w     36.00  70.00   0.50    6.93    --  105.75 -94.00 -90.00   68
 34  \w     39.00  87.00   0.50    6.93    --  105.75-125.00-150.00   96
 35  \w     34.00  63.00   0.50    6.93    --  105.75-125.00-120.00   58
 36  \w     37.00 106.00   0.50    6.93    --  105.75 -94.00 -60.00  138
 37  \w     36.00  97.00   0.50    6.93    --  105.75 -94.00   0.00  122
 38  \w     68.00 106.00   0.50    6.93    --  105.75 -94.00  90.00   76
 39  \w     75.00 106.00   0.50    6.93    --  105.75 -94.00 120.00   62
 40  \w     40.00 104.00   0.50    6.93    --  105.75 -94.00 150.00  128
 41  \w     48.00  74.00   0.50    6.93    --  105.75 -61.00 150.00   52
 42  \w     48.00  73.00   0.50    6.93    --  105.75 -61.00 120.00   50
 43  \w     35.00 105.00   0.50    6.93    --  105.75 -94.00  60.00  140
 44  \w     36.00 106.00   0.50    6.93    --  105.75 -94.00 -30.00  140
 45  \w     47.00  75.00   0.50    6.93    --  105.75 -61.00-120.00   56
 46  \w     34.00 105.00   0.50    6.93    --  105.75 -94.00-120.00  142
 47  \w     38.00  68.00   0.50    6.93    --  105.75 -61.00   0.00   60
 48  \w     34.00  59.00   0.50    6.93    --  105.75 -61.00  30.00   50
 49  \w     -1.00  24.00   0.50    1.73    --   49.75 -32.00 -91.00   50
 50  \w    -19.00   8.00   0.50    1.73    --   49.75 -19.00-120.00   54
 51  \w     21.00  81.00   0.50    1.73    --   49.75 -99.00-150.00  120
 52  \w     86.00 126.00   0.50    6.93    --  105.75  77.00  90.00   80
 53  \w     43.00  83.00   0.50    6.93    --  105.75-125.00 150.00   80
 54  \w    -81.00 -41.00   0.50    1.73    --  -49.75 -32.00 -91.00   80
 55  \w   -106.00 -74.00   0.50    1.73    --  -49.75-125.00-150.00   64
 56  \w   -115.00 -63.00   0.50    6.93    --  -84.25 -77.00-150.00  104
 57  \w   -120.00 -86.00   0.50    1.73    --  -49.75 -32.00 -91.00   68
 58  \w   -140.00-115.00   0.50    6.93    --  -84.25 -32.00 -91.00   50
;
_diffrn_measurement_device 'four-circle diffractometer'
_diffrn_measurement_device_type 'XtaLAB Synergy, Dualflex, HyPix'
_diffrn_measurement_method '\w scans'
_diffrn_orient_matrix_type 'CrysAlisPro convention (1999,Acta A55,543-557)'
_diffrn_orient_matrix_UB_11 0.0212499000
_diffrn_orient_matrix_UB_12 0.0244850000
_diffrn_orient_matrix_UB_13 -0.0409312000
_diffrn_orient_matrix_UB_21 -0.0043660000
_diffrn_orient_matrix_UB_22 -0.0396240000
_diffrn_orient_matrix_UB_23 -0.0314140000
_diffrn_orient_matrix_UB_31 -0.0460361000
_diffrn_orient_matrix_UB_32 0.0150582000
_diffrn_orient_matrix_UB_33 -0.0159451000
_diffrn_radiation_monochromator mirror
_diffrn_radiation_probe x-ray
_diffrn_radiation_type 'Cu K\a'
_diffrn_radiation_wavelength 1.54184
_diffrn_reflns_av_R_equivalents 0.0996
_diffrn_reflns_av_unetI/netI 0.0458
_diffrn_reflns_Laue_measured_fraction_full 0.991
_diffrn_reflns_Laue_measured_fraction_max 0.931
_diffrn_reflns_limit_h_max 39
_diffrn_reflns_limit_h_min -39
_diffrn_reflns_limit_k_max 34
_diffrn_reflns_limit_k_min -38
_diffrn_reflns_limit_l_max 36
_diffrn_reflns_limit_l_min -36
_diffrn_reflns_number 504469
_diffrn_reflns_point_group_measured_fraction_full 0.988
_diffrn_reflns_point_group_measured_fraction_max 0.924
_diffrn_reflns_theta_full 74.504
_diffrn_reflns_theta_max 89.915
_diffrn_reflns_theta_min 2.550
_diffrn_source 'micro-focus sealed X-ray tube'
_diffrn_source_type 'PhotonJet (Cu) X-ray Source'
_exptl_absorpt_coefficient_mu 14.604
_exptl_absorpt_correction_T_max 1.00000
_exptl_absorpt_correction_T_min 0.72451
_exptl_absorpt_correction_type multi-scan
_exptl_absorpt_process_details
;
CrysAlisPro 1.171.40.69a (Rigaku Oxford Diffraction, 2020)
Empirical absorption correction using spherical harmonics,
 implemented in SCALE3 ABSPACK scaling algorithm.
;
_exptl_crystal_colour colourless
_exptl_crystal_colour_primary colourless
_exptl_crystal_density_diffrn 1.901
_exptl_crystal_description block
_exptl_crystal_F_000 14992
_exptl_crystal_size_max 0.143
_exptl_crystal_size_mid 0.123
_exptl_crystal_size_min 0.099
_refine_diff_density_max 1.015
_refine_diff_density_min -1.919
_refine_diff_density_rms 0.172
_refine_ls_abs_structure_details
;
 Refined as an inversion twin.
;
_refine_ls_abs_structure_Flack 0.028(12)
_refine_ls_extinction_method none
_refine_ls_goodness_of_fit_ref 1.037
_refine_ls_hydrogen_treatment constr
_refine_ls_matrix_type full
_refine_ls_number_parameters 3009
_refine_ls_number_reflns 57366
_refine_ls_number_restraints 2656
_refine_ls_restrained_S_all 1.029
_refine_ls_R_factor_all 0.0592
_refine_ls_R_factor_gt 0.0536
_refine_ls_shift/su_max 0.058
_refine_ls_shift/su_mean 0.002
_refine_ls_structure_factor_coef Fsqd
_refine_ls_weighting_details 'w=1/[\s^2^(Fo^2^)+(0.0635P)^2^+147.5323P] where P=(Fo^2^+2Fc^2^)/3'
_refine_ls_weighting_scheme calc
_refine_ls_wR_factor_gt 0.1356
_refine_ls_wR_factor_ref 0.1402
_reflns_Friedel_coverage 0.946
_reflns_Friedel_fraction_full 0.985
_reflns_Friedel_fraction_max 0.918
_reflns_number_gt 51756
_reflns_number_total 57366
_reflns_threshold_expression 'I > 2\s(I)'
_cod_data_source_file d1dt00256b2.cif
_cod_data_source_block jonon28
_cod_depositor_comments 'Adding full bibliography for 7706755--7706757.cif.'
_cod_original_cell_volume 27174.7(4)
_cod_database_code 7706757
_shelx_shelxl_version_number 2018/3
_shelx_space_group_comment
;
The symmetry employed for this shelxl refinement is uniquely defined
by the following loop, which should always be used as a source of
symmetry information in preference to the above space-group names.
They are only intended as comments.
;
_shelx_estimated_absorpt_t_max 0.326
_shelx_estimated_absorpt_t_min 0.229
_reflns_odcompleteness_completeness 99.98
_reflns_odcompleteness_iscentric 1
_reflns_odcompleteness_theta 74.33
_olex2_refinement_description
;
1. Twinned data refinement
 Scales: 0.972(12)
 0.028(12)
2. Fixed Uiso
 At 1.2 times of:
  All C(H) groups, All C(H,H) groups
 At 1.5 times of:
  All C(H,H,H) groups, All O(H,H) groups
3. Restrained distances
 C73-C74 = C74-C75 = C75-C76 = C76-C77 = C77-C78 = C79-C80 = C80-C81 = C81-C82
 = C82-C83 = C83-C84 = C85-C86 = C86-C87 = C87-C88 = C88-C89 = C89-C90 = C91-
 C92 = C92-C93 = C93-C94 = C94-C95 = C95-C96
 1.52 with sigma of 0.03
 C97-C98 = C98-C99 = C99-C100 = C100-C101 = C101-C102 = C103-C104 = C104-C105 =
  C105-C106 = C106-C107 = C107-C108 = C109-C110 = C110-C111 = C111-C112 = C112-
 C113 = C113-C114 = C115-C116 = C116-C117 = C117-C118 = C118-C119 = C119-C120
 1.52 with sigma of 0.03
 C121-C122 = C122-C123 = C123-C124 = C124-C125 = C125-C126 = C127-C128 = C128-
 C129 = C129-C130 = C130-C131 = C131-C132 = C133-C134 = C134-C135 = C135-C136 =
 C136-C137 = C137-C138 = C139-C140 = C140-C141 = C141-C142 = C142-C143 = C143-
 C144
 1.52 with sigma of 0.03
 C145-C146 = C146-C147 = C147-C148 = C148-C149 = C149-C150 = C151-C152 = C152-
 C153 = C153-C154 = C154-C155 = C155-C156 = C157-C158 = C158-C159 = C159-C160 =
 C160-C161 = C161-C162 = C163-C164 = C164-C165 = C165-C166 = C166-C167 = C167-
 C168
 1.52 with sigma of 0.03
 C169-C170 = C170-C171 = C171-C172 = C172-C173 = C173-C174 = C175-C176 = C176-
 C177 = C177-C178 = C178-C179 = C179-C180 = C181-C182 = C182-C183 = C183-C184 =
 C184-C185 = C185-C186 = C187-C188 = C188-C189 = C189-C190 = C190-C191 = C191-
 C192
 1.52 with sigma of 0.03
 C193-C194 = C194-C195 = C195-C196 = C196-C197 = C197-C198 = C199-C200 = C200-
 C201 = C201-C202 = C202-C203 = C203-C204 = C205-C206 = C206-C207 = C207-C208 =
 C208-C209 = C209-C210 = C211-C212 = C212-C213 = C213-C214 = C214-C215 = C215-
 C216
 1.52 with sigma of 0.03
 C42-C43 \\sim C42-C43'
 with sigma of 0.01
 C66-C67 \\sim C66'-C67'
 with sigma of 0.01
 C73-C79 \\sim C73-C85 \\sim C73-C91 \\sim C79-C85 \\sim C79-C91 \\sim C85-C91
 with sigma of 0.06
 C97-C103 \\sim C97-C109 \\sim C97-C115 \\sim C103-C109 \\sim C103-C115 \\sim
C109-C115
 with sigma of 0.06
 C121-C127 \\sim C121-C133 \\sim C121-C139 \\sim C127-C133 \\sim C127-C139
\\sim C133-C139
 with sigma of 0.06
 C145-C151 \\sim C145-C157 \\sim C145-C163 \\sim C151-C157 \\sim C151-C163
\\sim C157-C163
 with sigma of 0.06
 C169-C175 \\sim C169-C181 \\sim C169-C187 \\sim C175-C181 \\sim C175-C187
\\sim C181-C187
 with sigma of 0.06
 C193-C199 \\sim C193-C205 \\sim C193-C211 \\sim C199-C205 \\sim C199-C211
\\sim C205-C211
 with sigma of 0.06
4. Restrained planarity
 C43, C45, C47, C44, C46, C48
 with sigma of 0.02
 C43', C45', C47', C44', C46', C48'
 with sigma of 0.02
 C61, C63, C65, C62, C64, C66
 with sigma of 0.02
 C61', C63', C65', C62', C64', C66'
 with sigma of 0.02
 C67, C69, C71, C68, C70, C72
 with sigma of 0.02
 C67', C69', C71', C68', C70', C72'
 with sigma of 0.02
5. Uiso/Uaniso restraints and constraints
All non-hydrogen atoms have similar U: within 1.2A with sigma of 0.01 and sigma
for terminal atoms of 0.02 within 1.2A
C72 \\sim C72': within 2A with sigma of 0.005 and sigma for terminal atoms of
0.01 within 2A
Uanis(C102) \\sim Ueq, Uanis(C113) \\sim Ueq, Uanis(C114) \\sim Ueq,
Uanis(C119) \\sim Ueq, Uanis(C120) \\sim Ueq, Uanis(C144) \\sim Ueq: with sigma
of 0.02 and sigma for terminal atoms of 0.04
Uanis(N1) \\sim Ueq, Uanis(C73) \\sim Ueq, Uanis(C74) \\sim Ueq, Uanis(C75)
\\sim Ueq, Uanis(C76) \\sim Ueq, Uanis(C77) \\sim Ueq, Uanis(C78) \\sim Ueq,
Uanis(C79) \\sim Ueq, Uanis(C80) \\sim Ueq, Uanis(C81) \\sim Ueq, Uanis(C82)
\\sim Ueq, Uanis(C83) \\sim Ueq, Uanis(C84) \\sim Ueq, Uanis(C85) \\sim Ueq,
Uanis(C86) \\sim Ueq, Uanis(C87) \\sim Ueq, Uanis(C88) \\sim Ueq, Uanis(C89)
\\sim Ueq, Uanis(C90) \\sim Ueq, Uanis(C91) \\sim Ueq, Uanis(C92) \\sim Ueq,
Uanis(C93) \\sim Ueq, Uanis(C94) \\sim Ueq, Uanis(C95) \\sim Ueq, Uanis(C96)
\\sim Ueq, Uanis(C127) \\sim Ueq, Uanis(C128) \\sim Ueq, Uanis(C129) \\sim Ueq,
Uanis(C130) \\sim Ueq, Uanis(C131) \\sim Ueq, Uanis(C132) \\sim Ueq, Uanis(N4)
\\sim Ueq, Uanis(C145) \\sim Ueq, Uanis(C146) \\sim Ueq, Uanis(C147) \\sim Ueq,
Uanis(C148) \\sim Ueq, Uanis(C149) \\sim Ueq, Uanis(C150) \\sim Ueq,
Uanis(C151) \\sim Ueq, Uanis(C152) \\sim Ueq, Uanis(C153) \\sim Ueq,
Uanis(C154) \\sim Ueq, Uanis(C155) \\sim Ueq, Uanis(C156) \\sim Ueq,
Uanis(C157) \\sim Ueq, Uanis(C158) \\sim Ueq, Uanis(C159) \\sim Ueq,
Uanis(C160) \\sim Ueq, Uanis(C161) \\sim Ueq, Uanis(C162) \\sim Ueq,
Uanis(C163) \\sim Ueq, Uanis(C164) \\sim Ueq, Uanis(C165) \\sim Ueq,
Uanis(C166) \\sim Ueq, Uanis(C167) \\sim Ueq, Uanis(C168) \\sim Ueq, Uanis(N5)
\\sim Ueq, Uanis(C169) \\sim Ueq, Uanis(C170) \\sim Ueq, Uanis(C171) \\sim Ueq,
Uanis(C172) \\sim Ueq, Uanis(C173) \\sim Ueq, Uanis(C174) \\sim Ueq,
Uanis(C175) \\sim Ueq, Uanis(C176) \\sim Ueq, Uanis(C177) \\sim Ueq,
Uanis(C178) \\sim Ueq, Uanis(C179) \\sim Ueq, Uanis(C180) \\sim Ueq,
Uanis(C181) \\sim Ueq, Uanis(C182) \\sim Ueq, Uanis(C183) \\sim Ueq,
Uanis(C184) \\sim Ueq, Uanis(C185) \\sim Ueq, Uanis(C186) \\sim Ueq,
Uanis(C187) \\sim Ueq, Uanis(C188) \\sim Ueq, Uanis(C189) \\sim Ueq,
Uanis(C190) \\sim Ueq, Uanis(C191) \\sim Ueq, Uanis(C192) \\sim Ueq, Uanis(N6)
\\sim Ueq, Uanis(C193) \\sim Ueq, Uanis(C194) \\sim Ueq, Uanis(C195) \\sim Ueq,
Uanis(C196) \\sim Ueq, Uanis(C197) \\sim Ueq, Uanis(C198) \\sim Ueq,
Uanis(C199) \\sim Ueq, Uanis(C200) \\sim Ueq, Uanis(C201) \\sim Ueq,
Uanis(C202) \\sim Ueq, Uanis(C203) \\sim Ueq, Uanis(C204) \\sim Ueq,
Uanis(C205) \\sim Ueq, Uanis(C206) \\sim Ueq, Uanis(C207) \\sim Ueq,
Uanis(C208) \\sim Ueq, Uanis(C209) \\sim Ueq, Uanis(C210) \\sim Ueq,
Uanis(C211) \\sim Ueq, Uanis(C212) \\sim Ueq, Uanis(C213) \\sim Ueq,
Uanis(C214) \\sim Ueq, Uanis(C215) \\sim Ueq, Uanis(C216) \\sim Ueq: with sigma
of 0.04 and sigma for terminal atoms of 0.08
Uanis(C43) = Uanis(C43') = Uanis(C46) = Uanis(C46')
Uanis(C44) = Uanis(C44') = Uanis(C47) = Uanis(C47')
Uanis(C45) = Uanis(C45') = Uanis(C48) = Uanis(C48')
6. Rigid body (RIGU) restrains
 C61, C62, C63, C64, C65, C66, C67, C68, C69, C70, C71, C72
 with sigma for 1-2 distances of 0.004 and sigma for 1-3 distances of 0.004
 C61', C62', C63', C64', C65', C66', C67', C68', C69', C70', C71', C72'
 with sigma for 1-2 distances of 0.004 and sigma for 1-3 distances of 0.004
 N1, C73, C74, C75, C76, C77, C78, C79, C80, C81, C82, C83, C84, C85, C86, C87,
  C88, C89, C90, C91, C92, C93, C94, C95, C96
 with sigma for 1-2 distances of 0.004 and sigma for 1-3 distances of 0.004
 N2, C97, C98, C99, C100, C101, C102, C103, C104, C105, C106, C107, C108, C109,
  C110, C111, C112, C113, C114, C115, C116, C117, C118, C119, C120
 with sigma for 1-2 distances of 0.004 and sigma for 1-3 distances of 0.004
 N3, C121, C122, C123, C124, C125, C126, C127, C128, C129, C130, C131, C132,
 C133, C134, C135, C136, C137, C138, C139, C140, C141, C142, C143, C144
 with sigma for 1-2 distances of 0.004 and sigma for 1-3 distances of 0.004
 N4, C145, C146, C147, C148, C149, C150, C151, C152, C153, C154, C155, C156,
 C157, C158, C159, C160, C161, C162, C163, C164, C165, C166, C167, C168
 with sigma for 1-2 distances of 0.004 and sigma for 1-3 distances of 0.004
 N5, C169, C170, C171, C172, C173, C174, C175, C176, C177, C178, C179, C180,
 C181, C182, C183, C184, C185, C186, C187, C188, C189, C190, C191, C192
 with sigma for 1-2 distances of 0.004 and sigma for 1-3 distances of 0.004
 N6, C193, C194, C195, C196, C197, C198, C199, C200, C201, C202, C203, C204,
 C205, C206, C207, C208, C209, C210, C211, C212, C213, C214, C215, C216
 with sigma for 1-2 distances of 0.004 and sigma for 1-3 distances of 0.004
7. Same fragment restrains
{C43, C48, C47, C46, C45, C44} sigma for 1-2: 0.02, 1-3: 0.04
as in
{C43, C44, C45, C46, C47, C48}
{C43, C44, C45, C46, C47, C48} sigma for 1-2: 0.02, 1-3: 0.04
{C43', C48', C47', C46', C45', C44'} sigma for 1-2: 0.02, 1-3: 0.04
as in
{C43', C44', C45', C46', C47', C48'}
{C61, C66, C65, C64, C63, C62} sigma for 1-2: 0.02, 1-3: 0.04
as in
{C61, C62, C63, C64, C65, C66}
{C67, C72, C71, C70, C69, C68} sigma for 1-2: 0.02, 1-3: 0.04
as in
{C67, C68, C69, C70, C71, C72}
{C61, C62, C63, C64, C65, C66} sigma for 1-2: 0.02, 1-3: 0.04
{C61', C66', C65', C64', C63', C62'} sigma for 1-2: 0.02, 1-3: 0.04
as in
{C61', C62', C63', C64', C65', C66'}
{C67, C68, C69, C70, C71, C72} sigma for 1-2: 0.02, 1-3: 0.04
{C67', C72', C71', C70', C69', C68'} sigma for 1-2: 0.02, 1-3: 0.04
as in
{C67', C68', C69', C70', C71', C72'}
{N1, C79, C80, C81, C82, C83, C84} sigma for 1-2: 0.005, 1-3: 0.01
{N1, C85, C86, C87, C88, C89, C90} sigma for 1-2: 0.005, 1-3: 0.01
{N1, C91, C92, C93, C94, C95, C96} sigma for 1-2: 0.005, 1-3: 0.01
as in
{N1, C73, C74, C75, C76, C77, C78}
{N2, C103, C104, C105, C106, C107, C108} sigma for 1-2: 0.005, 1-3: 0.01
{N2, C109, C110, C111, C112, C113, C114} sigma for 1-2: 0.005, 1-3: 0.01
{N2, C115, C116, C117, C118, C119, C120} sigma for 1-2: 0.005, 1-3: 0.01
as in
{N2, C97, C98, C99, C100, C101, C102}
{N3, C127, C128, C129, C130, C131, C132} sigma for 1-2: 0.005, 1-3: 0.01
{N3, C133, C134, C135, C136, C137, C138} sigma for 1-2: 0.005, 1-3: 0.01
{N3, C139, C140, C141, C142, C143, C144} sigma for 1-2: 0.005, 1-3: 0.01
as in
{N3, C121, C122, C123, C124, C125, C126}
{N4, C151, C152, C153, C154, C155, C156} sigma for 1-2: 0.005, 1-3: 0.01
{N4, C157, C158, C159, C160, C161, C162} sigma for 1-2: 0.005, 1-3: 0.01
{N4, C163, C164, C165, C166, C167, C168} sigma for 1-2: 0.002, 1-3: 0.004
as in
{N4, C145, C146, C147, C148, C149, C150}
{N5, C175, C176, C177, C178, C179, C180} sigma for 1-2: 0.005, 1-3: 0.01
{N5, C181, C182, C183, C184, C185, C186} sigma for 1-2: 0.005, 1-3: 0.01
{N5, C187, C188, C189, C190, C191, C192} sigma for 1-2: 0.005, 1-3: 0.01
as in
{N5, C169, C170, C171, C172, C173, C174}
{N6, C199, C200, C201, C202, C203, C204} sigma for 1-2: 0.005, 1-3: 0.01
{N6, C205, C206, C207, C208, C209, C210} sigma for 1-2: 0.005, 1-3: 0.01
{N6, C211, C212, C213, C214, C215, C216} sigma for 1-2: 0.005, 1-3: 0.01
as in
{N6, C193, C194, C195, C196, C197, C198}
8. Others
 Sof(C43')=Sof(C44')=Sof(H44')=Sof(C45')=Sof(H45')=Sof(C46')=Sof(H46')=
 Sof(C47')=Sof(H47')=Sof(C48')=Sof(H48')=1-FVAR(1)
 Sof(C43)=Sof(C44)=Sof(H44)=Sof(C45)=Sof(H45)=Sof(C46)=Sof(H46)=Sof(C47)=
 Sof(H47)=Sof(C48)=Sof(H48)=FVAR(1)
 Sof(C61')=Sof(C62')=Sof(H62')=Sof(C63')=Sof(H63')=Sof(C64')=Sof(H64')=
 Sof(C65')=Sof(H65')=Sof(C66')=Sof(C67')=Sof(C68')=Sof(H68')=Sof(C69')=
 Sof(H69')=Sof(C70')=Sof(H70')=Sof(C71')=Sof(H71')=Sof(C72')=Sof(H72')=1-FVAR(2)
 Sof(C61)=Sof(C62)=Sof(H62)=Sof(C63)=Sof(H63)=Sof(C64)=Sof(H64)=Sof(C65)=
 Sof(H65)=Sof(C66)=Sof(C67)=Sof(C68)=Sof(H68)=Sof(C69)=Sof(H69)=Sof(C70)=
 Sof(H70)=Sof(C71)=Sof(H71)=Sof(C72)=Sof(H72B)=FVAR(2)
 Fixed Sof: H35(0.5) H35A(0.5) H36(0.5) H36A(0.5) H37(0.5) H37A(0.5) H72(0.5)
 H72A(0.5) H73(0.5) H73A(0.5) H74(0.5) H74A(0.5)
 Fixed U11: C49(0.07914)
9.a Riding coordinates:
 O35(H35,H35A), O36(H36,H36A), O37(H37,H37A), O72(H72,H72A), O73(H73,H73A),
 O74(H74,H74A)
9.b Secondary CH2 refined with riding coordinates:
 C73(H73B,H73C), C74(H74B,H74C), C75(H75A,H75B), C76(H76A,H76B), C77(H77A,
 H77B), C79(H79A,H79B), C80(H80A,H80B), C81(H81A,H81B), C82(H82A,H82B),
 C83(H83A,H83B), C85(H85A,H85B), C86(H86A,H86B), C87(H87A,H87B), C88(H88A,H88B),
  C89(H89A,H89B), C91(H91A,H91B), C92(H92A,H92B), C93(H93A,H93B), C94(H94A,
 H94B), C95(H95A,H95B), C97(H97A,H97B), C98(H98A,H98B), C99(H99A,H99B),
 C100(H10A,H10B), C101(H10C,H10D), C103(H10H,H10I), C104(H10J,H10K), C105(H10L,
 H10M), C106(H10N,H10O), C107(H10P,H10Q), C109(H10U,H10V), C110(H11A,H11B),
 C111(H11C,H11D), C112(H11E,H11F), C113(H11G,H11H), C115(H11L,H11M), C116(H11N,
 H11O), C117(H11P,H11Q), C118(H11R,H11S), C119(H11T,H11U), C121(H12D,H12E),
 C122(H12F,H12G), C123(H12H,H12I), C124(H12J,H12K), C125(H12L,H12M), C127(H12Q,
 H12R), C128(H12S,H12T), C129(H12U,H12V), C130(H13A,H13B), C131(H13C,H13D),
 C133(H13H,H13I), C134(H13J,H13K), C135(H13L,H13M), C136(H13N,H13O), C137(H13P,
 H13Q), C139(H13U,H13V), C140(H14A,H14B), C141(H14C,H14D), C142(H14E,H14F),
 C143(H14G,H14H), C145(H14L,H14M), C146(H14N,H14O), C147(H14P,H14Q), C148(H14R,
 H14S), C149(H14T,H14U), C151(H15D,H15E), C152(H15F,H15G), C153(H15H,H15I),
 C154(H15J,H15K), C155(H15L,H15M), C157(H15Q,H15R), C158(H15S,H15T), C159(H15U,
 H15V), C160(H16A,H16B), C161(H16C,H16D), C163(H16H,H16I), C164(H16J,H16K),
 C165(H16L,H16M), C166(H16N,H16O), C167(H16P,H16Q), C169(H16U,H16V), C170(H17A,
 H17B), C171(H17C,H17D), C172(H17E,H17F), C173(H17G,H17H), C175(H17L,H17M),
 C176(H17N,H17O), C177(H17P,H17Q), C178(H17R,H17S), C179(H17T,H17U), C181(H18D,
 H18E), C182(H18F,H18G), C183(H18H,H18I), C184(H18J,H18K), C185(H18L,H18M),
 C187(H18Q,H18R), C188(H18S,H18T), C189(H18U,H18V), C190(H19A,H19B), C191(H19C,
 H19D), C193(H19H,H19I), C194(H19J,H19K), C195(H19L,H19M), C196(H19N,H19O),
 C197(H19P,H19Q), C199(H19U,H19V), C200(H20A,H20B), C201(H20C,H20D), C202(H20E,
 H20F), C203(H20G,H20H), C205(H20L,H20M), C206(H20N,H20O), C207(H20P,H20Q),
 C208(H20R,H20S), C209(H20T,H20U), C211(H21D,H21E), C212(H21F,H21G), C213(H21H,
 H21I), C214(H21J,H21K), C215(H21L,H21M)
9.c Me refined with riding coordinates:
 C78(H78A,H78B,H78C), C84(H84A,H84B,H84C), C90(H90A,H90B,H90C), C96(H96A,H96B,
 H96C), C102(H10E,H10F,H10G), C108(H10R,H10S,H10T), C114(H11I,H11J,H11K),
 C120(H12A,H12B,H12C), C126(H12N,H12O,H12P), C132(H13E,H13F,H13G), C138(H13R,
 H13S,H13T), C144(H14I,H14J,H14K), C150(H15A,H15B,H15C), C156(H15N,H15O,H15P),
 C162(H16E,H16F,H16G), C168(H16R,H16S,H16T), C174(H17I,H17J,H17K), C180(H18A,
 H18B,H18C), C186(H18N,H18O,H18P), C192(H19E,H19F,H19G), C198(H19R,H19S,H19T),
 C204(H20I,H20J,H20K), C210(H21A,H21B,H21C), C216(H21N,H21O,H21P)
9.d Aromatic/amide H refined with riding coordinates:
 C2(H2), C3(H3), C4(H4), C5(H5), C8(H8), C9(H9), C10(H10), C11(H11), C12(H12),
 C14(H14), C15(H15), C16(H16), C17(H17), C20(H20), C21(H21), C22(H22), C23(H23),
  C24(H24), C26(H26), C27(H27), C28(H28), C29(H29), C32(H32), C33(H33),
 C34(H34), C35(H35B), C36(H36B), C38(H38), C39(H39), C40(H40), C41(H41),
 C44(H44), C45(H45), C46(H46), C47(H47), C48(H48), C44'(H44'), C45'(H45'),
 C46'(H46'), C47'(H47'), C48'(H48'), C50(H50), C51(H51), C52(H52), C53(H53),
 C56(H56), C57(H57), C58(H58), C59(H59), C60(H60), C62(H62), C63(H63), C64(H64),
  C65(H65), C68(H68), C69(H69), C70(H70), C71(H71), C72(H72B), C62'(H62'),
 C63'(H63'), C64'(H64'), C65'(H65'), C68'(H68'), C69'(H69'), C70'(H70'),
 C71'(H71'), C72'(H72')
;
_olex2_submission_original_sample_id jonon28
_olex2_submission_special_instructions 'No special instructions were received'
_oxdiff_exptl_absorpt_empirical_details
;
Empirical correction (ABSPACK) includes:
- Absorption correction using spherical harmonics
- Frame scaling
;
_oxdiff_exptl_absorpt_empirical_full_max 2.007
_oxdiff_exptl_absorpt_empirical_full_min 0.433

loop_
_space_group_symop_operation_xyz
'x, y, z'
'-x, -y, z+1/2'
'x+1/2, -y, z'
'-x+1/2, y, z+1/2'

loop_
_atom_site_label
_atom_site_type_symbol
_atom_site_fract_x
_atom_site_fract_y
_atom_site_fract_z
_atom_site_U_iso_or_equiv
_atom_site_adp_type
_atom_site_occupancy
_atom_site_site_symmetry_order
_atom_site_calc_flag
_atom_site_refinement_flags_posn
_atom_site_refinement_flags_adp
_atom_site_refinement_flags_occupancy
_atom_site_disorder_assembly
_atom_site_disorder_group
W1 W 0.65743(2) -0.00473(2) 0.43451(2) 0.05148(15) Uani 1 1 d . . . . .
W2 W 0.59821(2) 0.06075(3) 0.36574(3) 0.05840(17) Uani 1 1 d . . . . .
W3 W 0.64109(2) 0.10088(3) 0.25327(3) 0.0661(2) Uani 1 1 d . . . . .
W4 W 0.73882(2) 0.06998(3) 0.21969(2) 0.05706(17) Uani 1 1 d . . . . .
W5 W 0.80261(2) -0.00351(2) 0.29327(2) 0.05137(15) Uani 1 1 d . . . . .
W6 W 0.76400(2) -0.03921(2) 0.39572(2) 0.05194(15) Uani 1 1 d . . . . .
W7 W 0.61028(2) -0.01571(3) 0.26572(2) 0.05831(18) Uani 1 1 d . . . . .
W8 W 0.70859(2) -0.04760(2) 0.23189(2) 0.05116(15) Uani 1 1 d . . . . .
W9 W 0.66842(2) -0.08293(2) 0.33580(2) 0.05299(15) Uani 1 1 d . . . . .
P1 P 0.69907(11) 0.02786(13) 0.32491(12) 0.0481(8) Uani 1 1 d . . . . .
Si1 Si 0.66028(14) 0.10230(15) 0.44607(14) 0.0569(10) Uani 1 1 d . . . . .
Si2 Si 0.72460(17) 0.15969(17) 0.28179(18) 0.0684(12) Uani 1 1 d . . . . .
Si3 Si 0.81554(12) 0.05377(16) 0.38928(14) 0.0557(10) Uani 1 1 d . . . . .
O1 O 0.6434(4) -0.0332(4) 0.4826(4) 0.068(3) Uani 1 1 d . . . . .
O2 O 0.5460(4) 0.0751(4) 0.3701(4) 0.071(3) Uani 1 1 d . . . . .
O3 O 0.6034(5) 0.1281(5) 0.2240(5) 0.088(4) Uani 1 1 d . . . . .
O4 O 0.7629(4) 0.0778(4) 0.1674(4) 0.068(3) Uani 1 1 d . . . . .
O5 O 0.8468(3) -0.0194(4) 0.2639(3) 0.060(3) Uani 1 1 d . . . . .
O6 O 0.7838(4) -0.0772(4) 0.4325(4) 0.067(3) Uani 1 1 d . . . . .
O7 O 0.5632(4) -0.0262(5) 0.2384(4) 0.073(3) Uani 1 1 d . . . . .
O8 O 0.7220(3) -0.0780(4) 0.1840(4) 0.061(3) Uani 1 1 d . . . . .
O9 O 0.6586(4) -0.1357(4) 0.3523(4) 0.068(3) Uani 1 1 d . . . . .
O10 O 0.6036(3) 0.0189(4) 0.4140(4) 0.064(3) Uani 1 1 d . . . . .
O11 O 0.6708(3) 0.0379(3) 0.3668(3) 0.048(2) Uani 1 1 d . . . . .
O12 O 0.7162(3) -0.0160(4) 0.4305(3) 0.052(2) Uani 1 1 d . . . . .
O13 O 0.6500(3) -0.0500(4) 0.3870(4) 0.055(2) Uani 1 1 d . . . . .
O14 O 0.6699(3) 0.0519(4) 0.4620(4) 0.060(3) Uani 1 1 d . . . . .
O15 O 0.6163(4) 0.0963(4) 0.3139(4) 0.068(3) Uani 1 1 d . . . . .
O16 O 0.5934(3) 0.0135(4) 0.3217(4) 0.065(3) Uani 1 1 d . . . . .
O17 O 0.6227(4) 0.1031(4) 0.4064(4) 0.061(3) Uani 1 1 d . . . . .
O18 O 0.6828(4) 0.0920(4) 0.2059(4) 0.072(3) Uani 1 1 d . . . . .
O19 O 0.6993(3) 0.0649(3) 0.2897(3) 0.048(2) Uani 1 1 d . . . . .
O20 O 0.6239(3) 0.0408(4) 0.2436(4) 0.067(3) Uani 1 1 d . . . . .
O21 O 0.6735(4) 0.1500(5) 0.2752(5) 0.078(4) Uani 1 1 d . . . . .
O22 O 0.7838(4) 0.0429(4) 0.2545(4) 0.061(3) Uani 1 1 d . . . . .
O23 O 0.7174(3) 0.0118(4) 0.2103(4) 0.064(3) Uani 1 1 d . . . . .
O24 O 0.7515(4) 0.1253(4) 0.2479(4) 0.071(3) Uani 1 1 d . . . . .
O25 O 0.8032(3) -0.0442(4) 0.3449(4) 0.058(3) Uani 1 1 d . . . . .
O26 O 0.7437(3) 0.0151(3) 0.3403(3) 0.046(2) Uani 1 1 d . . . . .
O27 O 0.7619(3) -0.0400(3) 0.2625(3) 0.051(2) Uani 1 1 d . . . . .
O28 O 0.8272(3) 0.0396(4) 0.3363(4) 0.056(2) Uani 1 1 d . . . . .
O29 O 0.7250(3) -0.0736(4) 0.3612(4) 0.056(2) Uani 1 1 d . . . . .
O30 O 0.7969(3) 0.0110(4) 0.4170(4) 0.058(3) Uani 1 1 d . . . . .
O31 O 0.6490(3) -0.0395(4) 0.2196(3) 0.058(3) Uani 1 1 d . . . . .
O32 O 0.6792(2) -0.0135(3) 0.2993(3) 0.0410(19) Uani 1 1 d . . . . .
O33 O 0.6170(4) -0.0681(4) 0.3021(4) 0.068(3) Uani 1 1 d . . . . .
O34 O 0.6956(3) -0.0940(4) 0.2748(4) 0.059(3) Uani 1 1 d . . . . .
O35 O 0.7033(4) 0.1240(4) 0.4258(4) 0.064(3) Uani 1 1 d . . . . .
H35 H 0.724518 0.106356 0.426124 0.096 Uiso 0.5 1 d R U P A 1
H35A H 0.698448 0.131966 0.397754 0.096 Uiso 0.5 1 d R U P B 2
O36 O 0.7394(4) 0.1519(4) 0.3358(4) 0.066(3) Uani 1 1 d . . . . .
H36 H 0.717126 0.143972 0.351738 0.100 Uiso 0.5 1 d R U P C 1
H36A H 0.759186 0.132812 0.336798 0.100 Uiso 0.5 1 d R U P D 2
O37 O 0.7808(4) 0.0932(4) 0.3912(4) 0.065(3) Uani 1 1 d . . . . .
H37 H 0.773882 0.100439 0.363426 0.098 Uiso 0.5 1 d R U P E 1
H37A H 0.757692 0.085619 0.405936 0.098 Uiso 0.5 1 d R U P F 2
C1 C 0.6417(5) 0.1374(6) 0.4954(6) 0.065(4) Uani 1 1 d . . . . .
C2 C 0.6620(7) 0.1775(7) 0.5036(7) 0.077(5) Uani 1 1 d . . . . .
H2 H 0.688049 0.183624 0.487795 0.092 Uiso 1 1 calc R U . . .
C3 C 0.6448(9) 0.2085(8) 0.5345(7) 0.094(7) Uani 1 1 d . . . . .
H3 H 0.657501 0.235346 0.536994 0.113 Uiso 1 1 calc R U . . .
C4 C 0.6091(9) 0.1976(9) 0.5601(8) 0.100(8) Uani 1 1 d . . . . .
H4 H 0.598633 0.215516 0.583527 0.120 Uiso 1 1 calc R U . . .
C5 C 0.5879(9) 0.1582(8) 0.5508(8) 0.093(7) Uani 1 1 d . . . . .
H5 H 0.561577 0.152403 0.566404 0.111 Uiso 1 1 calc R U . . .
C6 C 0.6037(6) 0.1283(7) 0.5203(6) 0.071(5) Uani 1 1 d . . . . .
C7 C 0.5801(6) 0.0853(7) 0.5157(6) 0.071(5) Uani 1 1 d . . . . .
C8 C 0.5454(8) 0.0834(9) 0.4867(8) 0.095(7) Uani 1 1 d . . . . .
H8 H 0.537650 0.107022 0.468880 0.114 Uiso 1 1 calc R U . . .
C9 C 0.5199(8) 0.0446(11) 0.4831(8) 0.108(9) Uani 1 1 d . . . . .
H9 H 0.495071 0.043787 0.463943 0.130 Uiso 1 1 calc R U . . .
C10 C 0.5325(6) 0.0083(8) 0.5082(7) 0.082(6) Uani 1 1 d . . . . .
H10 H 0.515742 -0.016447 0.507125 0.099 Uiso 1 1 calc R U . . .
C11 C 0.5674(7) 0.0104(8) 0.5324(10) 0.093(7) Uani 1 1 d . . . . .
H11 H 0.577733 -0.014355 0.546504 0.112 Uiso 1 1 calc R U . . .
C12 C 0.5917(7) 0.0483(7) 0.5390(9) 0.083(6) Uani 1 1 d . . . . .
H12 H 0.615761 0.048448 0.559316 0.099 Uiso 1 1 calc R U . . .
C13 C 0.7389(9) 0.2154(7) 0.2589(8) 0.090(6) Uani 1 1 d . . . . .
C14 C 0.7526(11) 0.2172(9) 0.2102(10) 0.115(9) Uani 1 1 d . . . . .
H14 H 0.754128 0.192120 0.193068 0.138 Uiso 1 1 calc R U . . .
C15 C 0.7637(13) 0.2559(10) 0.1880(13) 0.148(13) Uani 1 1 d . . . . .
H15 H 0.773728 0.255197 0.157140 0.177 Uiso 1 1 calc R U . . .
C16 C 0.7599(14) 0.2970(11) 0.2115(12) 0.142(13) Uani 1 1 d . . . . .
H16 H 0.763855 0.322539 0.195651 0.170 Uiso 1 1 calc R U . . .
C17 C 0.7498(12) 0.2956(10) 0.2611(12) 0.137(12) Uani 1 1 d . . . . .
H17 H 0.751905 0.320095 0.279139 0.164 Uiso 1 1 calc R U . . .
C18 C 0.7361(10) 0.2557(8) 0.2826(10) 0.101(8) Uani 1 1 d . . . . .
C19 C 0.7244(10) 0.2607(7) 0.3363(10) 0.099(7) Uani 1 1 d . . . . .
C20 C 0.7480(12) 0.2865(9) 0.3680(11) 0.120(10) Uani 1 1 d . . . . .
H20 H 0.774169 0.298312 0.357074 0.144 Uiso 1 1 calc R U . . .
C21 C 0.7372(15) 0.2952(10) 0.4097(11) 0.139(13) Uani 1 1 d . . . . .
H21 H 0.752106 0.315391 0.427483 0.167 Uiso 1 1 calc R U . . .
C22 C 0.7018(15) 0.2726(11) 0.4270(11) 0.147(14) Uani 1 1 d . . . . .
H22 H 0.693635 0.276070 0.458182 0.177 Uiso 1 1 calc R U . . .
C23 C 0.6772(12) 0.2439(10) 0.3980(10) 0.128(11) Uani 1 1 d . . . . .
H23 H 0.653336 0.229337 0.410703 0.153 Uiso 1 1 calc R U . . .
C24 C 0.6883(9) 0.2377(8) 0.3522(8) 0.097(7) Uani 1 1 d . . . . .
H24 H 0.672705 0.219199 0.332909 0.116 Uiso 1 1 calc R U . . .
C25 C 0.8647(5) 0.0705(7) 0.4212(6) 0.072(5) Uani 1 1 d . . . . .
C26 C 0.8838(5) 0.0388(8) 0.4519(5) 0.072(5) Uani 1 1 d . . . . .
H26 H 0.872625 0.011273 0.453135 0.086 Uiso 1 1 calc R U . . .
C27 C 0.9192(7) 0.0508(11) 0.4791(7) 0.104(9) Uani 1 1 d . . . . .
H27 H 0.931745 0.031418 0.499778 0.125 Uiso 1 1 calc R U . . .
C28 C 0.9368(7) 0.0923(12) 0.4760(8) 0.118(11) Uani 1 1 d . . . . .
H28 H 0.961419 0.099267 0.493932 0.141 Uiso 1 1 calc R U . . .
C29 C 0.9193(7) 0.1217(10) 0.4483(8) 0.105(9) Uani 1 1 d . . . . .
H29 H 0.931177 0.148941 0.448267 0.126 Uiso 1 1 calc R U . . .
C30 C 0.8833(5) 0.1126(7) 0.4191(7) 0.072(5) Uani 1 1 d . . . . .
C31 C 0.8680(6) 0.1469(8) 0.3868(8) 0.086(6) Uani 1 1 d . . . . .
C32 C 0.8607(7) 0.1897(10) 0.4057(11) 0.112(9) Uani 1 1 d . . . . .
H32 H 0.866961 0.195188 0.437099 0.135 Uiso 1 1 calc R U . . .
C33 C 0.8444(9) 0.2226(12) 0.3770(15) 0.134(12) Uani 1 1 d . . . . .
H33 H 0.838100 0.248861 0.390274 0.161 Uiso 1 1 calc R U . . .
C34 C 0.8374(8) 0.2166(10) 0.3293(13) 0.115(9) Uani 1 1 d . . . . .
H34 H 0.828361 0.238398 0.309557 0.138 Uiso 1 1 calc R U . . .
C35 C 0.8455(7) 0.1726(8) 0.3122(10) 0.089(6) Uani 1 1 d . . . . .
H35B H 0.840243 0.166984 0.280681 0.107 Uiso 1 1 calc R U . . .
C36 C 0.8603(6) 0.1394(8) 0.3400(7) 0.082(6) Uani 1 1 d . . . . .
H36B H 0.865005 0.112640 0.327186 0.098 Uiso 1 1 calc R U . . .
W10 W 0.40632(3) 0.49504(3) 0.58310(3) 0.0680(2) Uani 1 1 d . . . . .
W11 W 0.35703(2) 0.41948(3) 0.64934(3) 0.06367(19) Uani 1 1 d . . . . .
W12 W 0.40645(2) 0.38175(3) 0.75892(3) 0.05750(17) Uani 1 1 d . . . . .
W13 W 0.50174(2) 0.42085(3) 0.79001(2) 0.05830(17) Uani 1 1 d . . . . .
W14 W 0.55544(3) 0.50422(3) 0.71829(3) 0.0694(2) Uani 1 1 d . . . . .
W15 W 0.51067(4) 0.53873(3) 0.61836(3) 0.0763(2) Uani 1 1 d . . . . .
W16 W 0.36379(3) 0.49505(3) 0.75150(3) 0.0737(2) Uani 1 1 d . . . . .
W17 W 0.41391(4) 0.57097(3) 0.68361(4) 0.0826(3) Uani 1 1 d . . . . .
W18 W 0.45925(3) 0.53502(3) 0.78467(3) 0.0737(2) Uani 1 1 d . . . . .
P2 P 0.45478(13) 0.46300(13) 0.68840(13) 0.0516(8) Uani 1 1 d . . . . .
Si4 Si 0.42050(14) 0.38902(16) 0.56440(15) 0.0583(10) Uani 1 1 d . . . . .
Si5 Si 0.49425(13) 0.33398(14) 0.72321(14) 0.0540(9) Uani 1 1 d . . . . .
Si6 Si 0.57112(15) 0.45179(19) 0.61928(16) 0.0693(13) Uani 1 1 d . . . . .
O38 O 0.3887(6) 0.5237(5) 0.5359(5) 0.093(4) Uani 1 1 d . . . . .
O39 O 0.3055(4) 0.4015(5) 0.6451(5) 0.077(4) Uani 1 1 d . . . . .
O40 O 0.3715(4) 0.3498(4) 0.7892(4) 0.073(3) Uani 1 1 d . . . . .
O41 O 0.5279(5) 0.4131(5) 0.8414(4) 0.081(4) Uani 1 1 d . . . . .
O42 O 0.5986(5) 0.5240(5) 0.7470(5) 0.084(4) Uani 1 1 d . . . . .
O43 O 0.5256(6) 0.5807(5) 0.5817(6) 0.098(5) Uani 1 1 d . . . . .
O44 O 0.3159(5) 0.4981(6) 0.7790(6) 0.104(5) Uani 1 1 d . . . . .
O45 O 0.3988(6) 0.6230(6) 0.6693(6) 0.107(5) Uani 1 1 d . . . . .
O46 O 0.4720(6) 0.5655(5) 0.8317(6) 0.102(5) Uani 1 1 d . . . . .
O47 O 0.3563(4) 0.4654(4) 0.6031(5) 0.073(3) Uani 1 1 d . . . . .
O48 O 0.4265(3) 0.4504(3) 0.6474(3) 0.048(2) Uani 1 1 d . . . . .
O49 O 0.4642(4) 0.5132(5) 0.5856(4) 0.074(3) Uani 1 1 d . . . . .
O50 O 0.3962(5) 0.5380(4) 0.6324(5) 0.082(4) Uani 1 1 d . . . . .
O51 O 0.4244(4) 0.4417(4) 0.5521(4) 0.066(3) Uani 1 1 d . . . . .
O52 O 0.3795(3) 0.3850(4) 0.6991(4) 0.061(3) Uani 1 1 d . . . . .
O53 O 0.3492(4) 0.4653(4) 0.6946(5) 0.077(4) Uani 1 1 d . . . . .
O54 O 0.3843(3) 0.3821(4) 0.6035(4) 0.059(3) Uani 1 1 d . . . . .
O55 O 0.4490(4) 0.3925(4) 0.8048(4) 0.064(3) Uani 1 1 d . . . . .
O56 O 0.4603(3) 0.4246(3) 0.7220(3) 0.045(2) Uani 1 1 d . . . . .
O57 O 0.3834(3) 0.4391(4) 0.7713(4) 0.067(3) Uani 1 1 d . . . . .
O58 O 0.4440(4) 0.3369(4) 0.7341(4) 0.061(3) Uani 1 1 d . . . . .
O59 O 0.5411(4) 0.4544(4) 0.7541(4) 0.067(3) Uani 1 1 d . . . . .
O60 O 0.4745(4) 0.4759(5) 0.8017(4) 0.070(3) Uani 1 1 d . . . . .
O61 O 0.5189(3) 0.3683(4) 0.7579(4) 0.063(3) Uani 1 1 d . . . . .
O62 O 0.5506(5) 0.5463(5) 0.6684(5) 0.082(4) Uani 1 1 d . . . . .
O63 O 0.4977(3) 0.4809(3) 0.6718(3) 0.050(2) Uani 1 1 d . . . . .
O64 O 0.5120(4) 0.5342(4) 0.7516(4) 0.069(3) Uani 1 1 d . . . . .
O65 O 0.5827(4) 0.4659(5) 0.6731(4) 0.073(3) Uani 1 1 d . . . . .
O66 O 0.4697(5) 0.5683(4) 0.6541(4) 0.077(4) Uani 1 1 d . . . . .
O67 O 0.5467(5) 0.4932(5) 0.5938(4) 0.080(4) Uani 1 1 d . . . . .
O68 O 0.4008(4) 0.5211(4) 0.7966(5) 0.076(3) Uani 1 1 d . . . . .
O69 O 0.4325(4) 0.5012(3) 0.7153(4) 0.060(3) Uani 1 1 d . . . . .
O70 O 0.3658(5) 0.5483(5) 0.7167(5) 0.084(4) Uani 1 1 d . . . . .
O71 O 0.4416(5) 0.5806(4) 0.7438(5) 0.086(4) Uani 1 1 d . . . . .
O72 O 0.4660(4) 0.3724(4) 0.5834(4) 0.062(3) Uani 1 1 d . . . . .
H72 H 0.486948 0.395318 0.583791 0.092 Uiso 0.5 1 d R U P G 1
H72A H 0.462038 0.361818 0.614701 0.092 Uiso 0.5 1 d R U P H 2
O73 O 0.5052(3) 0.3473(4) 0.6698(4) 0.057(2) Uani 1 1 d . . . . .
H73 H 0.478326 0.354569 0.653922 0.085 Uiso 0.5 1 d R U P I 1
H73A H 0.524836 0.371249 0.669533 0.085 Uiso 0.5 1 d R U P J 2
O74 O 0.5405(3) 0.4090(4) 0.6158(4) 0.062(3) Uani 1 1 d . . . . .
H74 H 0.534178 0.398971 0.646913 0.093 Uiso 0.5 1 d R U P K 1
H74A H 0.513438 0.415631 0.600003 0.093 Uiso 0.5 1 d R U P L 2
C37 C 0.4084(6) 0.3569(7) 0.5113(6) 0.074(5) Uani 1 1 d . . . . .
C38 C 0.4426(8) 0.3325(8) 0.4901(8) 0.098(7) Uani 1 1 d . . . . .
H38 H 0.470650 0.334030 0.503287 0.118 Uiso 1 1 calc R U . . .
C39 C 0.4369(11) 0.3065(12) 0.4508(10) 0.140(12) Uani 1 1 d . . . . .
H39 H 0.460088 0.289828 0.439796 0.168 Uiso 1 1 calc R U . . .
C40 C 0.3976(11) 0.3058(10) 0.4293(9) 0.123(10) Uani 1 1 d . . . . .
H40 H 0.393440 0.290308 0.401858 0.147 Uiso 1 1 calc R U . . .
C41 C 0.3644(8) 0.3282(8) 0.4484(7) 0.091(7) Uani 1 1 d . . . . .
H41 H 0.336697 0.326163 0.434577 0.109 Uiso 1 1 calc R U . . .
C42 C 0.3689(7) 0.3540(7) 0.4874(7) 0.076(5) Uani 1 1 d D . . . .
C43 C 0.3305(7) 0.3814(9) 0.5005(5) 0.102(3) Uani 0.36(3) 1 d D U P M 1
C44 C 0.2874(9) 0.3672(12) 0.5084(5) 0.107(4) Uani 0.36(3) 1 d D U P M 1
H44 H 0.281361 0.338267 0.507102 0.128 Uiso 0.36(3) 1 calc R U P M 1
C45 C 0.2531(10) 0.3958(11) 0.5182(4) 0.105(4) Uani 0.36(3) 1 d D U P M 1
H45 H 0.224883 0.385133 0.523274 0.126 Uiso 0.36(3) 1 calc R U P M 1
C46 C 0.2595(10) 0.4390(11) 0.5206(5) 0.102(3) Uani 0.36(3) 1 d D U P M 1
H46 H 0.236356 0.457442 0.527210 0.123 Uiso 0.36(3) 1 calc R U P M 1
C47 C 0.3015(10) 0.4536(11) 0.5130(5) 0.107(4) Uani 0.36(3) 1 d D U P M 1
H47 H 0.307073 0.482681 0.514326 0.128 Uiso 0.36(3) 1 calc R U P M 1
C48 C 0.3362(10) 0.4256(11) 0.5031(5) 0.105(4) Uani 0.36(3) 1 d D U P M 1
H48 H 0.364269 0.436720 0.498160 0.126 Uiso 0.36(3) 1 calc R U P M 1
C43' C 0.3307(6) 0.3798(8) 0.5037(5) 0.102(3) Uani 0.64(3) 1 d D U P M 2
C44' C 0.2948(7) 0.3556(10) 0.5182(5) 0.107(4) Uani 0.64(3) 1 d D U P M 2
H44' H 0.295448 0.326124 0.517129 0.128 Uiso 0.64(3) 1 calc R U P M 2
C45' C 0.2574(7) 0.3777(10) 0.5345(5) 0.105(4) Uani 0.64(3) 1 d D U P M 2
H45' H 0.233155 0.361937 0.544304 0.126 Uiso 0.64(3) 1 calc R U P M 2
C46' C 0.2548(8) 0.4211(9) 0.5368(5) 0.102(3) Uani 0.64(3) 1 d D U P M 2
H46' H 0.229362 0.434287 0.547878 0.123 Uiso 0.64(3) 1 calc R U P M 2
C47' C 0.2904(7) 0.4449(10) 0.5224(5) 0.107(4) Uani 0.64(3) 1 d D U P M 2
H47' H 0.289312 0.474447 0.523625 0.128 Uiso 0.64(3) 1 calc R U P M 2
C48' C 0.3282(7) 0.4241(9) 0.5060(5) 0.105(4) Uani 0.64(3) 1 d D U P M 2
H48' H 0.352285 0.440201 0.496272 0.126 Uiso 0.64(3) 1 calc R U P M 2
C49 C 0.5146(6) 0.2776(6) 0.7377(6) 0.068(4) Uani 1 1 d . . . . .
C50 C 0.5353(6) 0.2718(6) 0.7809(7) 0.076(5) Uani 1 1 d . . . . .
H50 H 0.538678 0.294917 0.800816 0.092 Uiso 1 1 calc R U . . .
C51 C 0.5511(8) 0.2325(9) 0.7950(8) 0.103(8) Uani 1 1 d . . . . .
H51 H 0.564953 0.230091 0.824003 0.123 Uiso 1 1 calc R U . . .
C52 C 0.5467(7) 0.1955(7) 0.7662(8) 0.088(6) Uani 1 1 d . . . . .
H52 H 0.557357 0.169194 0.775958 0.106 Uiso 1 1 calc R U . . .
C53 C 0.5266(6) 0.2002(7) 0.7241(9) 0.083(6) Uani 1 1 d . . . . .
H53 H 0.524017 0.176785 0.704320 0.099 Uiso 1 1 calc R U . . .
C54 C 0.5093(5) 0.2399(6) 0.7095(6) 0.063(4) Uani 1 1 d . . . . .
C55 C 0.4892(6) 0.2406(6) 0.6620(7) 0.069(4) Uani 1 1 d . . . . .
C56 C 0.5076(7) 0.2197(7) 0.6226(7) 0.083(6) Uani 1 1 d . . . . .
H56 H 0.533651 0.204452 0.626891 0.099 Uiso 1 1 calc R U . . .
C57 C 0.4900(8) 0.2203(8) 0.5795(7) 0.088(6) Uani 1 1 d . . . . .
H57 H 0.503276 0.204704 0.555703 0.106 Uiso 1 1 calc R U . . .
C58 C 0.4537(9) 0.2432(7) 0.5701(8) 0.086(6) Uani 1 1 d . . . . .
H58 H 0.442076 0.244916 0.539958 0.103 Uiso 1 1 calc R U . . .
C59 C 0.4340(6) 0.2644(6) 0.6086(7) 0.074(5) Uani 1 1 d . . . . .
H59 H 0.408357 0.279900 0.603405 0.089 Uiso 1 1 calc R U . . .
C60 C 0.4512(5) 0.2632(5) 0.6534(6) 0.057(4) Uani 1 1 d . . . . .
H60 H 0.437101 0.277504 0.677704 0.068 Uiso 1 1 calc R U . . .
C61 C 0.6190(7) 0.4504(6) 0.5896(7) 0.080(7) Uani 0.289(18) 1 d D U P N 1
C62 C 0.6226(7) 0.4863(8) 0.5599(6) 0.101(7) Uani 0.289(18) 1 d D U P N 1
H62 H 0.602090 0.508249 0.562030 0.121 Uiso 0.289(18) 1 calc R U P N 1
C63 C 0.6559(7) 0.4885(8) 0.5283(7) 0.106(6) Uani 0.289(18) 1 d D U P N 1
H63 H 0.659326 0.511552 0.508189 0.127 Uiso 0.289(18) 1 calc R U P N 1
C64 C 0.6863(7) 0.4524(7) 0.5278(7) 0.112(6) Uani 0.289(18) 1 d D U P N 1
H64 H 0.709436 0.453096 0.506391 0.134 Uiso 0.289(18) 1 calc R U P N 1
C65 C 0.6830(6) 0.4149(8) 0.5584(6) 0.112(6) Uani 0.289(18) 1 d D U P N 1
H65 H 0.702931 0.392510 0.557050 0.134 Uiso 0.289(18) 1 calc R U P N 1
C66 C 0.6485(6) 0.4156(7) 0.5888(6) 0.078(5) Uani 0.289(18) 1 d D U P N 1
C67 C 0.6426(5) 0.3723(8) 0.6180(8) 0.079(6) Uani 0.289(18) 1 d D U P N 1
C68 C 0.6567(5) 0.3322(9) 0.6019(9) 0.106(8) Uani 0.289(18) 1 d D U P N 1
H68 H 0.669551 0.330797 0.572326 0.127 Uiso 0.289(18) 1 calc R U P N 1
C69 C 0.6528(5) 0.2957(10) 0.6267(9) 0.106(6) Uani 0.289(18) 1 d D U P N 1
H69 H 0.662582 0.269887 0.614581 0.128 Uiso 0.289(18) 1 calc R U P N 1
C70 C 0.6332(5) 0.2983(11) 0.6716(9) 0.103(6) Uani 0.289(18) 1 d D U P N 1
H70 H 0.630003 0.273819 0.689485 0.123 Uiso 0.289(18) 1 calc R U P N 1
C71 C 0.6183(5) 0.3377(10) 0.6898(9) 0.077(5) Uani 0.289(18) 1 d D U P N 1
H71 H 0.605426 0.339382 0.719311 0.092 Uiso 0.289(18) 1 calc R U P N 1
C72 C 0.6234(5) 0.3730(10) 0.6628(8) 0.074(4) Uani 0.289(18) 1 d D U P N 1
H72B H 0.613690 0.398889 0.674670 0.089 Uiso 0.289(18) 1 calc R U P N 1
C61' C 0.6225(5) 0.4377(6) 0.5827(5) 0.079(4) Uani 0.711(18) 1 d D U P N 2
C62' C 0.6341(5) 0.4699(7) 0.5504(5) 0.100(6) Uani 0.711(18) 1 d D U P N 2
H62' H 0.617976 0.495041 0.549727 0.120 Uiso 0.711(18) 1 calc R U P N 2
C63' C 0.6682(5) 0.4645(7) 0.5203(6) 0.109(6) Uani 0.711(18) 1 d D U P N 2
H63' H 0.676449 0.485233 0.498730 0.131 Uiso 0.711(18) 1 calc R U P N 2
C64' C 0.6915(6) 0.4236(6) 0.5243(6) 0.115(6) Uani 0.711(18) 1 d D U P N 2
H64' H 0.715160 0.418611 0.504264 0.138 Uiso 0.711(18) 1 calc R U P N 2
C65' C 0.6795(5) 0.3902(8) 0.5579(6) 0.112(7) Uani 0.711(18) 1 d D U P N 2
H65' H 0.694943 0.364747 0.559398 0.134 Uiso 0.711(18) 1 calc R U P N 2
C66' C 0.6447(5) 0.3984(6) 0.5866(5) 0.078(5) Uani 0.711(18) 1 d D U P N 2
C67' C 0.6370(4) 0.3603(7) 0.6232(7) 0.080(4) Uani 0.711(18) 1 d D U P N 2
C68' C 0.6411(4) 0.3172(8) 0.6107(8) 0.105(6) Uani 0.711(18) 1 d D U P N 2
H68' H 0.648707 0.310992 0.579864 0.126 Uiso 0.711(18) 1 calc R U P N 2
C69' C 0.6349(4) 0.2841(8) 0.6403(8) 0.105(6) Uani 0.711(18) 1 d D U P N 2
H69' H 0.637896 0.256016 0.630766 0.126 Uiso 0.711(18) 1 calc R U P N 2
C70' C 0.6235(4) 0.2952(8) 0.6868(8) 0.100(6) Uani 0.711(18) 1 d D U P N 2
H70' H 0.618869 0.273615 0.708509 0.121 Uiso 0.711(18) 1 calc R U P N 2
C71' C 0.6188(4) 0.3379(7) 0.7016(8) 0.079(5) Uani 0.711(18) 1 d D U P N 2
H71' H 0.611257 0.344343 0.732385 0.095 Uiso 0.711(18) 1 calc R U P N 2
C72' C 0.6257(4) 0.3694(8) 0.6697(7) 0.075(4) Uani 0.711(18) 1 d D U P N 2
H72' H 0.622729 0.397553 0.678995 0.090 Uiso 0.711(18) 1 calc R U P N 2
N1 N -0.0051(2) 0.5099(2) -0.0531(3) 0.121(6) Uani 1 1 d D U . . .
C73 C -0.0202(8) 0.4721(4) -0.0238(4) 0.141(9) Uani 1 1 d D U . . .
H73B H 0.004316 0.463079 -0.004429 0.169 Uiso 1 1 calc R U . . .
H73C H -0.043480 0.481760 -0.002960 0.169 Uiso 1 1 calc R U . . .
C74 C -0.0371(7) 0.4340(3) -0.0504(5) 0.137(9) Uani 1 1 d D U . . .
H74B H -0.013900 0.422995 -0.070512 0.165 Uiso 1 1 calc R U . . .
H74C H -0.061742 0.442298 -0.070099 0.165 Uiso 1 1 calc R U . . .
C75 C -0.0518(8) 0.3995(3) -0.0162(5) 0.148(10) Uani 1 1 d D U . . .
H75A H -0.028035 0.394159 0.005795 0.178 Uiso 1 1 calc R U . . .
H75B H -0.076849 0.410090 0.001600 0.178 Uiso 1 1 calc R U . . .
C76 C -0.0645(7) 0.3587(4) -0.0387(5) 0.168(12) Uani 1 1 d D U . . .
H76A H -0.037911 0.343971 -0.048404 0.202 Uiso 1 1 calc R U . . .
H76B H -0.081606 0.364818 -0.066700 0.202 Uiso 1 1 calc R U . . .
C77 C -0.0911(5) 0.3297(5) -0.0072(6) 0.207(16) Uani 1 1 d D U . . .
H77A H -0.114299 0.345832 0.008160 0.249 Uiso 1 1 calc R U . . .
H77B H -0.104887 0.307561 -0.025820 0.249 Uiso 1 1 calc R U . . .
C78 C -0.0614(7) 0.3103(8) 0.0288(6) 0.191(17) Uani 1 1 d D U . . .
H78A H -0.078251 0.291883 0.048756 0.286 Uiso 1 1 calc R U . . .
H78B H -0.038701 0.294171 0.013365 0.286 Uiso 1 1 calc R U . . .
H78C H -0.048088 0.332339 0.047254 0.286 Uiso 1 1 calc R U . . .
C79 C 0.0291(4) 0.4961(6) -0.0891(4) 0.126(9) Uani 1 1 d D U . . .
H79A H 0.014073 0.480370 -0.113675 0.152 Uiso 1 1 calc R U . . .
H79B H 0.041497 0.521417 -0.103401 0.152 Uiso 1 1 calc R U . . .
C80 C 0.0666(4) 0.4692(6) -0.0708(5) 0.198(14) Uani 1 1 d D U . . .
H80A H 0.054943 0.443722 -0.056062 0.238 Uiso 1 1 calc R U . . .
H80B H 0.083214 0.484910 -0.047486 0.238 Uiso 1 1 calc R U . . .
C81 C 0.0966(4) 0.4571(4) -0.1117(6) 0.27(2) Uani 1 1 d D U . . .
H81A H 0.114599 0.433063 -0.102363 0.328 Uiso 1 1 calc R U . . .
H81B H 0.078301 0.448055 -0.137790 0.328 Uiso 1 1 calc R U . . .
C82 C 0.1261(4) 0.4919(5) -0.1279(7) 0.29(2) Uani 1 1 d D U . . .
H82A H 0.115614 0.518609 -0.115181 0.347 Uiso 1 1 calc R U . . .
H82B H 0.124629 0.493688 -0.161810 0.347 Uiso 1 1 calc R U . . .
C83 C 0.1737(4) 0.4854(5) -0.1133(10) 0.29(3) Uani 1 1 d D U . . .
H83A H 0.175766 0.462079 -0.091057 0.350 Uiso 1 1 calc R U . . .
H83B H 0.191606 0.478375 -0.140426 0.350 Uiso 1 1 calc R U . . .
C84 C 0.1902(7) 0.5255(6) -0.0911(11) 0.42(5) Uani 1 1 d D U . . .
H84A H 0.220402 0.521804 -0.081699 0.634 Uiso 1 1 calc R U . . .
H84B H 0.188293 0.548316 -0.113379 0.634 Uiso 1 1 calc R U . . .
H84C H 0.172506 0.532074 -0.064178 0.634 Uiso 1 1 calc R U . . .
C85 C 0.0130(7) 0.5430(4) -0.0195(5) 0.155(11) Uani 1 1 d D U . . .
H85A H -0.010806 0.552160 0.000843 0.186 Uiso 1 1 calc R U . . .
H85B H 0.035117 0.529497 0.000110 0.186 Uiso 1 1 calc R U . . .
C86 C 0.0335(7) 0.5820(4) -0.0415(5) 0.159(12) Uani 1 1 d D U . . .
H86A H 0.013961 0.593424 -0.065330 0.190 Uiso 1 1 calc R U . . .
H86B H 0.061320 0.574590 -0.056286 0.190 Uiso 1 1 calc R U . . .
C87 C 0.0412(5) 0.6150(4) -0.0032(6) 0.179(14) Uani 1 1 d D U . . .
H87A H 0.014545 0.631764 0.000375 0.215 Uiso 1 1 calc R U . . .
H87B H 0.046279 0.600264 0.026232 0.215 Uiso 1 1 calc R U . . .
C88 C 0.0789(5) 0.6441(4) -0.0120(6) 0.24(2) Uani 1 1 d D U . . .
H88A H 0.073925 0.659128 -0.041278 0.284 Uiso 1 1 calc R U . . .
H88B H 0.105711 0.627594 -0.015311 0.284 Uiso 1 1 calc R U . . .
C89 C 0.0848(10) 0.6762(4) 0.0272(5) 0.28(3) Uani 1 1 d D U . . .
H89A H 0.057626 0.678875 0.044957 0.340 Uiso 1 1 calc R U . . .
H89B H 0.107939 0.666820 0.048351 0.340 Uiso 1 1 calc R U . . .
C90 C 0.0969(11) 0.7181(4) 0.0060(8) 0.36(4) Uani 1 1 d D U . . .
H90A H 0.100820 0.738770 0.030424 0.537 Uiso 1 1 calc R U . . .
H90B H 0.123952 0.715238 -0.011348 0.537 Uiso 1 1 calc R U . . .
H90C H 0.073812 0.727252 -0.014730 0.537 Uiso 1 1 calc R U . . .
C91 C -0.0410(4) 0.5287(6) -0.0841(4) 0.147(10) Uani 1 1 d D U . . .
H91A H -0.028384 0.552219 -0.101451 0.176 Uiso 1 1 calc R U . . .
H91B H -0.049780 0.507279 -0.106739 0.176 Uiso 1 1 calc R U . . .
C92 C -0.0820(4) 0.5443(8) -0.0592(5) 0.224(17) Uani 1 1 d D U . . .
H92A H -0.074896 0.568769 -0.039941 0.269 Uiso 1 1 calc R U . . .
H92B H -0.093693 0.522171 -0.039119 0.269 Uiso 1 1 calc R U . . .
C93 C -0.1161(4) 0.5565(8) -0.0963(5) 0.179(13) Uani 1 1 d D U . . .
H93A H -0.104184 0.579532 -0.115098 0.215 Uiso 1 1 calc R U . . .
H93B H -0.120580 0.532406 -0.116978 0.215 Uiso 1 1 calc R U . . .
C94 C -0.1596(4) 0.5699(10) -0.0773(5) 0.24(2) Uani 1 1 d D U . . .
H94A H -0.155263 0.593589 -0.055994 0.291 Uiso 1 1 calc R U . . .
H94B H -0.172225 0.546621 -0.059466 0.291 Uiso 1 1 calc R U . . .
C95 C -0.1915(4) 0.5829(12) -0.1156(6) 0.27(3) Uani 1 1 d D U . . .
H95A H -0.182485 0.609811 -0.129074 0.327 Uiso 1 1 calc R U . . .
H95B H -0.191770 0.561694 -0.140250 0.327 Uiso 1 1 calc R U . . .
C96 C -0.2367(4) 0.5870(12) -0.0946(7) 0.42(5) Uani 1 1 d D U . . .
H96A H -0.257301 0.595200 -0.118473 0.623 Uiso 1 1 calc R U . . .
H96B H -0.245457 0.560169 -0.081467 0.623 Uiso 1 1 calc R U . . .
H96C H -0.236203 0.608122 -0.070329 0.623 Uiso 1 1 calc R U . . .
N2 N 0.9587(2) 0.00042(19) 0.3018(2) 0.071(3) Uani 1 1 d D . . . .
C97 C 0.9893(4) 0.0326(3) 0.3241(6) 0.084(5) Uani 1 1 d D . . . .
H97A H 1.010508 0.041138 0.300349 0.101 Uiso 1 1 calc R U . . .
H97B H 1.005763 0.018059 0.348443 0.101 Uiso 1 1 calc R U . . .
C98 C 0.9707(4) 0.0729(4) 0.3456(6) 0.102(7) Uani 1 1 d D . . . .
H98A H 0.953203 0.065571 0.372894 0.122 Uiso 1 1 calc R U . . .
H98B H 0.951318 0.086575 0.323058 0.122 Uiso 1 1 calc R U . . .
C99 C 1.0072(4) 0.1044(4) 0.3602(5) 0.102(6) Uani 1 1 d D . . . .
H99A H 1.025357 0.110677 0.333025 0.122 Uiso 1 1 calc R U . . .
H99B H 0.993495 0.130724 0.370207 0.122 Uiso 1 1 calc R U . . .
C100 C 1.0368(4) 0.0881(4) 0.3995(4) 0.105(7) Uani 1 1 d D . . . .
H10A H 1.055134 0.065481 0.387065 0.126 Uiso 1 1 calc R U . . .
H10B H 1.018212 0.075823 0.423653 0.126 Uiso 1 1 calc R U . . .
C101 C 1.0671(5) 0.1211(5) 0.4226(5) 0.138(10) Uani 1 1 d D . . . .
H10C H 1.095028 0.107655 0.430097 0.166 Uiso 1 1 calc R U . . .
H10D H 1.073042 0.143516 0.400083 0.166 Uiso 1 1 calc R U . . .
C102 C 1.0485(11) 0.1412(8) 0.4672(6) 0.28(3) Uani 1 1 d D U . . .
H10E H 1.069330 0.161390 0.479386 0.419 Uiso 1 1 calc R U . . .
H10F H 1.021259 0.155385 0.460080 0.419 Uiso 1 1 calc R U . . .
H10G H 1.043281 0.119466 0.490142 0.419 Uiso 1 1 calc R U . . .
C103 C 0.9350(4) 0.0222(5) 0.2618(4) 0.080(5) Uani 1 1 d D . . . .
H10H H 0.914690 0.042423 0.275585 0.096 Uiso 1 1 calc R U . . .
H10I H 0.917225 0.000745 0.246298 0.096 Uiso 1 1 calc R U . . .
C104 C 0.9603(3) 0.0455(5) 0.2238(4) 0.099(7) Uani 1 1 d D . . . .
H10J H 0.983300 0.027043 0.211732 0.119 Uiso 1 1 calc R U . . .
H10K H 0.974399 0.070263 0.237394 0.119 Uiso 1 1 calc R U . . .
C105 C 0.9303(4) 0.0596(5) 0.1831(4) 0.117(8) Uani 1 1 d D . . . .
H10L H 0.948620 0.071510 0.158456 0.140 Uiso 1 1 calc R U . . .
H10M H 0.915560 0.034805 0.170364 0.140 Uiso 1 1 calc R U . . .
C106 C 0.8955(4) 0.0923(5) 0.1969(5) 0.129(9) Uani 1 1 d D . . . .
H10N H 0.910276 0.115505 0.212930 0.154 Uiso 1 1 calc R U . . .
H10O H 0.875637 0.079160 0.219326 0.154 Uiso 1 1 calc R U . . .
C107 C 0.8677(5) 0.1110(5) 0.1570(5) 0.127(9) Uani 1 1 d D . . . .
H10P H 0.887130 0.117791 0.130995 0.153 Uiso 1 1 calc R U . . .
H10Q H 0.847062 0.089599 0.146323 0.153 Uiso 1 1 calc R U . . .
C108 C 0.8419(6) 0.1510(5) 0.1703(8) 0.111(8) Uani 1 1 d D . . . .
H10R H 0.825391 0.160787 0.143664 0.166 Uiso 1 1 calc R U . . .
H10S H 0.821922 0.144549 0.195515 0.166 Uiso 1 1 calc R U . . .
H10T H 0.862048 0.172781 0.180165 0.166 Uiso 1 1 calc R U . . .
C109 C 0.9854(4) -0.0364(3) 0.2828(6) 0.085(5) Uani 1 1 d D . . . .
H10U H 1.003830 -0.046614 0.308231 0.101 Uiso 1 1 calc R U . . .
H10V H 1.005071 -0.024976 0.259128 0.101 Uiso 1 1 calc R U . . .
C110 C 0.9629(4) -0.0749(3) 0.2615(7) 0.103(7) Uani 1 1 d D . . . .
H11A H 0.951908 -0.067550 0.230571 0.124 Uiso 1 1 calc R U . . .
H11B H 0.937734 -0.082679 0.280775 0.124 Uiso 1 1 calc R U . . .
C111 C 0.9943(4) -0.1131(3) 0.2575(8) 0.164(13) Uani 1 1 d D . . . .
H11C H 1.020326 -0.104435 0.240157 0.197 Uiso 1 1 calc R U . . .
H11D H 1.003701 -0.121281 0.288703 0.197 Uiso 1 1 calc R U . . .
C112 C 0.9743(5) -0.1519(4) 0.2334(6) 0.187(16) Uani 1 1 d D . . . .
H11E H 0.998259 -0.170289 0.223476 0.224 Uiso 1 1 calc R U . . .
H11F H 0.959167 -0.142365 0.205282 0.224 Uiso 1 1 calc R U . . .
C113 C 0.9418(5) -0.1783(4) 0.2625(6) 0.227(18) Uani 1 1 d D U . . .
H11G H 0.957430 -0.189934 0.289378 0.272 Uiso 1 1 calc R U . . .
H11H H 0.918859 -0.159737 0.274350 0.272 Uiso 1 1 calc R U . . .
C114 C 0.9202(7) -0.2149(5) 0.2357(9) 0.27(2) Uani 1 1 d D U . . .
H11I H 0.900439 -0.229919 0.256124 0.400 Uiso 1 1 calc R U . . .
H11J H 0.903987 -0.203744 0.209495 0.400 Uiso 1 1 calc R U . . .
H11K H 0.942608 -0.233981 0.224543 0.400 Uiso 1 1 calc R U . . .
C115 C 0.9255(3) -0.0167(5) 0.3369(4) 0.080(5) Uani 1 1 d D . . . .
H11L H 0.905850 -0.035671 0.320070 0.096 Uiso 1 1 calc R U . . .
H11M H 0.907849 0.007059 0.347660 0.096 Uiso 1 1 calc R U . . .
C116 C 0.9419(4) -0.0402(4) 0.3800(4) 0.101(6) Uani 1 1 d D . . . .
H11N H 0.950723 -0.019741 0.403574 0.121 Uiso 1 1 calc R U . . .
H11O H 0.967748 -0.056807 0.371594 0.121 Uiso 1 1 calc R U . . .
C117 C 0.9067(5) -0.0700(3) 0.4008(5) 0.123(8) Uani 1 1 d D . . . .
H11P H 0.912569 -0.073545 0.434032 0.147 Uiso 1 1 calc R U . . .
H11Q H 0.878007 -0.056517 0.397783 0.147 Uiso 1 1 calc R U . . .
C118 C 0.9046(7) -0.1138(3) 0.3780(7) 0.174(14) Uani 1 1 d D . . . .
H11R H 0.934201 -0.125530 0.377413 0.209 Uiso 1 1 calc R U . . .
H11S H 0.895185 -0.110248 0.345702 0.209 Uiso 1 1 calc R U . . .
C119 C 0.8739(7) -0.1461(4) 0.4016(7) 0.226(18) Uani 1 1 d D U . . .
H11T H 0.884974 -0.151972 0.432853 0.272 Uiso 1 1 calc R U . . .
H11U H 0.844857 -0.133481 0.404890 0.272 Uiso 1 1 calc R U . . .
C120 C 0.8692(10) -0.1882(4) 0.3752(9) 0.26(2) Uani 1 1 d D U . . .
H12A H 0.849608 -0.206629 0.392140 0.396 Uiso 1 1 calc R U . . .
H12B H 0.857486 -0.182953 0.344493 0.396 Uiso 1 1 calc R U . . .
H12C H 0.897664 -0.201472 0.372499 0.396 Uiso 1 1 calc R U . . .
N3 N 0.2863(2) 1.0018(2) 0.5672(3) 0.118(5) Uani 1 1 d D . . . .
C121 C 0.2989(9) 1.0415(3) 0.5397(4) 0.128(10) Uani 1 1 d D . . . .
H12D H 0.326846 1.036016 0.524116 0.154 Uiso 1 1 calc R U . . .
H12E H 0.276970 1.045802 0.515373 0.154 Uiso 1 1 calc R U . . .
C122 C 0.3035(9) 1.0825(3) 0.5665(4) 0.111(8) Uani 1 1 d D . . . .
H12F H 0.324063 1.078254 0.592146 0.134 Uiso 1 1 calc R U . . .
H12G H 0.275039 1.089777 0.580012 0.134 Uiso 1 1 calc R U . . .
C123 C 0.3195(9) 1.1196(3) 0.5363(5) 0.127(10) Uani 1 1 d D . . . .
H12H H 0.301177 1.120989 0.508457 0.152 Uiso 1 1 calc R U . . .
H12I H 0.349416 1.113504 0.526168 0.152 Uiso 1 1 calc R U . . .
C124 C 0.3192(10) 1.1635(3) 0.5599(5) 0.139(10) Uani 1 1 d D . . . .
H12J H 0.338698 1.161799 0.586806 0.167 Uiso 1 1 calc R U . . .
H12K H 0.289636 1.168001 0.572000 0.167 Uiso 1 1 calc R U . . .
C125 C 0.3320(7) 1.2040(4) 0.5326(5) 0.197(18) Uani 1 1 d D . . . .
H12L H 0.362527 1.200732 0.522879 0.237 Uiso 1 1 calc R U . . .
H12M H 0.331204 1.227468 0.554641 0.237 Uiso 1 1 calc R U . . .
C126 C 0.3051(9) 1.2177(9) 0.4886(6) 0.21(2) Uani 1 1 d D . . . .
H12N H 0.317420 1.243410 0.475929 0.308 Uiso 1 1 calc R U . . .
H12O H 0.306427 1.195693 0.465349 0.308 Uiso 1 1 calc R U . . .
H12P H 0.274913 1.222593 0.497304 0.308 Uiso 1 1 calc R U . . .
C127 C 0.2454(3) 1.0084(8) 0.5971(4) 0.105(6) Uani 1 1 d D U . . .
H12Q H 0.241051 0.983017 0.615866 0.126 Uiso 1 1 calc R U . . .
H12R H 0.251212 1.031597 0.618588 0.126 Uiso 1 1 calc R U . . .
C128 C 0.2027(3) 1.0178(8) 0.5721(4) 0.136(9) Uani 1 1 d D U . . .
H12S H 0.196588 0.995117 0.549975 0.164 Uiso 1 1 calc R U . . .
H12T H 0.205897 1.043962 0.554453 0.164 Uiso 1 1 calc R U . . .
C129 C 0.1638(4) 1.0221(4) 0.6061(5) 0.153(10) Uani 1 1 d D U . . .
H12U H 0.162184 0.996494 0.624956 0.183 Uiso 1 1 calc R U . . .
H12V H 0.136781 1.023823 0.587918 0.183 Uiso 1 1 calc R U . . .
C130 C 0.1657(8) 1.0606(3) 0.6392(4) 0.213(14) Uani 1 1 d D U . . .
H13A H 0.196151 1.063390 0.649484 0.255 Uiso 1 1 calc R U . . .
H13B H 0.148488 1.053421 0.666766 0.255 Uiso 1 1 calc R U . . .
C131 C 0.1505(8) 1.1050(4) 0.6230(5) 0.41(3) Uani 1 1 d D U . . .
H13C H 0.155488 1.124371 0.648892 0.487 Uiso 1 1 calc R U . . .
H13D H 0.118827 1.103517 0.618242 0.487 Uiso 1 1 calc R U . . .
C132 C 0.1708(13) 1.1258(8) 0.5783(7) 0.62(6) Uani 1 1 d D U . . .
H13E H 0.157643 1.153167 0.573397 0.931 Uiso 1 1 calc R U . . .
H13F H 0.202100 1.129002 0.582463 0.931 Uiso 1 1 calc R U . . .
H13G H 0.165207 1.108017 0.551619 0.931 Uiso 1 1 calc R U . . .
C133 C 0.2814(9) 0.9639(3) 0.5344(4) 0.113(7) Uani 1 1 d D . . . .
H13H H 0.257797 0.970235 0.512505 0.135 Uiso 1 1 calc R U . . .
H13I H 0.308402 0.961517 0.516330 0.135 Uiso 1 1 calc R U . . .
C134 C 0.2720(10) 0.9212(3) 0.5556(4) 0.136(12) Uani 1 1 d D . . . .
H13J H 0.241458 0.920427 0.565809 0.164 Uiso 1 1 calc R U . . .
H13K H 0.290434 0.917557 0.583183 0.164 Uiso 1 1 calc R U . . .
C135 C 0.2802(9) 0.8839(3) 0.5221(5) 0.122(8) Uani 1 1 d D . . . .
H13L H 0.311023 0.884263 0.512947 0.146 Uiso 1 1 calc R U . . .
H13M H 0.262733 0.888394 0.494051 0.146 Uiso 1 1 calc R U . . .
C136 C 0.2693(8) 0.8396(3) 0.5417(6) 0.157(13) Uani 1 1 d D . . . .
H13N H 0.237989 0.839516 0.548756 0.188 Uiso 1 1 calc R U . . .
H13O H 0.284647 0.837118 0.571419 0.188 Uiso 1 1 calc R U . . .
C137 C 0.2789(12) 0.7985(3) 0.5142(7) 0.199(18) Uani 1 1 d D . . . .
H13P H 0.310204 0.798237 0.507130 0.239 Uiso 1 1 calc R U . . .
H13Q H 0.263464 0.800626 0.484451 0.239 Uiso 1 1 calc R U . . .
C138 C 0.2672(12) 0.7543(4) 0.5356(11) 0.23(2) Uani 1 1 d D . . . .
H13R H 0.275324 0.732296 0.513928 0.340 Uiso 1 1 calc R U . . .
H13S H 0.283092 0.750490 0.564445 0.340 Uiso 1 1 calc R U . . .
H13T H 0.236058 0.752895 0.541623 0.340 Uiso 1 1 calc R U . . .
C139 C 0.3219(3) 0.9944(7) 0.6039(4) 0.124(8) Uani 1 1 d D . . . .
H13U H 0.323223 1.019176 0.624008 0.148 Uiso 1 1 calc R U . . .
H13V H 0.312915 0.970520 0.623214 0.148 Uiso 1 1 calc R U . . .
C140 C 0.3676(3) 0.9856(8) 0.5856(4) 0.134(10) Uani 1 1 d D . . . .
H14A H 0.379817 1.011585 0.572565 0.161 Uiso 1 1 calc R U . . .
H14B H 0.365917 0.964816 0.560556 0.161 Uiso 1 1 calc R U . . .
C141 C 0.3983(3) 0.9691(8) 0.6242(5) 0.137(10) Uani 1 1 d D . . . .
H14C H 0.385012 0.943975 0.638094 0.165 Uiso 1 1 calc R U . . .
H14D H 0.400432 0.990471 0.648600 0.165 Uiso 1 1 calc R U . . .
C142 C 0.4451(3) 0.9578(10) 0.6077(5) 0.20(2) Uani 1 1 d D . . . .
H14E H 0.453816 0.979355 0.585228 0.241 Uiso 1 1 calc R U . . .
H14F H 0.442908 0.931264 0.590440 0.241 Uiso 1 1 calc R U . . .
C143 C 0.4837(4) 0.9527(9) 0.6425(6) 0.28(3) Uani 1 1 d D . . . .
H14G H 0.471705 0.940704 0.671066 0.337 Uiso 1 1 calc R U . . .
H14H H 0.494095 0.981054 0.650137 0.337 Uiso 1 1 calc R U . . .
C144 C 0.5249(5) 0.9258(8) 0.6287(14) 0.32(3) Uani 1 1 d D U . . .
H14I H 0.545676 0.925886 0.654128 0.475 Uiso 1 1 calc R U . . .
H14J H 0.515882 0.897095 0.622321 0.475 Uiso 1 1 calc R U . . .
H14K H 0.538403 0.937684 0.601268 0.475 Uiso 1 1 calc R U . . .
N4 N 0.40666(19) 0.73324(19) 0.73179(19) 0.206(10) Uani 1 1 d D U . . .
C145 C 0.4042(3) 0.6906(2) 0.7562(3) 0.273(19) Uani 1 1 d D U . . .
H14L H 0.401937 0.669795 0.731180 0.327 Uiso 1 1 calc R U . . .
H14M H 0.433133 0.686422 0.770124 0.327 Uiso 1 1 calc R U . . .
C146 C 0.3722(3) 0.6763(2) 0.7926(3) 0.191(14) Uani 1 1 d D U . . .
H14N H 0.343917 0.682607 0.778082 0.229 Uiso 1 1 calc R U . . .
H14O H 0.375616 0.697721 0.816805 0.229 Uiso 1 1 calc R U . . .
C147 C 0.3617(2) 0.6352(2) 0.8218(3) 0.203(15) Uani 1 1 d D U . . .
H14P H 0.372954 0.612435 0.802133 0.244 Uiso 1 1 calc R U . . .
H14Q H 0.382174 0.636920 0.847921 0.244 Uiso 1 1 calc R U . . .
C148 C 0.3206(2) 0.6160(2) 0.8436(3) 0.215(16) Uani 1 1 d D U . . .
H14R H 0.305228 0.637372 0.861876 0.259 Uiso 1 1 calc R U . . .
H14S H 0.300891 0.606062 0.819166 0.259 Uiso 1 1 calc R U . . .
C149 C 0.3335(2) 0.5799(2) 0.8744(3) 0.202(15) Uani 1 1 d D U . . .
H14T H 0.348978 0.589941 0.902027 0.242 Uiso 1 1 calc R U . . .
H14U H 0.352227 0.560013 0.857721 0.242 Uiso 1 1 calc R U . . .
C150 C 0.2904(3) 0.5596(4) 0.8875(6) 0.30(2) Uani 1 1 d D U . . .
H15A H 0.295796 0.535727 0.907657 0.456 Uiso 1 1 calc R U . . .
H15B H 0.272240 0.579930 0.903676 0.456 Uiso 1 1 calc R U . . .
H15C H 0.275466 0.550214 0.859683 0.456 Uiso 1 1 calc R U . . .
C151 C 0.4064(7) 0.7669(5) 0.7698(4) 0.208(15) Uani 1 1 d D U . . .
H15D H 0.412236 0.793446 0.753803 0.249 Uiso 1 1 calc R U . . .
H15E H 0.376004 0.768439 0.780442 0.249 Uiso 1 1 calc R U . . .
C152 C 0.4337(7) 0.7683(6) 0.8134(4) 0.29(3) Uani 1 1 d D U . . .
H15F H 0.463337 0.763409 0.801701 0.346 Uiso 1 1 calc R U . . .
H15G H 0.425581 0.742201 0.829262 0.346 Uiso 1 1 calc R U . . .
C153 C 0.4414(7) 0.8001(6) 0.8552(4) 0.30(3) Uani 1 1 d D U . . .
H15H H 0.463660 0.819418 0.843094 0.363 Uiso 1 1 calc R U . . .
H15I H 0.414339 0.816509 0.856120 0.363 Uiso 1 1 calc R U . . .
C154 C 0.4538(4) 0.7955(13) 0.9065(4) 0.34(3) Uani 1 1 d D U . . .
H15J H 0.439076 0.817230 0.924900 0.405 Uiso 1 1 calc R U . . .
H15K H 0.444338 0.767922 0.918047 0.405 Uiso 1 1 calc R U . . .
C155 C 0.5025(4) 0.800(2) 0.9115(5) 0.32(3) Uani 1 1 d D U . . .
H15L H 0.513244 0.824295 0.894451 0.388 Uiso 1 1 calc R U . . .
H15M H 0.517433 0.774543 0.899975 0.388 Uiso 1 1 calc R U . . .
C156 C 0.5094(8) 0.8050(17) 0.9633(5) 0.31(3) Uani 1 1 d D U . . .
H15N H 0.540398 0.807967 0.969613 0.468 Uiso 1 1 calc R U . . .
H15O H 0.494074 0.829858 0.973916 0.468 Uiso 1 1 calc R U . . .
H15P H 0.498233 0.780464 0.979401 0.468 Uiso 1 1 calc R U . . .
C157 C 0.3682(4) 0.7402(7) 0.6987(4) 0.35(2) Uani 1 1 d D U . . .
H15Q H 0.359873 0.712115 0.687923 0.415 Uiso 1 1 calc R U . . .
H15R H 0.344060 0.749894 0.718432 0.415 Uiso 1 1 calc R U . . .
C158 C 0.3666(6) 0.7678(6) 0.6562(4) 0.43(3) Uani 1 1 d D U . . .
H15S H 0.371029 0.796002 0.669041 0.514 Uiso 1 1 calc R U . . .
H15T H 0.335635 0.766832 0.647482 0.514 Uiso 1 1 calc R U . . .
C159 C 0.3907(6) 0.7704(5) 0.6073(4) 0.58(4) Uani 1 1 d D U . . .
H15U H 0.404642 0.742809 0.604385 0.697 Uiso 1 1 calc R U . . .
H15V H 0.366476 0.770016 0.584975 0.697 Uiso 1 1 calc R U . . .
C160 C 0.4238(5) 0.8003(4) 0.5848(8) 0.57(3) Uani 1 1 d D U . . .
H16A H 0.453552 0.791853 0.593316 0.682 Uiso 1 1 calc R U . . .
H16B H 0.421174 0.798931 0.550927 0.682 Uiso 1 1 calc R U . . .
C161 C 0.4152(5) 0.8444(4) 0.6012(11) 0.63(4) Uani 1 1 d D U . . .
H16C H 0.434603 0.864421 0.585551 0.757 Uiso 1 1 calc R U . . .
H16D H 0.419484 0.846694 0.634800 0.757 Uiso 1 1 calc R U . . .
C162 C 0.3679(5) 0.8524(6) 0.5883(11) 0.41(3) Uani 1 1 d D U . . .
H16E H 0.359653 0.880518 0.597788 0.620 Uiso 1 1 calc R U . . .
H16F H 0.364376 0.849620 0.554955 0.620 Uiso 1 1 calc R U . . .
H16G H 0.349364 0.832018 0.603859 0.620 Uiso 1 1 calc R U . . .
C163 C 0.4498(2) 0.7312(3) 0.7050(4) 0.33(2) Uani 1 1 d D U . . .
H16H H 0.442239 0.738084 0.672832 0.399 Uiso 1 1 calc R U . . .
H16I H 0.467108 0.754984 0.716486 0.399 Uiso 1 1 calc R U . . .
C164 C 0.4815(3) 0.6951(3) 0.7017(3) 0.41(3) Uani 1 1 d D U . . .
H16J H 0.504535 0.706560 0.681822 0.496 Uiso 1 1 calc R U . . .
H16K H 0.465692 0.675071 0.682002 0.496 Uiso 1 1 calc R U . . .
C165 C 0.5080(3) 0.6650(3) 0.7356(3) 0.45(3) Uani 1 1 d D U . . .
H16L H 0.486641 0.643136 0.743510 0.538 Uiso 1 1 calc R U . . .
H16M H 0.528998 0.651249 0.714901 0.538 Uiso 1 1 calc R U . . .
C166 C 0.5338(2) 0.6708(4) 0.7807(2) 0.46(3) Uani 1 1 d D U . . .
H16N H 0.539785 0.700734 0.785719 0.555 Uiso 1 1 calc R U . . .
H16O H 0.516557 0.660459 0.807033 0.555 Uiso 1 1 calc R U . . .
C167 C 0.5760(2) 0.6469(3) 0.7776(4) 0.54(4) Uani 1 1 d D U . . .
H16P H 0.571564 0.619431 0.762901 0.644 Uiso 1 1 calc R U . . .
H16Q H 0.588749 0.642655 0.808463 0.644 Uiso 1 1 calc R U . . .
C168 C 0.6052(3) 0.6746(4) 0.7480(5) 0.71(6) Uani 1 1 d D U . . .
H16R H 0.633469 0.661262 0.744224 1.060 Uiso 1 1 calc R U . . .
H16S H 0.591824 0.678600 0.717756 1.060 Uiso 1 1 calc R U . . .
H16T H 0.608888 0.701661 0.762998 1.060 Uiso 1 1 calc R U . . .
N5 N 0.2156(3) 0.4892(2) 0.6917(3) 0.145(7) Uani 1 1 d D U . . .
C169 C 0.2514(5) 0.5145(4) 0.6680(7) 0.244(17) Uani 1 1 d D U . . .
H16U H 0.271703 0.520716 0.693402 0.293 Uiso 1 1 calc R U . . .
H16V H 0.266371 0.493449 0.648890 0.293 Uiso 1 1 calc R U . . .
C170 C 0.2535(5) 0.5528(4) 0.6391(6) 0.25(2) Uani 1 1 d D U . . .
H17A H 0.230906 0.571569 0.651493 0.300 Uiso 1 1 calc R U . . .
H17B H 0.243307 0.544206 0.608271 0.300 Uiso 1 1 calc R U . . .
C171 C 0.2920(5) 0.5801(5) 0.6305(4) 0.240(18) Uani 1 1 d D U . . .
H17C H 0.317460 0.561747 0.634946 0.288 Uiso 1 1 calc R U . . .
H17D H 0.292495 0.599985 0.656508 0.288 Uiso 1 1 calc R U . . .
C172 C 0.3026(10) 0.6062(5) 0.5878(4) 0.28(2) Uani 1 1 d D U . . .
H17E H 0.279768 0.627540 0.583830 0.333 Uiso 1 1 calc R U . . .
H17F H 0.330291 0.620999 0.593035 0.333 Uiso 1 1 calc R U . . .
C173 C 0.306(2) 0.5812(5) 0.5439(4) 0.35(3) Uani 1 1 d D U . . .
H17G H 0.282150 0.560921 0.541862 0.417 Uiso 1 1 calc R U . . .
H17H H 0.333869 0.565666 0.543338 0.417 Uiso 1 1 calc R U . . .
C174 C 0.3042(10) 0.6113(7) 0.5037(5) 0.38(4) Uani 1 1 d D U . . .
H17I H 0.306504 0.595786 0.474785 0.564 Uiso 1 1 calc R U . . .
H17J H 0.276706 0.626421 0.504415 0.564 Uiso 1 1 calc R U . . .
H17K H 0.328224 0.631147 0.505885 0.564 Uiso 1 1 calc R U . . .
C175 C 0.1894(6) 0.5234(4) 0.7156(5) 0.203(15) Uani 1 1 d D U . . .
H17L H 0.176326 0.538633 0.689477 0.244 Uiso 1 1 calc R U . . .
H17M H 0.165146 0.507696 0.729558 0.244 Uiso 1 1 calc R U . . .
C176 C 0.1972(5) 0.5572(5) 0.7499(5) 0.27(2) Uani 1 1 d D U . . .
H17N H 0.208485 0.581129 0.732077 0.324 Uiso 1 1 calc R U . . .
H17O H 0.221429 0.547413 0.769295 0.324 Uiso 1 1 calc R U . . .
C177 C 0.1645(6) 0.5751(4) 0.7825(5) 0.23(2) Uani 1 1 d D U . . .
H17P H 0.159298 0.552832 0.805281 0.278 Uiso 1 1 calc R U . . .
H17Q H 0.137544 0.577314 0.764283 0.278 Uiso 1 1 calc R U . . .
C178 C 0.1663(5) 0.6154(4) 0.8107(6) 0.192(15) Uani 1 1 d D U . . .
H17R H 0.191892 0.614353 0.831125 0.230 Uiso 1 1 calc R U . . .
H17S H 0.170171 0.639194 0.789501 0.230 Uiso 1 1 calc R U . . .
C179 C 0.1264(5) 0.6230(4) 0.8397(7) 0.176(13) Uani 1 1 d D U . . .
H17T H 0.128542 0.607430 0.868997 0.212 Uiso 1 1 calc R U . . .
H17U H 0.100238 0.613502 0.823190 0.212 Uiso 1 1 calc R U . . .
C180 C 0.1235(12) 0.6694(4) 0.8493(13) 0.25(2) Uani 1 1 d D U . . .
H18A H 0.097859 0.675059 0.868053 0.372 Uiso 1 1 calc R U . . .
H18B H 0.149464 0.678456 0.865761 0.372 Uiso 1 1 calc R U . . .
H18C H 0.121269 0.684505 0.820131 0.372 Uiso 1 1 calc R U . . .
C181 C 0.2346(6) 0.4572(4) 0.7252(6) 0.184(13) Uani 1 1 d D U . . .
H18D H 0.263983 0.452414 0.712737 0.221 Uiso 1 1 calc R U . . .
H18E H 0.239066 0.473734 0.753497 0.221 Uiso 1 1 calc R U . . .
C182 C 0.2224(6) 0.4155(4) 0.7434(6) 0.29(2) Uani 1 1 d D U . . .
H18F H 0.216627 0.398166 0.715913 0.344 Uiso 1 1 calc R U . . .
H18G H 0.194068 0.419537 0.758595 0.344 Uiso 1 1 calc R U . . .
C183 C 0.2478(7) 0.3881(3) 0.7752(6) 0.29(2) Uani 1 1 d D U . . .
H18H H 0.244113 0.400602 0.806079 0.353 Uiso 1 1 calc R U . . .
H18I H 0.278487 0.392650 0.766815 0.353 Uiso 1 1 calc R U . . .
C184 C 0.2434(8) 0.3410(3) 0.7825(5) 0.37(3) Uani 1 1 d D U . . .
H18J H 0.229386 0.328702 0.755111 0.443 Uiso 1 1 calc R U . . .
H18K H 0.272755 0.328779 0.784985 0.443 Uiso 1 1 calc R U . . .
C185 C 0.2177(6) 0.3287(5) 0.8247(6) 0.48(4) Uani 1 1 d D U . . .
H18L H 0.188040 0.320313 0.815770 0.580 Uiso 1 1 calc R U . . .
H18M H 0.215641 0.352500 0.846188 0.580 Uiso 1 1 calc R U . . .
C186 C 0.2409(10) 0.2925(6) 0.8476(8) 0.48(5) Uani 1 1 d D U . . .
H18N H 0.224836 0.283948 0.875103 0.718 Uiso 1 1 calc R U . . .
H18O H 0.242653 0.269068 0.826159 0.718 Uiso 1 1 calc R U . . .
H18P H 0.270146 0.301129 0.856457 0.718 Uiso 1 1 calc R U . . .
C187 C 0.1858(7) 0.4692(4) 0.6557(6) 0.217(15) Uani 1 1 d D U . . .
H18Q H 0.156814 0.479711 0.664278 0.260 Uiso 1 1 calc R U . . .
H18R H 0.193428 0.484089 0.627071 0.260 Uiso 1 1 calc R U . . .
C188 C 0.1767(6) 0.4261(4) 0.6395(5) 0.224(18) Uani 1 1 d D U . . .
H18S H 0.166962 0.410804 0.667114 0.269 Uiso 1 1 calc R U . . .
H18T H 0.205372 0.414340 0.631489 0.269 Uiso 1 1 calc R U . . .
C189 C 0.1471(6) 0.4121(4) 0.6018(6) 0.222(18) Uani 1 1 d D U . . .
H18U H 0.162082 0.419511 0.572824 0.267 Uiso 1 1 calc R U . . .
H18V H 0.121563 0.430532 0.603712 0.267 Uiso 1 1 calc R U . . .
C190 C 0.1289(8) 0.3682(4) 0.5939(5) 0.28(2) Uani 1 1 d D U . . .
H19A H 0.151388 0.347534 0.602216 0.337 Uiso 1 1 calc R U . . .
H19B H 0.104016 0.363889 0.614780 0.337 Uiso 1 1 calc R U . . .
C191 C 0.1143(10) 0.3598(4) 0.5451(5) 0.30(2) Uani 1 1 d D U . . .
H19C H 0.131444 0.376823 0.523293 0.357 Uiso 1 1 calc R U . . .
H19D H 0.083404 0.367168 0.541489 0.357 Uiso 1 1 calc R U . . .
C192 C 0.1211(18) 0.3138(5) 0.5354(10) 0.48(5) Uani 1 1 d D U . . .
H19E H 0.111864 0.307540 0.503927 0.719 Uiso 1 1 calc R U . . .
H19F H 0.151771 0.306901 0.538948 0.719 Uiso 1 1 calc R U . . .
H19G H 0.103926 0.297285 0.557070 0.719 Uiso 1 1 calc R U . . .
N6 N 0.1521(2) 0.2214(2) 0.2479(3) 0.152(7) Uani 1 1 d D U . . .
C193 C 0.1434(4) 0.1765(4) 0.2287(8) 0.175(11) Uani 1 1 d D U . . .
H19H H 0.164145 0.171705 0.203270 0.210 Uiso 1 1 calc R U . . .
H19I H 0.150885 0.156492 0.253348 0.210 Uiso 1 1 calc R U . . .
C194 C 0.0999(4) 0.1652(4) 0.2115(6) 0.26(2) Uani 1 1 d D U . . .
H19J H 0.090589 0.187763 0.190568 0.317 Uiso 1 1 calc R U . . .
H19K H 0.080080 0.165752 0.238210 0.317 Uiso 1 1 calc R U . . .
C195 C 0.0924(6) 0.1237(4) 0.1863(5) 0.26(2) Uani 1 1 d D U . . .
H19L H 0.120491 0.109592 0.181398 0.318 Uiso 1 1 calc R U . . .
H19M H 0.074129 0.105359 0.205545 0.318 Uiso 1 1 calc R U . . .
C196 C 0.0702(6) 0.1305(5) 0.1397(5) 0.27(2) Uani 1 1 d D U . . .
H19N H 0.091769 0.132344 0.114612 0.320 Uiso 1 1 calc R U . . .
H19O H 0.052588 0.156253 0.139926 0.320 Uiso 1 1 calc R U . . .
C197 C 0.0415(7) 0.0918(6) 0.1341(5) 0.28(2) Uani 1 1 d D U . . .
H19P H 0.013882 0.094604 0.151078 0.330 Uiso 1 1 calc R U . . .
H19Q H 0.056543 0.066143 0.144025 0.330 Uiso 1 1 calc R U . . .
C198 C 0.0344(14) 0.0929(12) 0.0805(5) 0.28(3) Uani 1 1 d D U . . .
H19R H 0.016130 0.069392 0.071359 0.418 Uiso 1 1 calc R U . . .
H19S H 0.020246 0.119036 0.071947 0.418 Uiso 1 1 calc R U . . .
H19T H 0.062443 0.090884 0.064971 0.418 Uiso 1 1 calc R U . . .
C199 C 0.1145(5) 0.2416(5) 0.2768(5) 0.152(10) Uani 1 1 d D U . . .
H19U H 0.125103 0.268900 0.287889 0.183 Uiso 1 1 calc R U . . .
H19V H 0.090409 0.247310 0.255334 0.183 Uiso 1 1 calc R U . . .
C200 C 0.0961(5) 0.2195(5) 0.3168(5) 0.196(14) Uani 1 1 d D U . . .
H20A H 0.119358 0.217069 0.340091 0.235 Uiso 1 1 calc R U . . .
H20B H 0.089081 0.190846 0.306709 0.235 Uiso 1 1 calc R U . . .
C201 C 0.0558(4) 0.2368(5) 0.3415(5) 0.219(16) Uani 1 1 d D U . . .
H20C H 0.034340 0.245908 0.318341 0.263 Uiso 1 1 calc R U . . .
H20D H 0.042405 0.214409 0.360117 0.263 Uiso 1 1 calc R U . . .
C202 C 0.0671(5) 0.2736(5) 0.3729(6) 0.26(2) Uani 1 1 d D U . . .
H20E H 0.075097 0.298398 0.354614 0.312 Uiso 1 1 calc R U . . .
H20F H 0.091275 0.266447 0.393734 0.312 Uiso 1 1 calc R U . . .
C203 C 0.0251(6) 0.2811(4) 0.4000(7) 0.221(16) Uani 1 1 d D U . . .
H20G H 0.027314 0.270828 0.431944 0.265 Uiso 1 1 calc R U . . .
H20H H -0.000197 0.268131 0.384759 0.265 Uiso 1 1 calc R U . . .
C204 C 0.0231(11) 0.3300(4) 0.398(2) 0.44(5) Uani 1 1 d D U . . .
H20I H -0.002751 0.339753 0.414183 0.657 Uiso 1 1 calc R U . . .
H20J H 0.048954 0.341680 0.412425 0.657 Uiso 1 1 calc R U . . .
H20K H 0.021737 0.339012 0.365744 0.657 Uiso 1 1 calc R U . . .
C205 C 0.1575(4) 0.2502(5) 0.2046(5) 0.226(15) Uani 1 1 d D U . . .
H20L H 0.153513 0.232287 0.177151 0.271 Uiso 1 1 calc R U . . .
H20M H 0.133061 0.270127 0.204835 0.271 Uiso 1 1 calc R U . . .
C206 C 0.1974(4) 0.2745(5) 0.1972(4) 0.25(2) Uani 1 1 d D U . . .
H20N H 0.222057 0.256052 0.204544 0.300 Uiso 1 1 calc R U . . .
H20O H 0.197521 0.297142 0.220314 0.300 Uiso 1 1 calc R U . . .
C207 C 0.2068(5) 0.2946(5) 0.1501(4) 0.229(17) Uani 1 1 d D U . . .
H20P H 0.179205 0.298699 0.133400 0.275 Uiso 1 1 calc R U . . .
H20Q H 0.220192 0.322207 0.154839 0.275 Uiso 1 1 calc R U . . .
C208 C 0.2371(4) 0.2675(7) 0.1210(5) 0.31(2) Uani 1 1 d D U . . .
H20R H 0.236690 0.276331 0.088382 0.373 Uiso 1 1 calc R U . . .
H20S H 0.228796 0.237752 0.122818 0.373 Uiso 1 1 calc R U . . .
C209 C 0.2817(4) 0.2749(9) 0.1427(6) 0.28(2) Uani 1 1 d D U . . .
H20T H 0.284077 0.261979 0.173455 0.340 Uiso 1 1 calc R U . . .
H20U H 0.288665 0.304934 0.144868 0.340 Uiso 1 1 calc R U . . .
C210 C 0.3111(6) 0.2521(9) 0.1063(8) 0.46(5) Uani 1 1 d D U . . .
H21A H 0.341440 0.254227 0.115599 0.689 Uiso 1 1 calc R U . . .
H21B H 0.302716 0.222761 0.104418 0.689 Uiso 1 1 calc R U . . .
H21C H 0.307255 0.265251 0.076140 0.689 Uiso 1 1 calc R U . . .
C211 C 0.1943(4) 0.2138(7) 0.2769(6) 0.222(15) Uani 1 1 d D U . . .
H21D H 0.207046 0.241410 0.283675 0.267 Uiso 1 1 calc R U . . .
H21E H 0.185284 0.201656 0.306662 0.267 Uiso 1 1 calc R U . . .
C212 C 0.2292(3) 0.1872(5) 0.2582(8) 0.30(3) Uani 1 1 d D U . . .
H21F H 0.231449 0.193248 0.224873 0.365 Uiso 1 1 calc R U . . .
H21G H 0.219628 0.157943 0.261085 0.365 Uiso 1 1 calc R U . . .
C213 C 0.2753(4) 0.1900(5) 0.2784(8) 0.35(3) Uani 1 1 d D U . . .
H21H H 0.292165 0.210895 0.260984 0.417 Uiso 1 1 calc R U . . .
H21I H 0.273566 0.199320 0.310724 0.417 Uiso 1 1 calc R U . . .
C214 C 0.2988(4) 0.1479(4) 0.2763(5) 0.32(2) Uani 1 1 d D U . . .
H21J H 0.277934 0.124681 0.273497 0.383 Uiso 1 1 calc R U . . .
H21K H 0.316764 0.143557 0.304082 0.383 Uiso 1 1 calc R U . . .
C215 C 0.3270(5) 0.1517(5) 0.2331(6) 0.52(4) Uani 1 1 d D U . . .
H21L H 0.345150 0.177075 0.233642 0.622 Uiso 1 1 calc R U . . .
H21M H 0.309450 0.151288 0.204638 0.622 Uiso 1 1 calc R U . . .
C216 C 0.3550(6) 0.1110(5) 0.2382(7) 0.66(6) Uani 1 1 d D U . . .
H21N H 0.375256 0.108967 0.212386 0.996 Uiso 1 1 calc R U . . .
H21O H 0.371314 0.112150 0.267100 0.996 Uiso 1 1 calc R U . . .
H21P H 0.335998 0.086640 0.238408 0.996 Uiso 1 1 calc R U . . .

loop_
_atom_site_aniso_label
_atom_site_aniso_U_11
_atom_site_aniso_U_22
_atom_site_aniso_U_33
_atom_site_aniso_U_23
_atom_site_aniso_U_13
_atom_site_aniso_U_12
W1 0.0434(3) 0.0771(4) 0.0340(3) -0.0042(3) 0.0069(2) 0.0005(3)
W2 0.0383(3) 0.0902(5) 0.0467(3) -0.0080(3) 0.0035(3) 0.0086(3)
W3 0.0520(4) 0.0965(5) 0.0497(4) 0.0108(4) -0.0017(3) 0.0125(4)
W4 0.0484(3) 0.0870(5) 0.0358(3) 0.0025(3) 0.0030(3) -0.0053(3)
W5 0.0323(3) 0.0861(4) 0.0357(3) -0.0101(3) 0.0023(2) -0.0020(3)
W6 0.0408(3) 0.0789(4) 0.0360(3) -0.0029(3) -0.0004(2) 0.0056(3)
W7 0.0336(3) 0.1015(5) 0.0398(3) -0.0097(3) 0.0004(2) -0.0020(3)
W8 0.0359(3) 0.0836(4) 0.0340(3) -0.0097(3) 0.0027(2) -0.0053(3)
W9 0.0451(3) 0.0742(4) 0.0397(3) -0.0069(3) 0.0060(3) -0.0069(3)
P1 0.0370(15) 0.071(2) 0.0362(16) -0.0038(15) -0.0010(12) -0.0011(14)
Si1 0.050(2) 0.080(3) 0.0405(19) -0.0117(18) 0.0069(16) 0.0080(19)
Si2 0.066(3) 0.079(3) 0.060(3) 0.006(2) 0.012(2) 0.000(2)
Si3 0.0348(16) 0.092(3) 0.0408(19) -0.0131(19) 0.0010(14) -0.0032(17)
O1 0.053(6) 0.100(9) 0.050(6) -0.006(6) 0.011(5) 0.000(6)
O2 0.064(7) 0.097(8) 0.052(6) -0.010(6) -0.007(5) 0.022(6)
O3 0.088(9) 0.100(9) 0.075(9) 0.014(8) -0.012(7) 0.009(8)
O4 0.058(6) 0.102(9) 0.045(6) -0.001(6) 0.006(5) -0.011(6)
O5 0.035(4) 0.110(8) 0.034(5) -0.005(5) -0.004(4) -0.011(5)
O6 0.057(6) 0.098(8) 0.045(6) -0.006(6) 0.006(5) 0.008(6)
O7 0.046(5) 0.134(11) 0.040(5) -0.002(6) 0.003(4) -0.003(6)
O8 0.043(5) 0.102(8) 0.037(5) -0.008(5) -0.001(4) -0.019(5)
O9 0.065(7) 0.085(8) 0.054(6) -0.008(5) 0.018(5) -0.020(6)
O10 0.037(5) 0.098(8) 0.057(6) -0.013(6) 0.013(4) -0.002(5)
O11 0.038(4) 0.066(6) 0.039(5) -0.002(4) -0.003(4) 0.003(4)
O12 0.045(5) 0.083(7) 0.029(4) -0.001(4) 0.005(4) -0.009(5)
O13 0.038(5) 0.085(7) 0.042(5) 0.008(5) -0.001(4) -0.009(4)
O14 0.043(5) 0.097(8) 0.040(5) -0.007(5) 0.007(4) 0.004(5)
O15 0.051(6) 0.095(8) 0.059(7) 0.008(6) -0.006(5) 0.010(6)
O16 0.040(5) 0.106(9) 0.049(6) 0.001(6) -0.005(4) 0.000(5)
O17 0.050(5) 0.079(7) 0.054(6) -0.008(5) 0.004(5) 0.012(5)
O18 0.074(8) 0.102(9) 0.041(6) 0.013(6) -0.006(5) -0.001(7)
O19 0.034(4) 0.079(6) 0.031(4) -0.007(4) 0.003(3) 0.010(4)
O20 0.032(4) 0.128(10) 0.041(5) -0.005(6) -0.003(4) 0.001(5)
O21 0.070(7) 0.101(9) 0.064(7) 0.018(6) 0.014(6) 0.030(6)
O22 0.053(5) 0.092(8) 0.039(5) -0.016(5) 0.007(4) -0.015(5)
O23 0.038(5) 0.122(9) 0.034(5) -0.005(5) -0.004(4) -0.002(5)
O24 0.055(6) 0.100(9) 0.056(6) 0.010(6) 0.005(5) -0.004(6)
O25 0.037(5) 0.088(7) 0.050(6) -0.018(5) -0.006(4) 0.003(5)
O26 0.038(4) 0.074(6) 0.025(4) -0.009(4) -0.001(3) -0.006(4)
O27 0.032(4) 0.088(7) 0.033(4) -0.004(4) 0.009(3) -0.002(4)
O28 0.039(5) 0.088(7) 0.042(5) -0.003(5) 0.003(4) -0.002(5)
O29 0.052(5) 0.074(6) 0.043(5) -0.002(5) 0.001(4) 0.015(5)
O30 0.044(5) 0.089(7) 0.041(5) -0.004(5) -0.003(4) 0.013(5)
O31 0.037(4) 0.104(8) 0.034(5) -0.015(5) 0.000(4) -0.004(5)
O32 0.025(3) 0.076(6) 0.022(4) -0.005(4) 0.002(3) 0.001(4)
O33 0.045(5) 0.110(9) 0.048(6) -0.026(6) 0.003(4) -0.017(5)
O34 0.043(5) 0.093(7) 0.041(5) -0.016(5) 0.012(4) -0.004(5)
O35 0.055(6) 0.086(7) 0.050(6) -0.007(5) 0.013(5) 0.007(5)
O36 0.066(7) 0.079(7) 0.054(6) 0.003(5) 0.006(5) -0.001(6)
O37 0.046(5) 0.093(8) 0.056(6) -0.017(6) 0.010(5) 0.004(5)
C1 0.049(8) 0.096(12) 0.050(8) -0.009(8) 0.003(7) 0.002(8)
C2 0.079(12) 0.089(12) 0.061(10) -0.020(9) 0.019(9) 0.014(10)
C3 0.122(19) 0.104(15) 0.056(10) -0.024(10) 0.019(11) 0.011(13)
C4 0.104(17) 0.121(19) 0.076(14) -0.017(13) 0.033(12) 0.023(14)
C5 0.103(16) 0.110(17) 0.065(12) -0.020(11) 0.011(11) 0.025(13)
C6 0.074(11) 0.101(13) 0.039(8) -0.005(8) 0.009(7) 0.022(10)
C7 0.054(9) 0.105(14) 0.056(9) -0.019(9) 0.004(7) 0.007(9)
C8 0.086(14) 0.14(2) 0.062(11) 0.008(12) -0.023(10) 0.009(14)
C9 0.073(13) 0.20(3) 0.056(11) 0.003(15) -0.006(10) -0.038(16)
C10 0.056(10) 0.118(16) 0.072(12) -0.016(11) -0.005(9) 0.012(10)
C11 0.068(12) 0.101(16) 0.110(18) 0.024(13) 0.004(12) 0.001(11)
C12 0.064(11) 0.083(13) 0.101(16) 0.004(11) -0.009(11) 0.011(9)
C13 0.118(17) 0.077(12) 0.075(13) 0.005(10) 0.027(12) -0.003(11)
C14 0.14(2) 0.103(17) 0.100(18) 0.032(14) 0.035(17) 0.014(16)
C15 0.19(3) 0.11(2) 0.15(3) 0.008(19) 0.09(2) -0.02(2)
C16 0.19(4) 0.12(2) 0.12(2) -0.005(19) 0.04(2) -0.01(2)
C17 0.16(3) 0.12(2) 0.13(2) 0.004(18) 0.07(2) -0.028(19)
C18 0.12(2) 0.083(14) 0.097(17) 0.019(12) 0.019(15) -0.016(13)
C19 0.122(19) 0.079(13) 0.097(16) 0.017(12) 0.012(15) 0.032(13)
C20 0.16(3) 0.101(17) 0.103(19) -0.030(16) 0.028(19) 0.011(18)
C21 0.22(4) 0.097(18) 0.10(2) -0.015(16) 0.05(2) 0.01(2)
C22 0.23(4) 0.13(2) 0.078(17) -0.016(17) 0.00(2) 0.10(2)
C23 0.18(3) 0.117(19) 0.088(17) 0.026(15) 0.053(18) 0.065(19)
C24 0.13(2) 0.088(14) 0.071(13) 0.013(11) 0.032(13) 0.027(13)
C25 0.047(8) 0.115(14) 0.055(9) -0.030(9) 0.003(7) -0.012(8)
C26 0.036(7) 0.147(17) 0.032(7) -0.026(8) -0.002(5) -0.005(8)
C27 0.051(10) 0.22(3) 0.044(9) -0.005(13) 0.006(8) -0.015(14)
C28 0.058(11) 0.24(3) 0.057(11) -0.010(16) -0.016(9) -0.056(15)
C29 0.062(11) 0.19(3) 0.066(12) -0.058(14) 0.018(10) -0.028(14)
C30 0.047(8) 0.104(13) 0.064(10) -0.027(9) 0.012(7) -0.018(8)
C31 0.049(9) 0.110(15) 0.098(15) -0.035(12) 0.011(9) -0.028(9)
C32 0.056(11) 0.15(2) 0.13(2) -0.055(19) 0.019(13) -0.014(13)
C33 0.071(15) 0.15(3) 0.18(3) -0.06(2) 0.017(19) -0.008(16)
C34 0.073(14) 0.13(2) 0.15(3) -0.004(19) 0.011(16) -0.026(14)
C35 0.065(11) 0.101(15) 0.103(16) -0.007(13) 0.019(11) -0.012(11)
C36 0.054(9) 0.116(15) 0.075(12) -0.033(11) 0.005(8) -0.034(10)
W10 0.0749(5) 0.0800(5) 0.0491(4) 0.0044(4) -0.0201(4) 0.0097(4)
W11 0.0434(3) 0.0919(5) 0.0557(4) -0.0050(4) -0.0083(3) 0.0100(3)
W12 0.0467(3) 0.0807(4) 0.0451(3) 0.0020(3) 0.0087(3) 0.0125(3)
W13 0.0549(4) 0.0870(5) 0.0330(3) -0.0067(3) -0.0054(3) 0.0146(3)
W14 0.0625(4) 0.0952(6) 0.0506(4) -0.0100(4) -0.0119(3) -0.0144(4)
W15 0.0895(6) 0.0851(5) 0.0543(4) 0.0093(4) -0.0114(4) -0.0198(5)
W16 0.0627(4) 0.0980(6) 0.0604(5) -0.0137(4) -0.0020(4) 0.0332(4)
W17 0.1048(7) 0.0715(5) 0.0714(5) -0.0062(4) -0.0216(5) 0.0214(5)
W18 0.0841(5) 0.0841(5) 0.0531(4) -0.0210(4) -0.0112(4) 0.0165(4)
P2 0.0486(18) 0.069(2) 0.0376(16) -0.0007(15) -0.0045(14) 0.0062(16)
Si4 0.049(2) 0.084(3) 0.042(2) -0.0051(19) -0.0129(16) -0.0004(19)
Si5 0.0467(19) 0.074(2) 0.0409(19) -0.0016(18) 0.0002(16) 0.0119(17)
Si6 0.050(2) 0.114(4) 0.044(2) -0.002(2) -0.0017(18) -0.014(2)
O38 0.104(11) 0.110(11) 0.064(8) 0.004(8) -0.003(8) 0.011(9)
O39 0.053(6) 0.118(10) 0.060(7) -0.004(7) -0.005(5) 0.008(6)
O40 0.062(7) 0.101(9) 0.055(6) 0.001(6) 0.007(6) 0.012(6)
O41 0.086(9) 0.108(10) 0.050(6) -0.006(6) -0.011(6) 0.018(8)
O42 0.080(8) 0.112(10) 0.061(8) -0.001(7) -0.009(6) -0.016(7)
O43 0.102(11) 0.111(11) 0.081(10) -0.006(8) -0.017(9) -0.019(9)
O44 0.077(8) 0.148(13) 0.088(10) -0.030(9) -0.001(7) 0.064(8)
O45 0.114(13) 0.112(12) 0.094(11) -0.006(9) -0.035(10) 0.026(10)
O46 0.120(13) 0.104(11) 0.081(10) -0.025(8) -0.031(9) 0.024(9)
O47 0.056(6) 0.096(8) 0.068(7) -0.014(6) -0.027(5) 0.017(6)
O48 0.045(5) 0.067(6) 0.031(4) -0.006(4) -0.009(4) 0.006(4)
O49 0.071(7) 0.102(9) 0.048(6) -0.002(6) -0.010(6) 0.011(7)
O50 0.096(10) 0.071(7) 0.080(9) 0.019(6) -0.012(8) 0.014(7)
O51 0.059(6) 0.097(8) 0.041(5) 0.007(5) -0.009(5) 0.000(6)
O52 0.036(5) 0.086(7) 0.060(6) -0.008(5) -0.002(4) 0.008(5)
O53 0.059(6) 0.091(8) 0.081(8) 0.010(7) -0.009(6) 0.031(6)
O54 0.048(5) 0.086(7) 0.044(5) -0.004(5) -0.012(4) 0.004(5)
O55 0.065(7) 0.093(8) 0.034(5) 0.000(5) 0.005(5) 0.009(6)
O56 0.036(4) 0.071(6) 0.028(4) -0.006(4) -0.005(3) 0.012(4)
O57 0.042(5) 0.113(9) 0.046(6) 0.000(6) 0.007(4) 0.013(5)
O58 0.056(6) 0.073(6) 0.052(6) -0.001(5) -0.002(5) 0.012(5)
O59 0.049(5) 0.109(9) 0.043(5) -0.013(6) -0.011(5) 0.002(6)
O60 0.051(6) 0.119(10) 0.038(5) -0.010(6) -0.007(4) 0.009(6)
O61 0.043(5) 0.098(8) 0.048(5) 0.011(5) -0.007(4) 0.012(5)
O62 0.070(8) 0.106(10) 0.070(8) 0.000(7) -0.005(6) -0.022(7)
O63 0.050(5) 0.071(6) 0.030(4) 0.006(4) -0.006(4) -0.005(4)
O64 0.086(8) 0.072(7) 0.049(6) -0.004(5) -0.017(6) -0.004(6)
O65 0.059(6) 0.118(10) 0.042(6) -0.006(6) -0.012(5) -0.019(6)
O66 0.099(10) 0.084(8) 0.049(6) -0.002(6) -0.005(6) -0.004(7)
O67 0.081(8) 0.112(10) 0.048(6) 0.002(6) -0.008(6) -0.031(7)
O68 0.071(7) 0.095(9) 0.063(7) -0.024(7) -0.001(6) 0.018(6)
O69 0.067(6) 0.057(6) 0.055(6) -0.007(5) -0.018(5) 0.014(5)
O70 0.086(9) 0.094(9) 0.073(8) -0.010(7) -0.023(7) 0.028(7)
O71 0.101(10) 0.084(8) 0.074(8) -0.034(7) -0.011(7) 0.009(7)
O72 0.053(6) 0.088(7) 0.044(5) -0.005(5) -0.007(5) -0.001(5)
O73 0.039(5) 0.077(7) 0.055(6) -0.009(5) -0.004(4) 0.003(4)
O74 0.044(5) 0.102(8) 0.041(5) -0.009(5) -0.001(4) 0.005(5)
C37 0.059(9) 0.112(14) 0.052(9) -0.014(9) -0.015(7) -0.013(9)
C38 0.089(14) 0.131(18) 0.074(12) -0.047(12) -0.022(11) 0.034(13)
C39 0.14(2) 0.20(3) 0.086(17) -0.056(18) -0.029(16) 0.08(2)
C40 0.15(3) 0.15(2) 0.068(14) -0.043(15) -0.035(15) 0.00(2)
C41 0.097(15) 0.127(18) 0.049(10) -0.007(11) -0.005(10) -0.031(13)
C42 0.075(11) 0.096(13) 0.057(10) 0.001(9) -0.008(9) -0.014(10)
C43 0.065(5) 0.183(7) 0.059(6) 0.007(6) -0.017(5) -0.013(6)
C44 0.060(6) 0.185(8) 0.075(7) 0.007(7) -0.015(6) -0.002(7)
C45 0.064(6) 0.188(8) 0.065(6) 0.017(7) -0.016(6) -0.005(7)
C46 0.065(5) 0.183(7) 0.059(6) 0.007(6) -0.017(5) -0.013(6)
C47 0.060(6) 0.185(8) 0.075(7) 0.007(7) -0.015(6) -0.002(7)
C48 0.064(6) 0.188(8) 0.065(6) 0.017(7) -0.016(6) -0.005(7)
C43' 0.065(5) 0.183(7) 0.059(6) 0.007(6) -0.017(5) -0.013(6)
C44' 0.060(6) 0.185(8) 0.075(7) 0.007(7) -0.015(6) -0.002(7)
C45' 0.064(6) 0.188(8) 0.065(6) 0.017(7) -0.016(6) -0.005(7)
C46' 0.065(5) 0.183(7) 0.059(6) 0.007(6) -0.017(5) -0.013(6)
C47' 0.060(6) 0.185(8) 0.075(7) 0.007(7) -0.015(6) -0.002(7)
C48' 0.064(6) 0.188(8) 0.065(6) 0.017(7) -0.016(6) -0.005(7)
C49 0.079 0.074(10) 0.050(8) 0.012(7) 0.025(7) 0.028(8)
C50 0.080(11) 0.083(11) 0.065(10) -0.001(9) -0.011(9) 0.040(9)
C51 0.085(14) 0.16(2) 0.067(12) 0.024(14) -0.011(11) 0.037(14)
C52 0.091(13) 0.085(12) 0.088(14) 0.001(11) -0.005(11) 0.051(10)
C53 0.062(10) 0.084(12) 0.103(15) -0.017(11) 0.004(10) 0.024(9)
C54 0.049(8) 0.081(10) 0.061(9) 0.000(8) 0.008(7) 0.021(7)
C55 0.052(8) 0.082(11) 0.073(11) -0.015(9) -0.004(8) 0.011(8)
C56 0.070(11) 0.113(15) 0.066(11) -0.016(11) 0.011(9) 0.030(10)
C57 0.106(16) 0.100(15) 0.059(11) -0.017(10) 0.009(11) 0.013(13)
C58 0.111(17) 0.076(12) 0.071(12) -0.008(10) -0.017(12) 0.001(12)
C59 0.065(10) 0.081(11) 0.075(12) -0.006(9) -0.021(9) 0.001(9)
C60 0.052(8) 0.060(8) 0.059(9) 0.000(7) 0.002(7) -0.002(6)
C61 0.057(12) 0.133(13) 0.051(13) -0.016(11) 0.011(11) -0.006(10)
C62 0.042(13) 0.172(14) 0.087(15) 0.022(12) 0.023(11) 0.006(12)
C63 0.048(11) 0.179(12) 0.090(12) 0.023(11) 0.030(10) 0.011(10)
C64 0.056(11) 0.185(12) 0.093(12) 0.021(11) 0.031(10) 0.019(10)
C65 0.059(11) 0.185(13) 0.091(12) 0.020(11) 0.023(9) 0.022(11)
C66 0.051(10) 0.130(10) 0.053(10) -0.024(9) 0.001(8) -0.009(9)
C67 0.052(14) 0.119(10) 0.065(11) -0.029(9) 0.003(10) -0.003(12)
C68 0.135(19) 0.128(11) 0.055(13) -0.025(10) -0.006(13) 0.032(13)
C69 0.135(14) 0.123(10) 0.061(11) -0.025(9) -0.009(11) 0.033(12)
C70 0.130(14) 0.116(10) 0.061(11) -0.015(10) -0.011(11) 0.040(11)
C71 0.057(10) 0.110(9) 0.063(10) -0.016(8) -0.004(9) 0.018(9)
C72 0.054(9) 0.111(9) 0.058(8) -0.018(7) -0.004(8) 0.018(9)
C61' 0.054(9) 0.132(10) 0.051(9) -0.015(8) 0.009(7) -0.008(8)
C62' 0.039(9) 0.174(12) 0.088(11) 0.022(10) 0.028(8) 0.008(9)
C63' 0.051(10) 0.185(12) 0.092(11) 0.025(11) 0.033(8) 0.017(9)
C64' 0.062(10) 0.186(12) 0.096(11) 0.019(10) 0.026(9) 0.019(9)
C65' 0.058(11) 0.185(15) 0.092(13) 0.019(11) 0.022(9) 0.024(11)
C66' 0.048(9) 0.130(10) 0.058(9) -0.026(8) -0.002(7) -0.007(8)
C67' 0.053(10) 0.122(9) 0.065(8) -0.025(7) 0.003(8) 0.003(10)
C68' 0.134(15) 0.124(9) 0.058(9) -0.024(8) -0.009(10) 0.031(11)
C69' 0.133(13) 0.118(9) 0.064(9) -0.022(8) -0.011(10) 0.036(11)
C70' 0.127(16) 0.113(10) 0.061(10) -0.005(10) -0.014(11) 0.041(12)
C71' 0.062(10) 0.110(10) 0.066(10) -0.013(8) 0.000(9) 0.018(9)
C72' 0.054(7) 0.111(8) 0.059(7) -0.018(6) -0.003(6) 0.018(7)
N1 0.151(15) 0.165(13) 0.048(8) 0.034(8) 0.017(8) 0.023(11)
C73 0.19(3) 0.180(15) 0.052(11) 0.052(10) 0.022(13) 0.029(15)
C74 0.103(18) 0.208(17) 0.100(18) 0.046(13) 0.020(15) 0.006(16)
C75 0.19(3) 0.170(16) 0.089(16) 0.043(13) 0.050(17) 0.055(15)
C76 0.12(2) 0.21(2) 0.17(3) 0.013(16) 0.03(2) 0.018(19)
C77 0.17(3) 0.25(3) 0.20(3) 0.04(2) 0.04(2) 0.00(2)
C78 0.16(3) 0.17(3) 0.24(4) 0.04(3) 0.05(3) 0.02(3)
C79 0.128(16) 0.19(2) 0.057(11) 0.002(13) -0.003(10) 0.014(15)
C80 0.18(2) 0.27(4) 0.14(2) -0.06(2) -0.062(16) 0.08(2)
C81 0.22(3) 0.32(4) 0.27(4) 0.00(3) 0.07(3) 0.09(2)
C82 0.28(3) 0.29(4) 0.29(5) -0.04(4) 0.02(3) 0.02(3)
C83 0.30(3) 0.29(4) 0.29(5) 0.04(4) -0.01(4) 0.02(3)
C84 0.40(7) 0.41(6) 0.46(9) -0.05(5) -0.07(6) -0.06(5)
C85 0.22(3) 0.189(18) 0.060(13) 0.004(12) 0.023(14) 0.012(17)
C86 0.18(3) 0.20(2) 0.089(17) -0.002(14) -0.02(2) -0.017(19)
C87 0.22(3) 0.20(2) 0.11(2) -0.004(18) -0.02(3) -0.02(2)
C88 0.23(3) 0.24(3) 0.24(4) -0.02(2) -0.03(3) -0.06(2)
C89 0.27(5) 0.26(3) 0.32(4) -0.06(3) -0.06(4) -0.05(3)
C90 0.40(8) 0.26(3) 0.41(8) -0.01(4) -0.21(6) -0.09(5)
C91 0.183(17) 0.19(3) 0.063(12) 0.048(14) 0.022(11) 0.063(17)
C92 0.22(2) 0.32(4) 0.14(2) 0.10(3) 0.043(16) 0.14(2)
C93 0.191(19) 0.26(3) 0.090(16) 0.103(19) 0.036(14) 0.04(2)
C94 0.17(2) 0.28(5) 0.28(4) 0.04(4) 0.02(2) 0.04(3)
C95 0.21(3) 0.31(5) 0.29(4) 0.00(4) -0.03(3) 0.05(3)
C96 0.23(3) 0.59(10) 0.43(9) 0.00(8) 0.00(4) 0.12(6)
N2 0.037(6) 0.115(9) 0.062(8) -0.004(6) 0.006(5) -0.006(6)
C97 0.061(9) 0.116(11) 0.076(12) 0.002(9) -0.024(8) -0.001(8)
C98 0.069(11) 0.141(14) 0.097(15) -0.021(12) 0.030(10) -0.009(10)
C99 0.097(14) 0.110(14) 0.098(14) 0.002(12) 0.026(10) -0.017(11)
C100 0.094(14) 0.147(19) 0.075(12) -0.015(12) 0.018(9) -0.018(12)
C101 0.14(2) 0.14(2) 0.14(2) -0.001(17) 0.005(16) -0.049(17)
C102 0.32(5) 0.32(4) 0.20(3) -0.13(3) 0.02(3) -0.08(4)
C103 0.055(8) 0.131(15) 0.055(8) -0.002(8) -0.005(7) -0.007(8)
C104 0.046(8) 0.17(2) 0.077(12) 0.022(12) -0.002(8) -0.001(10)
C105 0.052(10) 0.21(2) 0.091(14) 0.050(15) 0.001(9) 0.007(12)
C106 0.065(12) 0.21(3) 0.106(18) 0.046(17) -0.001(11) 0.011(13)
C107 0.13(2) 0.16(2) 0.091(16) 0.036(15) -0.006(14) 0.033(16)
C108 0.095(16) 0.143(18) 0.094(17) 0.016(15) 0.022(13) -0.004(12)
C109 0.048(8) 0.124(11) 0.081(12) -0.009(10) 0.002(8) 0.010(8)
C110 0.078(13) 0.134(13) 0.097(17) -0.025(13) 0.011(12) -0.016(10)
C111 0.18(3) 0.126(16) 0.19(3) -0.043(18) 0.09(2) -0.002(13)
C112 0.19(3) 0.14(2) 0.23(4) -0.06(2) 0.06(3) 0.003(18)
C113 0.22(3) 0.21(2) 0.25(3) -0.01(2) 0.02(2) -0.045(19)
C114 0.23(4) 0.23(3) 0.34(5) -0.06(3) 0.03(4) -0.05(3)
C115 0.032(6) 0.146(16) 0.063(9) 0.020(9) 0.010(6) 0.012(8)
C116 0.072(11) 0.175(18) 0.056(10) 0.020(11) 0.011(8) 0.037(11)
C117 0.113(17) 0.175(16) 0.080(15) 0.047(13) 0.032(13) 0.041(13)
C118 0.16(3) 0.19(2) 0.17(4) 0.02(2) 0.01(3) 0.01(2)
C119 0.23(3) 0.21(2) 0.24(3) 0.027(19) 0.03(2) -0.021(19)
C120 0.29(5) 0.15(2) 0.35(5) 0.03(3) 0.02(4) 0.04(3)
N3 0.147(12) 0.166(12) 0.041(8) 0.003(8) -0.001(8) -0.042(12)
C121 0.20(3) 0.165(13) 0.025(8) -0.011(8) 0.030(11) -0.054(16)
C122 0.15(2) 0.144(13) 0.045(10) 0.000(9) -0.005(12) -0.019(16)
C123 0.17(3) 0.151(14) 0.055(12) -0.012(11) 0.003(15) -0.046(18)
C124 0.14(3) 0.147(15) 0.13(2) -0.024(14) 0.00(2) -0.015(19)
C125 0.27(5) 0.17(2) 0.15(3) -0.019(19) -0.05(3) -0.09(3)
C126 0.21(5) 0.26(5) 0.14(3) 0.01(3) 0.02(3) -0.01(4)
C127 0.121(11) 0.128(17) 0.067(12) 0.017(11) -0.017(8) -0.032(12)
C128 0.145(14) 0.16(2) 0.108(16) 0.003(16) -0.072(10) -0.037(16)
C129 0.126(14) 0.22(2) 0.109(16) -0.001(16) -0.081(11) -0.001(19)
C130 0.20(3) 0.29(3) 0.15(2) -0.066(18) -0.120(19) -0.01(2)
C131 0.47(6) 0.29(3) 0.46(5) -0.02(3) 0.00(4) 0.08(4)
C132 0.72(12) 0.56(8) 0.58(7) 0.21(5) 0.03(7) 0.10(8)
C133 0.15(2) 0.172(12) 0.013(6) 0.014(7) 0.002(9) -0.038(15)
C134 0.23(4) 0.161(12) 0.021(8) -0.008(9) 0.015(13) -0.039(19)
C135 0.12(2) 0.183(14) 0.065(13) -0.025(12) 0.009(13) -0.011(18)
C136 0.19(4) 0.172(14) 0.11(2) -0.028(15) -0.03(2) -0.01(2)
C137 0.16(4) 0.202(19) 0.23(5) -0.07(2) 0.00(3) 0.02(3)
C138 0.13(3) 0.18(2) 0.37(7) -0.09(3) -0.05(4) -0.03(3)
C139 0.138(13) 0.19(3) 0.044(10) -0.017(12) 0.001(9) -0.030(16)
C140 0.140(14) 0.22(3) 0.046(10) -0.031(14) 0.011(10) -0.042(17)
C141 0.169(16) 0.19(3) 0.052(12) 0.007(15) 0.018(12) -0.032(19)
C142 0.131(17) 0.39(7) 0.079(18) 0.05(3) 0.007(13) -0.05(2)
C143 0.32(3) 0.37(7) 0.15(3) -0.02(4) -0.13(3) 0.09(4)
C144 0.23(3) 0.34(5) 0.38(6) 0.02(4) -0.03(4) 0.00(3)
N4 0.19(2) 0.174(18) 0.26(2) -0.094(14) 0.074(15) -0.020(18)
C145 0.31(4) 0.21(2) 0.30(4) -0.06(2) 0.08(3) 0.00(3)
C146 0.22(3) 0.21(3) 0.15(2) -0.061(18) -0.04(2) 0.00(2)
C147 0.21(3) 0.16(2) 0.24(4) -0.064(18) 0.00(3) 0.04(2)
C148 0.22(3) 0.25(3) 0.18(3) -0.07(2) -0.03(2) 0.00(2)
C149 0.19(3) 0.18(3) 0.23(3) -0.080(18) 0.04(3) 0.01(2)
C150 0.30(4) 0.43(5) 0.19(5) -0.10(4) 0.01(4) -0.17(4)
C151 0.23(4) 0.17(2) 0.22(2) -0.06(2) 0.05(2) 0.04(3)
C152 0.30(5) 0.27(4) 0.30(3) -0.04(3) -0.04(3) -0.04(4)
C153 0.34(5) 0.29(5) 0.28(3) -0.06(3) 0.00(3) -0.03(4)
C154 0.34(3) 0.38(6) 0.28(3) -0.04(4) 0.00(3) -0.01(4)
C155 0.35(3) 0.33(6) 0.29(3) 0.00(4) -0.01(3) -0.02(4)
C156 0.35(6) 0.29(6) 0.29(3) -0.05(5) -0.03(4) 0.19(5)
C157 0.32(3) 0.36(5) 0.35(3) -0.07(3) -0.05(2) 0.01(4)
C158 0.41(6) 0.45(6) 0.43(3) 0.01(3) -0.05(3) 0.06(4)
C159 0.60(6) 0.63(5) 0.51(4) 0.04(4) 0.06(4) -0.04(4)
C160 0.57(5) 0.57(4) 0.57(6) 0.04(4) 0.03(4) -0.02(3)
C161 0.64(4) 0.60(4) 0.65(7) -0.02(5) -0.03(5) -0.01(4)
C162 0.58(5) 0.39(6) 0.27(5) -0.26(4) 0.04(5) -0.11(4)
C163 0.30(3) 0.35(4) 0.35(4) -0.07(3) 0.18(3) 0.05(3)
C164 0.35(4) 0.42(4) 0.47(5) -0.08(4) 0.05(3) 0.13(3)
C165 0.47(5) 0.35(5) 0.53(4) 0.01(4) -0.04(3) -0.01(4)
C166 0.50(4) 0.39(6) 0.50(4) 0.00(5) -0.03(3) -0.01(4)
C167 0.50(4) 0.54(6) 0.57(6) 0.00(5) -0.04(4) 0.03(4)
C168 0.60(7) 0.73(10) 0.79(11) 0.06(7) 0.11(6) -0.02(7)
N5 0.045(8) 0.209(17) 0.180(19) 0.054(11) -0.005(9) 0.041(9)
C169 0.16(2) 0.29(3) 0.28(4) 0.09(2) 0.07(2) 0.01(2)
C170 0.21(3) 0.22(3) 0.32(5) 0.05(3) 0.01(3) -0.03(2)
C171 0.16(3) 0.22(3) 0.34(3) 0.08(3) 0.01(3) 0.01(2)
C172 0.24(4) 0.29(4) 0.31(3) 0.09(2) -0.01(3) 0.01(3)
C173 0.37(6) 0.34(5) 0.34(3) 0.05(3) -0.02(4) 0.04(5)
C174 0.33(8) 0.47(8) 0.33(3) 0.10(4) -0.02(6) 0.03(7)
C175 0.19(3) 0.20(2) 0.22(3) 0.028(18) 0.04(2) 0.034(19)
C176 0.31(4) 0.26(3) 0.24(3) -0.01(2) 0.07(3) 0.00(3)
C177 0.26(4) 0.24(3) 0.20(3) 0.03(2) 0.05(3) 0.01(3)
C178 0.16(3) 0.23(3) 0.19(3) 0.04(2) 0.02(2) -0.01(2)
C179 0.19(3) 0.24(2) 0.10(2) -0.03(2) -0.001(18) -0.04(2)
C180 0.31(6) 0.26(3) 0.18(4) -0.08(3) 0.05(4) -0.07(3)
C181 0.106(19) 0.21(2) 0.24(3) 0.063(19) -0.085(19) 0.001(16)
C182 0.31(5) 0.27(3) 0.28(4) 0.11(3) -0.08(3) -0.06(3)
C183 0.33(5) 0.27(3) 0.28(4) 0.05(3) -0.11(3) 0.03(3)
C184 0.43(6) 0.27(3) 0.41(4) 0.04(3) 0.03(4) 0.05(4)
C185 0.53(6) 0.46(5) 0.47(5) 0.06(4) 0.09(4) -0.07(4)
C186 0.59(10) 0.50(7) 0.34(7) 0.06(5) 0.13(7) -0.03(6)
C187 0.23(3) 0.20(2) 0.22(3) 0.039(19) -0.09(2) 0.04(2)
C188 0.17(3) 0.22(2) 0.29(4) 0.03(2) -0.03(3) 0.01(2)
C189 0.17(3) 0.24(3) 0.26(4) 0.00(3) -0.01(3) 0.03(2)
C190 0.25(5) 0.28(3) 0.32(3) 0.01(3) -0.05(3) -0.02(3)
C191 0.24(5) 0.34(3) 0.31(3) -0.05(3) -0.03(3) 0.03(4)
C192 0.57(11) 0.35(4) 0.52(8) -0.11(5) -0.09(9) 0.01(6)
N6 0.110(13) 0.138(13) 0.208(19) 0.097(12) -0.014(11) 0.024(11)
C193 0.19(2) 0.175(17) 0.16(3) 0.043(17) 0.051(19) 0.023(18)
C194 0.24(3) 0.25(3) 0.31(4) -0.09(3) -0.03(3) 0.05(2)
C195 0.32(4) 0.21(3) 0.26(3) -0.03(3) -0.08(3) 0.07(3)
C196 0.27(4) 0.29(4) 0.23(3) -0.01(3) -0.04(3) 0.00(3)
C197 0.26(4) 0.31(4) 0.26(3) -0.03(4) -0.03(3) 0.01(3)
C198 0.33(7) 0.26(6) 0.24(3) 0.00(4) 0.00(4) -0.08(5)
C199 0.131(18) 0.116(19) 0.21(2) 0.014(16) -0.037(15) 0.002(15)
C200 0.13(2) 0.27(3) 0.20(3) 0.05(2) -0.022(17) 0.03(2)
C201 0.20(3) 0.26(3) 0.20(3) 0.03(2) -0.01(2) 0.09(2)
C202 0.24(3) 0.26(3) 0.28(4) 0.01(3) 0.00(3) 0.03(3)
C203 0.26(3) 0.27(3) 0.14(3) 0.02(3) -0.04(2) 0.07(3)
C204 0.51(9) 0.27(3) 0.54(10) -0.10(6) 0.13(8) 0.03(5)
C205 0.19(3) 0.24(3) 0.24(3) 0.16(2) -0.01(2) 0.00(2)
C206 0.23(3) 0.30(4) 0.22(3) 0.09(3) 0.00(3) -0.05(3)
C207 0.25(3) 0.20(3) 0.23(3) 0.08(2) 0.04(3) -0.03(3)
C208 0.30(3) 0.34(5) 0.30(4) 0.03(4) 0.05(3) 0.03(3)
C209 0.29(3) 0.30(5) 0.26(4) 0.08(4) 0.08(3) 0.00(3)
C210 0.35(5) 0.57(10) 0.46(7) -0.02(6) 0.15(5) 0.10(6)
C211 0.141(18) 0.23(3) 0.30(3) 0.13(2) -0.060(18) 0.003(18)
C212 0.23(2) 0.33(5) 0.35(5) 0.08(4) -0.06(3) 0.09(2)
C213 0.26(3) 0.38(4) 0.41(5) 0.04(4) -0.09(3) 0.10(3)
C214 0.23(3) 0.34(4) 0.39(4) -0.02(4) -0.11(3) 0.05(3)
C215 0.51(6) 0.52(5) 0.52(5) -0.03(4) 0.08(4) 0.09(4)
C216 0.57(8) 0.66(7) 0.76(12) -0.01(8) 0.15(7) 0.23(5)

loop_
_atom_type_symbol
_atom_type_description
_atom_type_scat_dispersion_real
_atom_type_scat_dispersion_imag
_atom_type_scat_source
C C 0.0181 0.0091 'International Tables Vol C Tables 4.2.6.8 and 6.1.1.4'
H H 0.0000 0.0000 'International Tables Vol C Tables 4.2.6.8 and 6.1.1.4'
N N 0.0311 0.0180 'International Tables Vol C Tables 4.2.6.8 and 6.1.1.4'
O O 0.0492 0.0322 'International Tables Vol C Tables 4.2.6.8 and 6.1.1.4'
P P 0.2955 0.4335 'International Tables Vol C Tables 4.2.6.8 and 6.1.1.4'
Si Si 0.2541 0.3302 'International Tables Vol C Tables 4.2.6.8 and 6.1.1.4'
W W -5.4734 5.5774 'International Tables Vol C Tables 4.2.6.8 and 6.1.1.4'

loop_
_geom_angle_atom_site_label_1
_geom_angle_atom_site_label_2
_geom_angle_atom_site_label_3
_geom_angle
_geom_angle_site_symmetry_1
_geom_angle_site_symmetry_3
_geom_angle_publ_flag
O1 W1 O10 104.1(5) . . ?
O1 W1 O11 175.0(5) . . ?
O1 W1 O12 101.1(5) . . ?
O1 W1 O13 98.3(5) . . ?
O1 W1 O14 101.7(5) . . ?
O10 W1 O11 70.9(4) . . ?
O10 W1 O13 88.5(5) . . ?
O10 W1 O14 86.1(5) . . ?
O12 W1 O10 154.7(5) . . ?
O12 W1 O11 83.9(4) . . ?
O12 W1 O13 85.8(4) . . ?
O12 W1 O14 90.9(5) . . ?
O13 W1 O11 82.6(4) . . ?
O13 W1 O14 159.9(4) . . ?
O14 W1 O11 77.4(4) . . ?
O2 W2 O10 102.6(6) . . ?
O2 W2 O11 174.5(5) . . ?
O2 W2 O15 99.8(6) . . ?
O2 W2 O16 100.7(5) . . ?
O2 W2 O17 97.8(5) . . ?
O10 W2 O11 72.2(4) . . ?
O10 W2 O15 157.6(4) . . ?
O10 W2 O16 86.8(5) . . ?
O10 W2 O17 90.5(5) . . ?
O15 W2 O11 85.4(4) . . ?
O15 W2 O16 88.3(5) . . ?
O16 W2 O11 80.9(4) . . ?
O17 W2 O11 80.8(4) . . ?
O17 W2 O15 87.1(5) . . ?
O17 W2 O16 161.4(4) . . ?
O3 W3 O15 103.2(7) . . ?
O3 W3 O18 100.3(7) . . ?
O3 W3 O19 174.6(6) . . ?
O3 W3 O20 104.0(6) . . ?
O3 W3 O21 95.7(7) . . ?
O15 W3 O19 81.8(4) . . ?
O15 W3 O20 87.2(5) . . ?
O15 W3 O21 88.1(5) . . ?
O18 W3 O15 156.5(5) . . ?
O18 W3 O19 74.9(4) . . ?
O18 W3 O20 86.3(5) . . ?
O18 W3 O21 90.5(6) . . ?
O20 W3 O19 78.4(4) . . ?
O21 W3 O19 82.0(4) . . ?
O21 W3 O20 160.2(5) . . ?
O4 W4 O18 98.8(6) . . ?
O4 W4 O19 173.4(5) . . ?
O4 W4 O22 102.7(5) . . ?
O4 W4 O23 99.1(5) . . ?
O4 W4 O24 98.7(6) . . ?
O18 W4 O19 74.9(4) . . ?
O18 W4 O22 158.4(5) . . ?
O18 W4 O23 91.0(5) . . ?
O18 W4 O24 86.2(6) . . ?
O22 W4 O19 83.6(4) . . ?
O22 W4 O23 83.6(5) . . ?
O22 W4 O24 92.5(5) . . ?
O23 W4 O19 83.3(4) . . ?
O24 W4 O19 79.0(4) . . ?
O24 W4 O23 162.2(5) . . ?
O5 W5 O22 100.3(5) . . ?
O5 W5 O25 100.1(5) . . ?
O5 W5 O26 174.5(4) . . ?
O5 W5 O27 96.2(4) . . ?
O5 W5 O28 102.6(5) . . ?
O22 W5 O25 159.6(4) . . ?
O22 W5 O26 84.9(4) . . ?
O22 W5 O28 87.0(4) . . ?
O25 W5 O26 74.7(4) . . ?
O25 W5 O28 88.7(4) . . ?
O27 W5 O22 90.0(4) . . ?
O27 W5 O25 87.6(4) . . ?
O27 W5 O26 85.4(3) . . ?
O27 W5 O28 161.2(4) . . ?
O28 W5 O26 75.8(4) . . ?
O6 W6 O12 102.6(5) . . ?
O6 W6 O25 101.1(5) . . ?
O6 W6 O26 173.9(4) . . ?
O6 W6 O29 98.0(5) . . ?
O6 W6 O30 101.3(5) . . ?
O12 W6 O26 82.8(4) . . ?
O12 W6 O30 85.2(4) . . ?
O25 W6 O12 156.3(5) . . ?
O25 W6 O26 73.5(4) . . ?
O25 W6 O29 86.9(4) . . ?
O25 W6 O30 89.1(5) . . ?
O29 W6 O12 90.8(4) . . ?
O29 W6 O26 84.6(4) . . ?
O29 W6 O30 160.7(5) . . ?
O30 W6 O26 76.2(4) . . ?
O7 W7 O16 105.0(5) . . ?
O7 W7 O20 102.3(6) . . ?
O7 W7 O31 97.2(5) . . ?
O7 W7 O32 169.5(6) . . ?
O7 W7 O33 99.9(6) . . ?
O16 W7 O20 83.5(5) . . ?
O16 W7 O31 157.7(4) . . ?
O16 W7 O32 83.1(4) . . ?
O16 W7 O33 89.5(5) . . ?
O20 W7 O32 85.1(4) . . ?
O20 W7 O33 157.8(4) . . ?
O31 W7 O20 90.4(5) . . ?
O31 W7 O32 75.1(3) . . ?
O31 W7 O33 88.3(5) . . ?
O33 W7 O32 73.1(4) . . ?
O8 W8 O23 104.2(5) . . ?
O8 W8 O27 104.0(4) . . ?
O8 W8 O31 99.0(5) . . ?
O8 W8 O32 170.0(4) . . ?
O8 W8 O34 97.5(5) . . ?
O23 W8 O32 82.9(4) . . ?
O27 W8 O23 84.6(4) . . ?
O27 W8 O31 156.8(4) . . ?
O27 W8 O32 83.5(3) . . ?
O27 W8 O34 88.7(4) . . ?
O31 W8 O23 86.8(5) . . ?
O31 W8 O32 74.1(4) . . ?
O31 W8 O34 91.4(5) . . ?
O34 W8 O23 158.3(4) . . ?
O34 W8 O32 75.7(4) . . ?
O9 W9 O13 105.3(5) . . ?
O9 W9 O29 101.5(5) . . ?
O9 W9 O32 170.3(4) . . ?
O9 W9 O33 103.4(6) . . ?
O9 W9 O34 98.2(5) . . ?
O13 W9 O29 83.4(4) . . ?
O13 W9 O32 82.9(4) . . ?
O13 W9 O33 90.8(5) . . ?
O13 W9 O34 156.3(5) . . ?
O29 W9 O32 84.4(4) . . ?
O29 W9 O33 155.1(5) . . ?
O29 W9 O34 89.3(4) . . ?
O33 W9 O32 70.8(4) . . ?
O33 W9 O34 86.4(5) . . ?
O34 W9 O32 74.0(4) . . ?
O11 P1 O19 111.2(6) . . ?
O11 P1 O32 108.5(5) . . ?
O19 P1 O32 108.6(5) . . ?
O26 P1 O11 110.0(5) . . ?
O26 P1 O19 113.3(5) . . ?
O26 P1 O32 104.9(5) . . ?
O14 Si1 C1 114.0(7) . . ?
O17 Si1 O14 109.2(6) . . ?
O17 Si1 C1 107.9(7) . . ?
O35 Si1 O14 111.5(6) . . ?
O35 Si1 O17 108.6(7) . . ?
O35 Si1 C1 105.4(7) . . ?
O21 Si2 O24 106.4(7) . . ?
O21 Si2 O36 110.6(7) . . ?
O21 Si2 C13 110.8(10) . . ?
O24 Si2 C13 106.7(8) . . ?
O36 Si2 O24 108.5(7) . . ?
O36 Si2 C13 113.5(9) . . ?
O28 Si3 O30 107.2(6) . . ?
O28 Si3 O37 112.6(6) . . ?
O28 Si3 C25 111.7(7) . . ?
O30 Si3 C25 105.9(8) . . ?
O37 Si3 O30 112.5(6) . . ?
O37 Si3 C25 106.9(8) . . ?
W1 O10 W2 124.8(5) . . ?
W2 O11 W1 91.4(3) . . ?
P1 O11 W1 128.4(6) . . ?
P1 O11 W2 126.6(5) . . ?
W1 O12 W6 148.6(6) . . ?
W9 O13 W1 153.8(6) . . ?
Si1 O14 W1 135.3(6) . . ?
W3 O15 W2 148.8(8) . . ?
W7 O16 W2 152.1(7) . . ?
Si1 O17 W2 133.7(7) . . ?
W3 O18 W4 121.0(6) . . ?
W4 O19 W3 88.5(3) . . ?
P1 O19 W3 130.8(5) . . ?
P1 O19 W4 127.8(5) . . ?
W7 O20 W3 152.8(6) . . ?
Si2 O21 W3 133.4(8) . . ?
W4 O22 W5 149.5(6) . . ?
W4 O23 W8 151.8(6) . . ?
Si2 O24 W4 136.3(7) . . ?
W6 O25 W5 121.4(6) . . ?
W5 O26 W6 90.2(3) . . ?
P1 O26 W5 127.1(5) . . ?
P1 O26 W6 128.5(5) . . ?
W8 O27 W5 149.6(6) . . ?
Si3 O28 W5 133.6(6) . . ?
W6 O29 W9 149.7(6) . . ?
Si3 O30 W6 132.6(6) . . ?
W8 O31 W7 121.3(5) . . ?
W7 O32 W8 89.4(3) . . ?
W7 O32 W9 91.7(3) . . ?
W8 O32 W9 89.5(3) . . ?
P1 O32 W7 123.5(5) . . ?
P1 O32 W8 126.3(4) . . ?
P1 O32 W9 125.5(4) . . ?
W9 O33 W7 124.3(6) . . ?
W8 O34 W9 120.7(6) . . ?
Si1 O35 H35 109.6 . . ?
Si1 O35 H35A 109.2 . . ?
Si2 O36 H36 109.5 . . ?
Si2 O36 H36A 109.5 . . ?
Si3 O37 H37 109.3 . . ?
Si3 O37 H37A 109.5 . . ?
C2 C1 Si1 121.2(13) . . ?
C6 C1 Si1 120.9(15) . . ?
C6 C1 C2 117.2(17) . . ?
C1 C2 H2 118.1 . . ?
C3 C2 C1 124(2) . . ?
C3 C2 H2 118.1 . . ?
C2 C3 H3 121.5 . . ?
C4 C3 C2 117(2) . . ?
C4 C3 H3 121.5 . . ?
C3 C4 H4 120.5 . . ?
C3 C4 C5 119(2) . . ?
C5 C4 H4 120.5 . . ?
C4 C5 H5 118.0 . . ?
C6 C5 C4 124(2) . . ?
C6 C5 H5 118.0 . . ?
C1 C6 C7 121.6(16) . . ?
C5 C6 C1 118(2) . . ?
C5 C6 C7 119.8(19) . . ?
C8 C7 C6 117(2) . . ?
C8 C7 C12 117(2) . . ?
C12 C7 C6 125.6(17) . . ?
C7 C8 H8 120.0 . . ?
C7 C8 C9 120(2) . . ?
C9 C8 H8 120.0 . . ?
C8 C9 H9 119.8 . . ?
C10 C9 C8 120(2) . . ?
C10 C9 H9 119.8 . . ?
C9 C10 H10 121.2 . . ?
C11 C10 C9 118(2) . . ?
C11 C10 H10 121.2 . . ?
C10 C11 H11 118.3 . . ?
C10 C11 C12 123(2) . . ?
C12 C11 H11 118.3 . . ?
C7 C12 C11 121(2) . . ?
C7 C12 H12 119.5 . . ?
C11 C12 H12 119.5 . . ?
C14 C13 Si2 115.2(18) . . ?
C18 C13 Si2 129.1(17) . . ?
C18 C13 C14 116(2) . . ?
C13 C14 H14 118.9 . . ?
C15 C14 C13 122(3) . . ?
C15 C14 H14 118.9 . . ?
C14 C15 H15 118.8 . . ?
C14 C15 C16 122(3) . . ?
C16 C15 H15 118.8 . . ?
C15 C16 H16 122.0 . . ?
C17 C16 C15 116(3) . . ?
C17 C16 H16 122.0 . . ?
C16 C17 H17 120.0 . . ?
C16 C17 C18 120(3) . . ?
C18 C17 H17 120.0 . . ?
C13 C18 C17 123(2) . . ?
C13 C18 C19 123.7(19) . . ?
C17 C18 C19 113(2) . . ?
C20 C19 C18 124(3) . . ?
C24 C19 C18 116(2) . . ?
C24 C19 C20 119(3) . . ?
C19 C20 H20 116.6 . . ?
C21 C20 C19 127(4) . . ?
C21 C20 H20 116.6 . . ?
C20 C21 H21 122.4 . . ?
C20 C21 C22 115(4) . . ?
C22 C21 H21 122.4 . . ?
C21 C22 H22 119.2 . . ?
C21 C22 C23 122(3) . . ?
C23 C22 H22 119.2 . . ?
C22 C23 H23 119.5 . . ?
C24 C23 C22 121(3) . . ?
C24 C23 H23 119.5 . . ?
C19 C24 H24 122.2 . . ?
C23 C24 C19 116(3) . . ?
C23 C24 H24 122.2 . . ?
C26 C25 Si3 115.4(14) . . ?
C30 C25 Si3 124.4(16) . . ?
C30 C25 C26 120.1(16) . . ?
C25 C26 H26 121.3 . . ?
C27 C26 C25 117(2) . . ?
C27 C26 H26 121.3 . . ?
C26 C27 H27 119.6 . . ?
C26 C27 C28 121(2) . . ?
C28 C27 H27 119.6 . . ?
C27 C28 H28 119.0 . . ?
C29 C28 C27 122(2) . . ?
C29 C28 H28 119.0 . . ?
C28 C29 H29 119.3 . . ?
C28 C29 C30 121(3) . . ?
C30 C29 H29 119.3 . . ?
C25 C30 C31 124.6(16) . . ?
C29 C30 C25 118(2) . . ?
C29 C30 C31 117(2) . . ?
C32 C31 C30 119(2) . . ?
C36 C31 C30 122(2) . . ?
C36 C31 C32 119(3) . . ?
C31 C32 H32 119.6 . . ?
C33 C32 C31 121(3) . . ?
C33 C32 H32 119.6 . . ?
C32 C33 H33 119.2 . . ?
C34 C33 C32 122(3) . . ?
C34 C33 H33 119.2 . . ?
C33 C34 H34 122.5 . . ?
C33 C34 C35 115(3) . . ?
C35 C34 H34 122.5 . . ?
C34 C35 H35B 117.7 . . ?
C36 C35 C34 125(3) . . ?
C36 C35 H35B 117.7 . . ?
C31 C36 C35 119(2) . . ?
C31 C36 H36B 120.6 . . ?
C35 C36 H36B 120.6 . . ?
O38 W10 O47 104.5(7) . . ?
O38 W10 O48 175.0(6) . . ?
O38 W10 O49 99.5(7) . . ?
O38 W10 O50 98.7(7) . . ?
O38 W10 O51 100.6(6) . . ?
O47 W10 O48 71.3(4) . . ?
O47 W10 O50 90.0(6) . . ?
O47 W10 O51 86.4(5) . . ?
O49 W10 O47 155.9(5) . . ?
O49 W10 O48 84.8(5) . . ?
O49 W10 O50 84.7(6) . . ?
O49 W10 O51 91.0(6) . . ?
O50 W10 O48 84.1(4) . . ?
O51 W10 O48 76.8(4) . . ?
O51 W10 O50 160.7(5) . . ?
O39 W11 O47 101.1(6) . . ?
O39 W11 O48 172.6(5) . . ?
O39 W11 O52 101.2(6) . . ?
O39 W11 O53 100.7(6) . . ?
O39 W11 O54 98.3(6) . . ?
O47 W11 O48 71.5(4) . . ?
O52 W11 O47 157.4(5) . . ?
O52 W11 O48 86.1(4) . . ?
O52 W11 O53 88.4(5) . . ?
O52 W11 O54 90.3(5) . . ?
O53 W11 O47 84.2(5) . . ?
O53 W11 O48 79.4(5) . . ?
O54 W11 O47 89.9(5) . . ?
O54 W11 O48 81.5(4) . . ?
O54 W11 O53 160.9(5) . . ?
O40 W12 O52 102.9(6) . . ?
O40 W12 O55 100.4(6) . . ?
O40 W12 O56 174.6(5) . . ?
O40 W12 O57 103.3(5) . . ?
O40 W12 O58 96.9(6) . . ?
O52 W12 O56 82.2(4) . . ?
O52 W12 O57 87.6(5) . . ?
O52 W12 O58 87.9(5) . . ?
O55 W12 O52 156.7(5) . . ?
O55 W12 O56 74.5(4) . . ?
O55 W12 O57 87.3(5) . . ?
O55 W12 O58 89.1(5) . . ?
O57 W12 O56 78.6(4) . . ?
O58 W12 O56 81.3(4) . . ?
O58 W12 O57 159.8(5) . . ?
O41 W13 O55 97.8(6) . . ?
O41 W13 O56 173.0(6) . . ?
O41 W13 O59 104.7(6) . . ?
O41 W13 O60 100.3(6) . . ?
O41 W13 O61 99.2(6) . . ?
O55 W13 O56 75.7(4) . . ?
O55 W13 O59 157.3(5) . . ?
O55 W13 O60 91.3(5) . . ?
O55 W13 O61 86.0(5) . . ?
O59 W13 O56 81.9(4) . . ?
O59 W13 O60 82.1(5) . . ?
O59 W13 O61 93.0(5) . . ?
O60 W13 O56 82.4(4) . . ?
O60 W13 O61 160.5(4) . . ?
O61 W13 O56 78.2(4) . . ?
O42 W14 O59 102.8(6) . . ?
O42 W14 O62 99.4(7) . . ?
O42 W14 O63 174.1(6) . . ?
O42 W14 O64 96.5(7) . . ?
O42 W14 O65 103.0(6) . . ?
O59 W14 O62 157.8(5) . . ?
O59 W14 O63 82.8(4) . . ?
O59 W14 O65 86.7(5) . . ?
O62 W14 O63 75.0(5) . . ?
O64 W14 O59 89.0(5) . . ?
O64 W14 O62 88.6(6) . . ?
O64 W14 O63 85.4(4) . . ?
O64 W14 O65 160.6(5) . . ?
O65 W14 O62 88.3(6) . . ?
O65 W14 O63 75.2(4) . . ?
O43 W15 O49 102.8(7) . . ?
O43 W15 O62 101.0(7) . . ?
O43 W15 O63 174.1(6) . . ?
O43 W15 O66 97.0(7) . . ?
O43 W15 O67 101.4(7) . . ?
O49 W15 O62 156.2(6) . . ?
O49 W15 O63 82.5(5) . . ?
O49 W15 O67 85.7(6) . . ?
O62 W15 O63 73.8(5) . . ?
O62 W15 O67 90.4(6) . . ?
O66 W15 O49 89.3(6) . . ?
O66 W15 O62 87.1(6) . . ?
O66 W15 O63 85.6(5) . . ?
O66 W15 O67 161.5(6) . . ?
O67 W15 O63 76.1(5) . . ?
O44 W16 O53 103.1(7) . . ?
O44 W16 O57 100.5(7) . . ?
O44 W16 O68 99.9(7) . . ?
O44 W16 O69 171.7(7) . . ?
O44 W16 O70 102.7(8) . . ?
O53 W16 O57 82.7(5) . . ?
O53 W16 O69 82.7(5) . . ?
O53 W16 O70 89.8(6) . . ?
O57 W16 O69 86.1(4) . . ?
O57 W16 O70 156.7(5) . . ?
O68 W16 O53 156.9(5) . . ?
O68 W16 O57 90.8(6) . . ?
O68 W16 O69 74.8(5) . . ?
O68 W16 O70 87.5(6) . . ?
O70 W16 O69 71.1(5) . . ?
O45 W17 O50 105.3(7) . . ?
O45 W17 O66 99.8(8) . . ?
O45 W17 O69 171.6(7) . . ?
O45 W17 O70 105.7(8) . . ?
O45 W17 O71 99.9(7) . . ?
O50 W17 O66 83.4(6) . . ?
O50 W17 O69 81.7(5) . . ?
O50 W17 O70 87.6(7) . . ?
O50 W17 O71 154.7(6) . . ?
O66 W17 O69 85.4(5) . . ?
O66 W17 O71 90.8(6) . . ?
O70 W17 O66 154.3(6) . . ?
O70 W17 O69 69.5(5) . . ?
O70 W17 O71 87.2(7) . . ?
O71 W17 O69 73.3(5) . . ?
O46 W18 O60 106.6(6) . . ?
O46 W18 O64 102.4(8) . . ?
O46 W18 O68 101.9(8) . . ?
O46 W18 O69 170.3(6) . . ?
O46 W18 O71 96.9(7) . . ?
O60 W18 O69 82.1(4) . . ?
O64 W18 O60 84.9(5) . . ?
O64 W18 O68 155.7(5) . . ?
O64 W18 O69 82.3(5) . . ?
O64 W18 O71 86.7(6) . . ?
O68 W18 O60 87.4(6) . . ?
O68 W18 O69 73.9(5) . . ?
O68 W18 O71 91.3(7) . . ?
O71 W18 O60 156.2(5) . . ?
O71 W18 O69 74.7(5) . . ?
O48 P2 O56 109.6(6) . . ?
O48 P2 O69 109.6(6) . . ?
O56 P2 O69 109.9(6) . . ?
O63 P2 O48 110.5(6) . . ?
O63 P2 O56 113.2(6) . . ?
O63 P2 O69 103.8(7) . . ?
O51 Si4 C37 112.1(8) . . ?
O54 Si4 O51 109.2(7) . . ?
O54 Si4 C37 111.3(8) . . ?
O72 Si4 O51 109.5(7) . . ?
O72 Si4 O54 108.7(6) . . ?
O72 Si4 C37 105.9(8) . . ?
O58 Si5 O61 106.7(6) . . ?
O58 Si5 O73 112.0(6) . . ?
O58 Si5 C49 108.9(7) . . ?
O61 Si5 C49 109.3(8) . . ?
O73 Si5 O61 107.7(6) . . ?
O73 Si5 C49 112.0(6) . . ?
O65 Si6 O67 107.0(8) . . ?
O65 Si6 O74 113.6(7) . . ?
O65 Si6 C61 107.1(8) . . ?
O65 Si6 C61' 113.4(7) . . ?
O67 Si6 C61 100.6(9) . . ?
O67 Si6 C61' 107.7(7) . . ?
O74 Si6 O67 111.5(7) . . ?
O74 Si6 C61 115.9(8) . . ?
O74 Si6 C61' 103.6(7) . . ?
W10 O47 W11 124.5(6) . . ?
W11 O48 W10 92.0(3) . . ?
P2 O48 W10 125.9(6) . . ?
P2 O48 W11 127.5(6) . . ?
W10 O49 W15 150.2(8) . . ?
W17 O50 W10 153.1(9) . . ?
Si4 O51 W10 135.9(7) . . ?
W12 O52 W11 148.5(7) . . ?
W16 O53 W11 152.8(6) . . ?
Si4 O54 W11 133.4(8) . . ?
W12 O55 W13 121.0(6) . . ?
W13 O56 W12 88.3(3) . . ?
P2 O56 W12 130.1(5) . . ?
P2 O56 W13 128.1(6) . . ?
W16 O57 W12 152.6(6) . . ?
Si5 O58 W12 133.3(7) . . ?
W13 O59 W14 152.2(7) . . ?
W13 O60 W18 153.3(6) . . ?
Si5 O61 W13 135.6(6) . . ?
W15 O62 W14 120.9(7) . . ?
W14 O63 W15 90.0(3) . . ?
P2 O63 W14 126.6(5) . . ?
P2 O63 W15 128.8(6) . . ?
W18 O64 W14 150.2(7) . . ?
Si6 O65 W14 134.2(8) . . ?
W15 O66 W17 149.8(8) . . ?
Si6 O67 W15 132.3(8) . . ?
W18 O68 W16 122.9(7) . . ?
W16 O69 W17 91.9(4) . . ?
W16 O69 W18 88.5(4) . . ?
W18 O69 W17 89.1(3) . . ?
P2 O69 W16 122.3(6) . . ?
P2 O69 W17 127.2(7) . . ?
P2 O69 W18 126.6(6) . . ?
W17 O70 W16 127.4(7) . . ?
W18 O71 W17 122.8(7) . . ?
Si4 O72 H72 109.5 . . ?
Si4 O72 H72A 109.1 . . ?
Si5 O73 H73 109.3 . . ?
Si5 O73 H73A 109.7 . . ?
Si6 O74 H74 109.2 . . ?
Si6 O74 H74A 109.5 . . ?
C38 C37 Si4 119.7(14) . . ?
C42 C37 Si4 127.7(17) . . ?
C42 C37 C38 112.6(18) . . ?
C37 C38 H38 117.8 . . ?
C39 C38 C37 124(2) . . ?
C39 C38 H38 117.8 . . ?
C38 C39 H39 120.5 . . ?
C40 C39 C38 119(3) . . ?
C40 C39 H39 120.5 . . ?
C39 C40 H40 121.0 . . ?
C39 C40 C41 118(2) . . ?
C41 C40 H40 121.0 . . ?
C40 C41 H41 117.9 . . ?
C40 C41 C42 124(2) . . ?
C42 C41 H41 117.9 . . ?
C37 C42 C41 121(2) . . ?
C37 C42 C43 120.7(19) . . ?
C37 C42 C43' 118.8(18) . . ?
C41 C42 C43 118(2) . . ?
C41 C42 C43' 119.8(19) . . ?
C44 C43 C42 126(2) . . ?
C44 C43 C48 115(2) . . ?
C48 C43 C42 119(2) . . ?
C43 C44 H44 119.4 . . ?
C43 C44 C45 121(3) . . ?
C45 C44 H44 119.4 . . ?
C44 C45 H45 118.6 . . ?
C46 C45 C44 123(3) . . ?
C46 C45 H45 118.7 . . ?
C45 C46 H46 121.4 . . ?
C47 C46 C45 117(3) . . ?
C47 C46 H46 121.4 . . ?
C46 C47 H47 119.5 . . ?
C46 C47 C48 121(3) . . ?
C48 C47 H47 119.5 . . ?
C43 C48 H48 118.6 . . ?
C47 C48 C43 123(3) . . ?
C47 C48 H48 118.6 . . ?
C44' C43' C42 114(2) . . ?
C44' C43' C48' 119(2) . . ?
C48' C43' C42 127.0(19) . . ?
C43' C44' H44' 121.4 . . ?
C43' C44' C45' 117(2) . . ?
C45' C44' H44' 121.4 . . ?
C44' C45' H45' 118.2 . . ?
C46' C45' C44' 124(2) . . ?
C46' C45' H45' 118.2 . . ?
C45' C46' H46' 120.5 . . ?
C45' C46' C47' 119(2) . . ?
C47' C46' H46' 120.5 . . ?
C46' C47' H47' 120.5 . . ?
C46' C47' C48' 119(3) . . ?
C48' C47' H47' 120.5 . . ?
C43' C48' C47' 122(2) . . ?
C43' C48' H48' 119.1 . . ?
C47' C48' H48' 119.1 . . ?
C50 C49 Si5 117.1(14) . . ?
C50 C49 C54 115.6(15) . . ?
C54 C49 Si5 127.2(13) . . ?
C49 C50 H50 119.0 . . ?
C51 C50 C49 122(2) . . ?
C51 C50 H50 119.0 . . ?
C50 C51 H51 119.1 . . ?
C50 C51 C52 122(2) . . ?
C52 C51 H51 119.1 . . ?
C51 C52 H52 121.3 . . ?
C53 C52 C51 117.5(18) . . ?
C53 C52 H52 121.3 . . ?
C52 C53 H53 119.2 . . ?
C52 C53 C54 121.5(19) . . ?
C54 C53 H53 119.2 . . ?
C49 C54 C55 122.7(15) . . ?
C53 C54 C49 121.4(17) . . ?
C53 C54 C55 115.7(17) . . ?
C56 C55 C54 123.7(16) . . ?
C60 C55 C54 120.9(16) . . ?
C60 C55 C56 115.3(17) . . ?
C55 C56 H56 117.9 . . ?
C57 C56 C55 124.3(19) . . ?
C57 C56 H56 117.9 . . ?
C56 C57 H57 119.3 . . ?
C56 C57 C58 121(2) . . ?
C58 C57 H57 119.3 . . ?
C57 C58 H58 121.9 . . ?
C57 C58 C59 116(2) . . ?
C59 C58 H58 121.9 . . ?
C58 C59 H59 118.5 . . ?
C60 C59 C58 123.1(18) . . ?
C60 C59 H59 118.5 . . ?
C55 C60 C59 119.7(17) . . ?
C55 C60 H60 120.2 . . ?
C59 C60 H60 120.2 . . ?
C62 C61 Si6 110.3(15) . . ?
C66 C61 Si6 125.0(15) . . ?
C66 C61 C62 124(2) . . ?
C61 C62 H62 120.2 . . ?
C63 C62 C61 120(2) . . ?
C63 C62 H62 120.2 . . ?
C62 C63 H63 122.1 . . ?
C62 C63 C64 116(2) . . ?
C64 C63 H63 122.1 . . ?
C63 C64 H64 117.4 . . ?
C63 C64 C65 125(2) . . ?
C65 C64 H64 117.4 . . ?
C64 C65 H65 122.6 . . ?
C66 C65 C64 114.8(19) . . ?
C66 C65 H65 122.6 . . ?
C61 C66 C67 125.3(17) . . ?
C65 C66 C61 120.5(19) . . ?
C65 C66 C67 113.9(18) . . ?
C68 C67 C66 124(2) . . ?
C72 C67 C66 120(2) . . ?
C72 C67 C68 116(2) . . ?
C67 C68 H68 117.8 . . ?
C69 C68 C67 124(2) . . ?
C69 C68 H68 117.8 . . ?
C68 C69 H69 121.4 . . ?
C68 C69 C70 117(2) . . ?
C70 C69 H69 121.4 . . ?
C69 C70 H70 119.5 . . ?
C69 C70 C71 121(3) . . ?
C71 C70 H70 119.5 . . ?
C70 C71 H71 120.9 . . ?
C72 C71 C70 118(2) . . ?
C72 C71 H71 120.9 . . ?
C67 C72 H72B 118.4 . . ?
C71 C72 C67 123(2) . . ?
C71 C72 H72B 118.4 . . ?
C62' C61' Si6 112.8(12) . . ?
C66' C61' Si6 123.0(12) . . ?
C66' C61' C62' 124.1(16) . . ?
C61' C62' H62' 119.6 . . ?
C63' C62' C61' 120.8(19) . . ?
C63' C62' H62' 119.6 . . ?
C62' C63' H63' 122.4 . . ?
C62' C63' C64' 115.2(18) . . ?
C64' C63' H63' 122.4 . . ?
C63' C64' H64' 118.0 . . ?
C65' C64' C63' 123.9(17) . . ?
C65' C64' H64' 118.0 . . ?
C64' C65' H65' 121.6 . . ?
C66' C65' C64' 116.8(18) . . ?
C66' C65' H65' 121.6 . . ?
C61' C66' C67' 129.4(14) . . ?
C65' C66' C61' 119.1(17) . . ?
C65' C66' C67' 111.4(16) . . ?
C68' C67' C66' 122.7(17) . . ?
C72' C67' C66' 119.9(17) . . ?
C72' C67' C68' 117(2) . . ?
C67' C68' H68' 117.6 . . ?
C69' C68' C67' 125(2) . . ?
C69' C68' H68' 117.6 . . ?
C68' C69' H69' 122.3 . . ?
C68' C69' C70' 115(2) . . ?
C70' C69' H69' 122.3 . . ?
C69' C70' H70' 118.7 . . ?
C69' C70' C71' 123(2) . . ?
C71' C70' H70' 118.7 . . ?
C70' C71' H71' 120.8 . . ?
C72' C71' C70' 118(2) . . ?
C72' C71' H71' 120.8 . . ?
C67' C72' H72' 119.3 . . ?
C71' C72' C67' 121(2) . . ?
C71' C72' H72' 119.3 . . ?
C79 N1 C73 110.7(11) . . ?
C85 N1 C73 107.3(8) . . ?
C85 N1 C79 112.0(11) . . ?
C91 N1 C73 114.0(11) . . ?
C91 N1 C79 101.9(8) . . ?
C91 N1 C85 111.0(11) . . ?
N1 C73 H73B 108.2 . . ?
N1 C73 H73C 108.2 . . ?
H73B C73 H73C 107.3 . . ?
C74 C73 N1 116.5(8) . . ?
C74 C73 H73B 108.2 . . ?
C74 C73 H73C 108.2 . . ?
C73 C74 H74B 109.6 . . ?
C73 C74 H74C 109.6 . . ?
C73 C74 C75 110.1(9) . . ?
H74B C74 H74C 108.2 . . ?
C75 C74 H74B 109.6 . . ?
C75 C74 H74C 109.6 . . ?
C74 C75 H75A 108.7 . . ?
C74 C75 H75B 108.7 . . ?
H75A C75 H75B 107.6 . . ?
C76 C75 C74 114.4(9) . . ?
C76 C75 H75A 108.7 . . ?
C76 C75 H75B 108.7 . . ?
C75 C76 H76A 108.8 . . ?
C75 C76 H76B 108.8 . . ?
C75 C76 C77 113.7(10) . . ?
H76A C76 H76B 107.7 . . ?
C77 C76 H76A 108.8 . . ?
C77 C76 H76B 108.8 . . ?
C76 C77 H77A 109.8 . . ?
C76 C77 H77B 109.8 . . ?
H77A C77 H77B 108.2 . . ?
C78 C77 C76 109.4(10) . . ?
C78 C77 H77A 109.8 . . ?
C78 C77 H77B 109.8 . . ?
C77 C78 H78A 109.5 . . ?
C77 C78 H78B 109.5 . . ?
C77 C78 H78C 109.5 . . ?
H78A C78 H78B 109.5 . . ?
H78A C78 H78C 109.5 . . ?
H78B C78 H78C 109.5 . . ?
N1 C79 H79A 108.3 . . ?
N1 C79 H79B 108.3 . . ?
H79A C79 H79B 107.4 . . ?
C80 C79 N1 115.9(9) . . ?
C80 C79 H79A 108.3 . . ?
C80 C79 H79B 108.3 . . ?
C79 C80 H80A 109.9 . . ?
C79 C80 H80B 109.9 . . ?
C79 C80 C81 108.8(9) . . ?
H80A C80 H80B 108.3 . . ?
C81 C80 H80A 109.9 . . ?
C81 C80 H80B 109.9 . . ?
C80 C81 H81A 108.7 . . ?
C80 C81 H81B 108.7 . . ?
H81A C81 H81B 107.6 . . ?
C82 C81 C80 114.3(10) . . ?
C82 C81 H81A 108.7 . . ?
C82 C81 H81B 108.7 . . ?
C81 C82 H82A 109.0 . . ?
C81 C82 H82B 109.0 . . ?
C81 C82 C83 112.8(10) . . ?
H82A C82 H82B 107.8 . . ?
C83 C82 H82A 109.0 . . ?
C83 C82 H82B 109.0 . . ?
C82 C83 H83A 110.0 . . ?
C82 C83 H83B 110.0 . . ?
H83A C83 H83B 108.4 . . ?
C84 C83 C82 108.6(10) . . ?
C84 C83 H83A 110.0 . . ?
C84 C83 H83B 110.0 . . ?
C83 C84 H84A 109.5 . . ?
C83 C84 H84B 109.5 . . ?
C83 C84 H84C 109.5 . . ?
H84A C84 H84B 109.5 . . ?
H84A C84 H84C 109.5 . . ?
H84B C84 H84C 109.5 . . ?
N1 C85 H85A 108.2 . . ?
N1 C85 H85B 108.2 . . ?
H85A C85 H85B 107.4 . . ?
C86 C85 N1 116.3(9) . . ?
C86 C85 H85A 108.2 . . ?
C86 C85 H85B 108.2 . . ?
C85 C86 H86A 110.0 . . ?
C85 C86 H86B 110.0 . . ?
C85 C86 C87 108.5(9) . . ?
H86A C86 H86B 108.4 . . ?
C87 C86 H86A 110.0 . . ?
C87 C86 H86B 110.0 . . ?
C86 C87 H87A 108.6 . . ?
C86 C87 H87B 108.6 . . ?
H87A C87 H87B 107.6 . . ?
C88 C87 C86 114.6(10) . . ?
C88 C87 H87A 108.6 . . ?
C88 C87 H87B 108.6 . . ?
C87 C88 H88A 109.2 . . ?
C87 C88 H88B 109.2 . . ?
C87 C88 C89 112.2(11) . . ?
H88A C88 H88B 107.9 . . ?
C89 C88 H88A 109.2 . . ?
C89 C88 H88B 109.2 . . ?
C88 C89 H89A 110.0 . . ?
C88 C89 H89B 110.0 . . ?
H89A C89 H89B 108.4 . . ?
C90 C89 C88 108.5(10) . . ?
C90 C89 H89A 110.0 . . ?
C90 C89 H89B 110.0 . . ?
C89 C90 H90A 109.5 . . ?
C89 C90 H90B 109.4 . . ?
C89 C90 H90C 109.5 . . ?
H90A C90 H90B 109.5 . . ?
H90A C90 H90C 109.5 . . ?
H90B C90 H90C 109.5 . . ?
N1 C91 H91A 108.2 . . ?
N1 C91 H91B 108.2 . . ?
H91A C91 H91B 107.4 . . ?
C92 C91 N1 116.2(9) . . ?
C92 C91 H91A 108.2 . . ?
C92 C91 H91B 108.2 . . ?
C91 C92 H92A 110.1 . . ?
C91 C92 H92B 110.1 . . ?
C91 C92 C93 108.2(9) . . ?
H92A C92 H92B 108.4 . . ?
C93 C92 H92A 110.1 . . ?
C93 C92 H92B 110.1 . . ?
C92 C93 H93A 108.6 . . ?
C92 C93 H93B 108.6 . . ?
H93A C93 H93B 107.6 . . ?
C94 C93 C92 114.6(9) . . ?
C94 C93 H93A 108.6 . . ?
C94 C93 H93B 108.6 . . ?
C93 C94 H94A 109.2 . . ?
C93 C94 H94B 109.1 . . ?
C93 C94 C95 112.3(10) . . ?
H94A C94 H94B 107.9 . . ?
C95 C94 H94A 109.2 . . ?
C95 C94 H94B 109.1 . . ?
C94 C95 H95A 110.0 . . ?
C94 C95 H95B 110.0 . . ?
H95A C95 H95B 108.4 . . ?
C96 C95 C94 108.6(10) . . ?
C96 C95 H95A 110.0 . . ?
C96 C95 H95B 110.0 . . ?
C95 C96 H96A 109.5 . . ?
C95 C96 H96B 109.5 . . ?
C95 C96 H96C 109.5 . . ?
H96A C96 H96B 109.5 . . ?
H96A C96 H96C 109.5 . . ?
H96B C96 H96C 109.5 . . ?
C97 N2 C115 111.6(9) . . ?
C103 N2 C97 107.7(9) . . ?
C103 N2 C109 109.2(9) . . ?
C103 N2 C115 110.2(7) . . ?
C109 N2 C97 109.7(8) . . ?
C109 N2 C115 108.5(9) . . ?
N2 C97 H97A 107.3 . . ?
N2 C97 H97B 107.3 . . ?
N2 C97 C98 120.1(8) . . ?
H97A C97 H97B 106.9 . . ?
C98 C97 H97A 107.3 . . ?
C98 C97 H97B 107.3 . . ?
C97 C98 H98A 109.1 . . ?
C97 C98 H98B 109.1 . . ?
C97 C98 C99 112.3(8) . . ?
H98A C98 H98B 107.9 . . ?
C99 C98 H98A 109.1 . . ?
C99 C98 H98B 109.1 . . ?
C98 C99 H99A 108.8 . . ?
C98 C99 H99B 108.8 . . ?
H99A C99 H99B 107.7 . . ?
C100 C99 C98 113.9(9) . . ?
C100 C99 H99A 108.8 . . ?
C100 C99 H99B 108.8 . . ?
C99 C100 H10A 108.3 . . ?
C99 C100 H10B 108.3 . . ?
C99 C100 C101 116.1(9) . . ?
H10A C100 H10B 107.4 . . ?
C101 C100 H10A 108.3 . . ?
C101 C100 H10B 108.3 . . ?
C100 C101 H10C 108.6 . . ?
C100 C101 H10D 108.6 . . ?
H10C C101 H10D 107.6 . . ?
C102 C101 C100 114.7(11) . . ?
C102 C101 H10C 108.6 . . ?
C102 C101 H10D 108.6 . . ?
C101 C102 H10E 109.5 . . ?
C101 C102 H10F 109.5 . . ?
C101 C102 H10G 109.5 . . ?
H10E C102 H10F 109.5 . . ?
H10E C102 H10G 109.5 . . ?
H10F C102 H10G 109.5 . . ?
N2 C103 H10H 107.0 . . ?
N2 C103 H10I 107.0 . . ?
N2 C103 C104 121.3(8) . . ?
H10H C103 H10I 106.7 . . ?
C104 C103 H10H 107.0 . . ?
C104 C103 H10I 107.0 . . ?
C103 C104 H10J 109.1 . . ?
C103 C104 H10K 109.1 . . ?
C103 C104 C105 112.4(8) . . ?
H10J C104 H10K 107.9 . . ?
C105 C104 H10J 109.1 . . ?
C105 C104 H10K 109.1 . . ?
C104 C105 H10L 108.7 . . ?
C104 C105 H10M 108.7 . . ?
H10L C105 H10M 107.6 . . ?
C106 C105 C104 114.0(9) . . ?
C106 C105 H10L 108.8 . . ?
C106 C105 H10M 108.7 . . ?
C105 C106 H10N 108.2 . . ?
C105 C106 H10O 108.2 . . ?
C105 C106 C107 116.5(9) . . ?
H10N C106 H10O 107.3 . . ?
C107 C106 H10N 108.2 . . ?
C107 C106 H10O 108.2 . . ?
C106 C107 H10P 108.7 . . ?
C106 C107 H10Q 108.7 . . ?
H10P C107 H10Q 107.6 . . ?
C108 C107 C106 114.4(11) . . ?
C108 C107 H10P 108.7 . . ?
C108 C107 H10Q 108.7 . . ?
C107 C108 H10R 109.5 . . ?
C107 C108 H10S 109.5 . . ?
C107 C108 H10T 109.5 . . ?
H10R C108 H10S 109.5 . . ?
H10R C108 H10T 109.5 . . ?
H10S C108 H10T 109.5 . . ?
N2 C109 H10U 107.1 . . ?
N2 C109 H10V 107.1 . . ?
N2 C109 C110 121.0(8) . . ?
H10U C109 H10V 106.8 . . ?
C110 C109 H10U 107.1 . . ?
C110 C109 H10V 107.1 . . ?
C109 C110 H11A 109.2 . . ?
C109 C110 H11B 109.2 . . ?
C109 C110 C111 112.2(8) . . ?
H11A C110 H11B 107.9 . . ?
C111 C110 H11A 109.2 . . ?
C111 C110 H11B 109.2 . . ?
C110 C111 H11C 108.6 . . ?
C110 C111 H11D 108.6 . . ?
H11C C111 H11D 107.6 . . ?
C112 C111 C110 114.5(9) . . ?
C112 C111 H11C 108.6 . . ?
C112 C111 H11D 108.6 . . ?
C111 C112 H11E 108.2 . . ?
C111 C112 H11F 108.2 . . ?
C111 C112 C113 116.4(10) . . ?
H11E C112 H11F 107.4 . . ?
C113 C112 H11E 108.2 . . ?
C113 C112 H11F 108.2 . . ?
C112 C113 H11G 108.7 . . ?
C112 C113 H11H 108.7 . . ?
H11G C113 H11H 107.6 . . ?
C114 C113 C112 114.3(11) . . ?
C114 C113 H11G 108.7 . . ?
C114 C113 H11H 108.7 . . ?
C113 C114 H11I 109.5 . . ?
C113 C114 H11J 109.5 . . ?
C113 C114 H11K 109.5 . . ?
H11I C114 H11J 109.5 . . ?
H11I C114 H11K 109.5 . . ?
H11J C114 H11K 109.5 . . ?
N2 C115 H11L 107.5 . . ?
N2 C115 H11M 107.5 . . ?
N2 C115 C116 119.4(8) . . ?
H11L C115 H11M 107.0 . . ?
C116 C115 H11L 107.5 . . ?
C116 C115 H11M 107.5 . . ?
C115 C116 H11N 109.1 . . ?
C115 C116 H11O 109.1 . . ?
C115 C116 C117 112.5(9) . . ?
H11N C116 H11O 107.8 . . ?
C117 C116 H11N 109.1 . . ?
C117 C116 H11O 109.1 . . ?
C116 C117 H11P 108.7 . . ?
C116 C117 H11Q 108.7 . . ?
H11P C117 H11Q 107.6 . . ?
C118 C117 C116 114.4(9) . . ?
C118 C117 H11P 108.7 . . ?
C118 C117 H11Q 108.7 . . ?
C117 C118 H11R 108.3 . . ?
C117 C118 H11S 108.3 . . ?
C117 C118 C119 116.0(10) . . ?
H11R C118 H11S 107.4 . . ?
C119 C118 H11R 108.3 . . ?
C119 C118 H11S 108.3 . . ?
C118 C119 H11T 108.6 . . ?
C118 C119 H11U 108.6 . . ?
H11T C119 H11U 107.6 . . ?
C120 C119 C118 114.6(12) . . ?
C120 C119 H11T 108.6 . . ?
C120 C119 H11U 108.6 . . ?
C119 C120 H12A 109.5 . . ?
C119 C120 H12B 109.5 . . ?
C119 C120 H12C 109.5 . . ?
H12A C120 H12B 109.5 . . ?
H12A C120 H12C 109.5 . . ?
H12B C120 H12C 109.5 . . ?
C127 N3 C121 112.5(13) . . ?
C127 N3 C133 111.8(13) . . ?
C127 N3 C139 102.3(7) . . ?
C133 N3 C121 110.6(7) . . ?
C139 N3 C121 107.6(12) . . ?
C139 N3 C133 111.7(12) . . ?
N3 C121 H12D 107.9 . . ?
N3 C121 H12E 107.9 . . ?
H12D C121 H12E 107.2 . . ?
C122 C121 N3 117.6(8) . . ?
C122 C121 H12D 107.9 . . ?
C122 C121 H12E 107.9 . . ?
C121 C122 H12F 108.9 . . ?
C121 C122 H12G 108.9 . . ?
C121 C122 C123 113.3(8) . . ?
H12F C122 H12G 107.7 . . ?
C123 C122 H12F 108.9 . . ?
C123 C122 H12G 108.9 . . ?
C122 C123 H12H 108.3 . . ?
C122 C123 H12I 108.3 . . ?
C122 C123 C124 116.0(9) . . ?
H12H C123 H12I 107.4 . . ?
C124 C123 H12H 108.3 . . ?
C124 C123 H12I 108.3 . . ?
C123 C124 H12J 107.0 . . ?
C123 C124 H12K 107.0 . . ?
C123 C124 C125 121.4(10) . . ?
H12J C124 H12K 106.7 . . ?
C125 C124 H12J 107.0 . . ?
C125 C124 H12K 107.0 . . ?
C124 C125 H12L 107.3 . . ?
C124 C125 H12M 107.2 . . ?
C124 C125 C126 120.3(13) . . ?
H12L C125 H12M 106.9 . . ?
C126 C125 H12L 107.3 . . ?
C126 C125 H12M 107.2 . . ?
C125 C126 H12N 109.5 . . ?
C125 C126 H12O 109.5 . . ?
C125 C126 H12P 109.5 . . ?
H12N C126 H12O 109.5 . . ?
H12N C126 H12P 109.5 . . ?
H12O C126 H12P 109.5 . . ?
N3 C127 H12Q 108.0 . . ?
N3 C127 H12R 108.0 . . ?
H12Q C127 H12R 107.2 . . ?
C128 C127 N3 117.4(8) . . ?
C128 C127 H12Q 108.0 . . ?
C128 C127 H12R 108.0 . . ?
C127 C128 H12S 109.2 . . ?
C127 C128 H12T 109.2 . . ?
C127 C128 C129 112.2(9) . . ?
H12S C128 H12T 107.9 . . ?
C129 C128 H12S 109.2 . . ?
C129 C128 H12T 109.2 . . ?
C128 C129 H12U 108.4 . . ?
C128 C129 H12V 108.4 . . ?
C128 C129 C130 115.4(10) . . ?
H12U C129 H12V 107.5 . . ?
C130 C129 H12U 108.4 . . ?
C130 C129 H12V 108.4 . . ?
C129 C130 H13A 107.0 . . ?
C129 C130 H13B 107.0 . . ?
C129 C130 C131 121.2(10) . . ?
H13A C130 H13B 106.8 . . ?
C131 C130 H13A 107.0 . . ?
C131 C130 H13B 107.0 . . ?
C130 C131 H13C 107.2 . . ?
C130 C131 H13D 107.2 . . ?
C130 C131 C132 120.5(13) . . ?
H13C C131 H13D 106.8 . . ?
C132 C131 H13C 107.2 . . ?
C132 C131 H13D 107.2 . . ?
C131 C132 H13E 109.5 . . ?
C131 C132 H13F 109.5 . . ?
C131 C132 H13G 109.5 . . ?
H13E C132 H13F 109.5 . . ?
H13E C132 H13G 109.5 . . ?
H13F C132 H13G 109.5 . . ?
N3 C133 H13H 107.7 . . ?
N3 C133 H13I 107.7 . . ?
H13H C133 H13I 107.1 . . ?
C134 C133 N3 118.3(8) . . ?
C134 C133 H13H 107.7 . . ?
C134 C133 H13I 107.7 . . ?
C133 C134 H13J 108.8 . . ?
C133 C134 H13K 108.8 . . ?
C133 C134 C135 113.8(9) . . ?
H13J C134 H13K 107.7 . . ?
C135 C134 H13J 108.8 . . ?
C135 C134 H13K 108.8 . . ?
C134 C135 H13L 108.3 . . ?
C134 C135 H13M 108.3 . . ?
C134 C135 C136 115.7(9) . . ?
H13L C135 H13M 107.4 . . ?
C136 C135 H13L 108.3 . . ?
C136 C135 H13M 108.4 . . ?
C135 C136 H13N 106.7 . . ?
C135 C136 H13O 106.7 . . ?
C135 C136 C137 122.5(10) . . ?
H13N C136 H13O 106.6 . . ?
C137 C136 H13N 106.7 . . ?
C137 C136 H13O 106.7 . . ?
C136 C137 H13P 107.2 . . ?
C136 C137 H13Q 107.2 . . ?
C136 C137 C138 120.5(12) . . ?
H13P C137 H13Q 106.8 . . ?
C138 C137 H13P 107.2 . . ?
C138 C137 H13Q 107.2 . . ?
C137 C138 H13R 109.5 . . ?
C137 C138 H13S 109.5 . . ?
C137 C138 H13T 109.5 . . ?
H13R C138 H13S 109.5 . . ?
H13R C138 H13T 109.5 . . ?
H13S C138 H13T 109.5 . . ?
N3 C139 H13U 108.2 . . ?
N3 C139 H13V 108.2 . . ?
H13U C139 H13V 107.4 . . ?
C140 C139 N3 116.2(8) . . ?
C140 C139 H13U 108.2 . . ?
C140 C139 H13V 108.2 . . ?
C139 C140 H14A 109.3 . . ?
C139 C140 H14B 109.3 . . ?
C139 C140 C141 111.7(8) . . ?
H14A C140 H14B 107.9 . . ?
C141 C140 H14A 109.3 . . ?
C141 C140 H14B 109.3 . . ?
C140 C141 H14C 108.6 . . ?
C140 C141 H14D 108.6 . . ?
C140 C141 C142 114.7(9) . . ?
H14C C141 H14D 107.6 . . ?
C142 C141 H14C 108.6 . . ?
C142 C141 H14D 108.6 . . ?
C141 C142 H14E 106.9 . . ?
C141 C142 H14F 106.9 . . ?
C141 C142 C143 121.7(10) . . ?
H14E C142 H14F 106.7 . . ?
C143 C142 H14E 106.9 . . ?
C143 C142 H14F 106.9 . . ?
C142 C143 H14G 107.3 . . ?
C142 C143 H14H 107.3 . . ?
C142 C143 C144 120.0(13) . . ?
H14G C143 H14H 106.9 . . ?
C144 C143 H14G 107.3 . . ?
C144 C143 H14H 107.3 . . ?
C143 C144 H14I 109.5 . . ?
C143 C144 H14J 109.4 . . ?
C143 C144 H14K 109.5 . . ?
H14I C144 H14J 109.5 . . ?
H14I C144 H14K 109.5 . . ?
H14J C144 H14K 109.5 . . ?
C145 N4 C151 106.9(8) . . ?
C145 N4 C157 112.1(8) . . ?
C145 N4 C163 103.7(4) . . ?
C151 N4 C157 109.9(10) . . ?
C163 N4 C151 113.3(10) . . ?
C163 N4 C157 110.9(7) . . ?
N4 C145 H14L 105.3 . . ?
N4 C145 H14M 105.2 . . ?
H14L C145 H14M 106.0 . . ?
C146 C145 N4 128.2(5) . . ?
C146 C145 H14L 105.3 . . ?
C146 C145 H14M 105.2 . . ?
C145 C146 H14N 102.5 . . ?
C145 C146 H14O 102.5 . . ?
C145 C146 C147 138.3(5) . . ?
H14N C146 H14O 104.9 . . ?
C147 C146 H14N 102.5 . . ?
C147 C146 H14O 102.5 . . ?
C146 C147 H14P 103.4 . . ?
C146 C147 H14Q 103.4 . . ?
H14P C147 H14Q 105.2 . . ?
C148 C147 C146 135.2(6) . . ?
C148 C147 H14P 103.4 . . ?
C148 C147 H14Q 103.4 . . ?
C147 C148 H14R 109.8 . . ?
C147 C148 H14S 109.8 . . ?
H14R C148 H14S 108.3 . . ?
C149 C148 C147 109.3(5) . . ?
C149 C148 H14R 109.8 . . ?
C149 C148 H14S 109.8 . . ?
C148 C149 H14T 110.9 . . ?
C148 C149 H14U 110.9 . . ?
C148 C149 C150 104.2(6) . . ?
H14T C149 H14U 108.9 . . ?
C150 C149 H14T 110.9 . . ?
C150 C149 H14U 110.9 . . ?
C149 C150 H15A 109.5 . . ?
C149 C150 H15B 109.5 . . ?
C149 C150 H15C 109.5 . . ?
H15A C150 H15B 109.5 . . ?
H15A C150 H15C 109.5 . . ?
H15B C150 H15C 109.5 . . ?
N4 C151 H15D 105.3 . . ?
N4 C151 H15E 105.3 . . ?
H15D C151 H15E 106.0 . . ?
C152 C151 N4 127.9(10) . . ?
C152 C151 H15D 105.3 . . ?
C152 C151 H15E 105.3 . . ?
C151 C152 H15F 102.9 . . ?
C151 C152 H15G 102.9 . . ?
C151 C152 C153 137.1(12) . . ?
H15F C152 H15G 105.0 . . ?
C153 C152 H15F 102.9 . . ?
C153 C152 H15G 102.9 . . ?
C152 C153 H15H 103.5 . . ?
C152 C153 H15I 103.5 . . ?
H15H C153 H15I 105.3 . . ?
C154 C153 C152 134.9(14) . . ?
C154 C153 H15H 103.5 . . ?
C154 C153 H15I 103.5 . . ?
C153 C154 H15J 109.9 . . ?
C153 C154 H15K 109.9 . . ?
H15J C154 H15K 108.3 . . ?
C155 C154 C153 109.1(10) . . ?
C155 C154 H15J 109.9 . . ?
C155 C154 H15K 109.9 . . ?
C154 C155 H15L 111.0 . . ?
C154 C155 H15M 111.0 . . ?
C154 C155 C156 104.0(10) . . ?
H15L C155 H15M 109.0 . . ?
C156 C155 H15L 110.9 . . ?
C156 C155 H15M 111.0 . . ?
C155 C156 H15N 109.5 . . ?
C155 C156 H15O 109.5 . . ?
C155 C156 H15P 109.5 . . ?
H15N C156 H15O 109.5 . . ?
H15N C156 H15P 109.5 . . ?
H15O C156 H15P 109.5 . . ?
N4 C157 H15Q 105.3 . . ?
N4 C157 H15R 105.3 . . ?
H15Q C157 H15R 106.0 . . ?
C158 C157 N4 127.9(11) . . ?
C158 C157 H15Q 105.3 . . ?
C158 C157 H15R 105.3 . . ?
C157 C158 H15S 102.8 . . ?
C157 C158 H15T 102.8 . . ?
C157 C158 C159 137.3(12) . . ?
H15S C158 H15T 105.0 . . ?
C159 C158 H15S 102.8 . . ?
C159 C158 H15T 102.8 . . ?
C158 C159 H15U 103.3 . . ?
C158 C159 H15V 103.3 . . ?
H15U C159 H15V 105.2 . . ?
C160 C159 C158 135.4(12) . . ?
C160 C159 H15U 103.3 . . ?
C160 C159 H15V 103.3 . . ?
C159 C160 H16A 109.8 . . ?
C159 C160 H16B 109.8 . . ?
H16A C160 H16B 108.3 . . ?
C161 C160 C159 109.3(9) . . ?
C161 C160 H16A 109.8 . . ?
C161 C160 H16B 109.8 . . ?
C160 C161 H16C 110.9 . . ?
C160 C161 H16D 110.9 . . ?
C160 C161 C162 104.2(10) . . ?
H16C C161 H16D 108.9 . . ?
C162 C161 H16C 110.9 . . ?
C162 C161 H16D 110.9 . . ?
C161 C162 H16E 109.5 . . ?
C161 C162 H16F 109.5 . . ?
C161 C162 H16G 109.5 . . ?
H16E C162 H16F 109.5 . . ?
H16E C162 H16G 109.5 . . ?
H16F C162 H16G 109.5 . . ?
N4 C163 H16H 105.2 . . ?
N4 C163 H16I 105.2 . . ?
H16H C163 H16I 106.0 . . ?
C164 C163 N4 128.2(5) . . ?
C164 C163 H16H 105.3 . . ?
C164 C163 H16I 105.2 . . ?
C163 C164 H16J 102.5 . . ?
C163 C164 H16K 102.5 . . ?
C163 C164 C165 138.5(6) . . ?
H16J C164 H16K 104.9 . . ?
C165 C164 H16J 102.5 . . ?
C165 C164 H16K 102.5 . . ?
C164 C165 H16L 103.3 . . ?
C164 C165 H16M 103.3 . . ?
H16L C165 H16M 105.2 . . ?
C166 C165 C164 135.3(7) . . ?
C166 C165 H16L 103.3 . . ?
C166 C165 H16M 103.4 . . ?
C165 C166 H16N 109.8 . . ?
C165 C166 H16O 109.8 . . ?
H16N C166 H16O 108.2 . . ?
C167 C166 C165 109.4(6) . . ?
C167 C166 H16N 109.8 . . ?
C167 C166 H16O 109.8 . . ?
C166 C167 H16P 110.9 . . ?
C166 C167 H16Q 110.9 . . ?
C166 C167 C168 104.2(6) . . ?
H16P C167 H16Q 108.9 . . ?
C168 C167 H16P 110.9 . . ?
C168 C167 H16Q 110.9 . . ?
C167 C168 H16R 109.5 . . ?
C167 C168 H16S 109.5 . . ?
C167 C168 H16T 109.5 . . ?
H16R C168 H16S 109.5 . . ?
H16R C168 H16T 109.5 . . ?
H16S C168 H16T 109.5 . . ?
C169 N5 C187 110.3(12) . . ?
C175 N5 C169 101.9(10) . . ?
C175 N5 C187 107.0(10) . . ?
C181 N5 C169 111.4(11) . . ?
C181 N5 C175 113.2(11) . . ?
C181 N5 C187 112.4(9) . . ?
N5 C169 H16U 103.1 . . ?
N5 C169 H16V 103.1 . . ?
H16U C169 H16V 105.1 . . ?
C170 C169 N5 136.1(11) . . ?
C170 C169 H16U 103.1 . . ?
C170 C169 H16V 103.1 . . ?
C169 C170 H17A 105.4 . . ?
C169 C170 H17B 105.4 . . ?
C169 C170 C171 127.6(10) . . ?
H17A C170 H17B 106.0 . . ?
C171 C170 H17A 105.4 . . ?
C171 C170 H17B 105.4 . . ?
C170 C171 H17C 105.2 . . ?
C170 C171 H17D 105.2 . . ?
C170 C171 C172 128.5(12) . . ?
H17C C171 H17D 105.9 . . ?
C172 C171 H17C 105.2 . . ?
C172 C171 H17D 105.2 . . ?
C171 C172 H17E 108.7 . . ?
C171 C172 H17F 108.7 . . ?
H17E C172 H17F 107.6 . . ?
C173 C172 C171 114.1(10) . . ?
C173 C172 H17E 108.7 . . ?
C173 C172 H17F 108.7 . . ?
C172 C173 H17G 110.1 . . ?
C172 C173 H17H 110.1 . . ?
C172 C173 C174 108.0(11) . . ?
H17G C173 H17H 108.4 . . ?
C174 C173 H17G 110.1 . . ?
C174 C173 H17H 110.1 . . ?
C173 C174 H17I 109.4 . . ?
C173 C174 H17J 109.5 . . ?
C173 C174 H17K 109.5 . . ?
H17I C174 H17J 109.5 . . ?
H17I C174 H17K 109.5 . . ?
H17J C174 H17K 109.5 . . ?
N5 C175 H17L 102.7 . . ?
N5 C175 H17M 102.7 . . ?
H17L C175 H17M 105.0 . . ?
C176 C175 N5 137.6(12) . . ?
C176 C175 H17L 102.7 . . ?
C176 C175 H17M 102.7 . . ?
C175 C176 H17N 105.8 . . ?
C175 C176 H17O 105.7 . . ?
C175 C176 C177 126.3(11) . . ?
H17N C176 H17O 106.2 . . ?
C177 C176 H17N 105.8 . . ?
C177 C176 H17O 105.7 . . ?
C176 C177 H17P 104.9 . . ?
C176 C177 H17Q 104.8 . . ?
C176 C177 C178 129.7(11) . . ?
H17P C177 H17Q 105.8 . . ?
C178 C177 H17P 104.9 . . ?
C178 C177 H17Q 104.8 . . ?
C177 C178 H17R 108.7 . . ?
C177 C178 H17S 108.8 . . ?
H17R C178 H17S 107.6 . . ?
C179 C178 C177 114.0(10) . . ?
C179 C178 H17R 108.7 . . ?
C179 C178 H17S 108.8 . . ?
C178 C179 H17T 110.1 . . ?
C178 C179 H17U 110.1 . . ?
C178 C179 C180 108.0(12) . . ?
H17T C179 H17U 108.4 . . ?
C180 C179 H17T 110.1 . . ?
C180 C179 H17U 110.1 . . ?
C179 C180 H18A 109.5 . . ?
C179 C180 H18B 109.5 . . ?
C179 C180 H18C 109.5 . . ?
H18A C180 H18B 109.5 . . ?
H18A C180 H18C 109.5 . . ?
H18B C180 H18C 109.5 . . ?
N5 C181 H18D 102.8 . . ?
N5 C181 H18E 102.9 . . ?
H18D C181 H18E 105.0 . . ?
C182 C181 N5 137.2(12) . . ?
C182 C181 H18D 102.8 . . ?
C182 C181 H18E 102.9 . . ?
C181 C182 H18F 105.4 . . ?
C181 C182 H18G 105.3 . . ?
C181 C182 C183 127.9(11) . . ?
H18F C182 H18G 106.0 . . ?
C183 C182 H18F 105.4 . . ?
C183 C182 H18G 105.3 . . ?
C182 C183 H18H 105.3 . . ?
C182 C183 H18I 105.2 . . ?
C182 C183 C184 128.2(12) . . ?
H18H C183 H18I 106.0 . . ?
C184 C183 H18H 105.3 . . ?
C184 C183 H18I 105.2 . . ?
C183 C184 H18J 108.6 . . ?
C183 C184 H18K 108.6 . . ?
H18J C184 H18K 107.6 . . ?
C185 C184 C183 114.6(10) . . ?
C185 C184 H18J 108.6 . . ?
C185 C184 H18K 108.7 . . ?
C184 C185 H18L 110.2 . . ?
C184 C185 H18M 110.1 . . ?
C184 C185 C186 107.9(12) . . ?
H18L C185 H18M 108.4 . . ?
C186 C185 H18L 110.1 . . ?
C186 C185 H18M 110.1 . . ?
C185 C186 H18N 109.5 . . ?
C185 C186 H18O 109.5 . . ?
C185 C186 H18P 109.5 . . ?
H18N C186 H18O 109.5 . . ?
H18N C186 H18P 109.5 . . ?
H18O C186 H18P 109.5 . . ?
N5 C187 H18Q 103.2 . . ?
N5 C187 H18R 103.2 . . ?
H18Q C187 H18R 105.1 . . ?
C188 C187 N5 136.0(11) . . ?
C188 C187 H18Q 103.2 . . ?
C188 C187 H18R 103.1 . . ?
C187 C188 H18S 105.0 . . ?
C187 C188 H18T 105.1 . . ?
C187 C188 C189 128.9(10) . . ?
H18S C188 H18T 105.9 . . ?
C189 C188 H18S 105.0 . . ?
C189 C188 H18T 105.1 . . ?
C188 C189 H18U 105.4 . . ?
C188 C189 H18V 105.4 . . ?
C188 C189 C190 127.6(11) . . ?
H18U C189 H18V 106.0 . . ?
C190 C189 H18U 105.4 . . ?
C190 C189 H18V 105.4 . . ?
C189 C190 H19A 108.7 . . ?
C189 C190 H19B 108.7 . . ?
H19A C190 H19B 107.6 . . ?
C191 C190 C189 114.3(10) . . ?
C191 C190 H19A 108.7 . . ?
C191 C190 H19B 108.7 . . ?
C190 C191 H19C 110.2 . . ?
C190 C191 H19D 110.1 . . ?
C190 C191 C192 107.8(12) . . ?
H19C C191 H19D 108.5 . . ?
C192 C191 H19C 110.2 . . ?
C192 C191 H19D 110.1 . . ?
C191 C192 H19E 109.4 . . ?
C191 C192 H19F 109.5 . . ?
C191 C192 H19G 109.5 . . ?
H19E C192 H19F 109.5 . . ?
H19E C192 H19G 109.5 . . ?
H19F C192 H19G 109.5 . . ?
C199 N6 C193 116.3(10) . . ?
C205 N6 C193 105.7(10) . . ?
C205 N6 C199 105.4(9) . . ?
C211 N6 C193 100.9(9) . . ?
C211 N6 C199 112.9(9) . . ?
C211 N6 C205 115.8(10) . . ?
N6 C193 H19H 107.3 . . ?
N6 C193 H19I 107.3 . . ?
H19H C193 H19I 106.9 . . ?
C194 C193 N6 120.0(9) . . ?
C194 C193 H19H 107.3 . . ?
C194 C193 H19I 107.3 . . ?
C193 C194 H19J 107.2 . . ?
C193 C194 H19K 107.1 . . ?
C193 C194 C195 120.7(11) . . ?
H19J C194 H19K 106.8 . . ?
C195 C194 H19J 107.1 . . ?
C195 C194 H19K 107.2 . . ?
C194 C195 H19L 109.3 . . ?
C194 C195 H19M 109.3 . . ?
H19L C195 H19M 108.0 . . ?
C196 C195 C194 111.4(9) . . ?
C196 C195 H19L 109.3 . . ?
C196 C195 H19M 109.3 . . ?
C195 C196 H19N 111.0 . . ?
C195 C196 H19O 111.0 . . ?
C195 C196 C197 103.6(9) . . ?
H19N C196 H19O 109.0 . . ?
C197 C196 H19N 111.0 . . ?
C197 C196 H19O 111.0 . . ?
C196 C197 H19P 111.9 . . ?
C196 C197 H19Q 111.8 . . ?
C196 C197 C198 99.6(11) . . ?
H19P C197 H19Q 109.6 . . ?
C198 C197 H19P 111.8 . . ?
C198 C197 H19Q 111.8 . . ?
C197 C198 H19R 109.5 . . ?
C197 C198 H19S 109.5 . . ?
C197 C198 H19T 109.5 . . ?
H19R C198 H19S 109.5 . . ?
H19R C198 H19T 109.5 . . ?
H19S C198 H19T 109.5 . . ?
N6 C199 H19U 107.2 . . ?
N6 C199 H19V 107.2 . . ?
H19U C199 H19V 106.8 . . ?
C200 C199 N6 120.5(10) . . ?
C200 C199 H19U 107.2 . . ?
C200 C199 H19V 107.2 . . ?
C199 C200 H20A 107.2 . . ?
C199 C200 H20B 107.2 . . ?
C199 C200 C201 120.3(11) . . ?
H20A C200 H20B 106.9 . . ?
C201 C200 H20A 107.2 . . ?
C201 C200 H20B 107.2 . . ?
C200 C201 H20C 109.3 . . ?
C200 C201 H20D 109.3 . . ?
H20C C201 H20D 107.9 . . ?
C202 C201 C200 111.8(9) . . ?
C202 C201 H20C 109.3 . . ?
C202 C201 H20D 109.3 . . ?
C201 C202 H20E 111.1 . . ?
C201 C202 H20F 111.0 . . ?
C201 C202 C203 103.5(9) . . ?
H20E C202 H20F 109.0 . . ?
C203 C202 H20E 111.1 . . ?
C203 C202 H20F 111.0 . . ?
C202 C203 H20G 111.8 . . ?
C202 C203 H20H 111.8 . . ?
C202 C203 C204 99.9(11) . . ?
H20G C203 H20H 109.5 . . ?
C204 C203 H20G 111.8 . . ?
C204 C203 H20H 111.8 . . ?
C203 C204 H20I 109.5 . . ?
C203 C204 H20J 109.5 . . ?
C203 C204 H20K 109.5 . . ?
H20I C204 H20J 109.5 . . ?
H20I C204 H20K 109.5 . . ?
H20J C204 H20K 109.5 . . ?
N6 C205 H20L 107.1 . . ?
N6 C205 H20M 107.1 . . ?
H20L C205 H20M 106.8 . . ?
C206 C205 N6 121.0(9) . . ?
C206 C205 H20L 107.1 . . ?
C206 C205 H20M 107.1 . . ?
C205 C206 H20N 107.2 . . ?
C205 C206 H20O 107.2 . . ?
C205 C206 C207 120.5(10) . . ?
H20N C206 H20O 106.8 . . ?
C207 C206 H20N 107.2 . . ?
C207 C206 H20O 107.2 . . ?
C206 C207 H20P 109.3 . . ?
C206 C207 H20Q 109.3 . . ?
H20P C207 H20Q 107.9 . . ?
C208 C207 C206 111.7(10) . . ?
C208 C207 H20P 109.3 . . ?
C208 C207 H20Q 109.3 . . ?
C207 C208 H20R 111.1 . . ?
C207 C208 H20S 111.1 . . ?
C207 C208 C209 103.5(10) . . ?
H20R C208 H20S 109.0 . . ?
C209 C208 H20R 111.1 . . ?
C209 C208 H20S 111.1 . . ?
C208 C209 H20T 111.8 . . ?
C208 C209 H20U 111.8 . . ?
C208 C209 C210 99.7(10) . . ?
H20T C209 H20U 109.6 . . ?
C210 C209 H20T 111.8 . . ?
C210 C209 H20U 111.9 . . ?
C209 C210 H21A 109.5 . . ?
C209 C210 H21B 109.5 . . ?
C209 C210 H21C 109.5 . . ?
H21A C210 H21B 109.5 . . ?
H21A C210 H21C 109.5 . . ?
H21B C210 H21C 109.5 . . ?
N6 C211 H21D 107.4 . . ?
N6 C211 H21E 107.4 . . ?
H21D C211 H21E 106.9 . . ?
C212 C211 N6 119.8(10) . . ?
C212 C211 H21D 107.4 . . ?
C212 C211 H21E 107.4 . . ?
C211 C212 H21F 107.3 . . ?
C211 C212 H21G 107.3 . . ?
C211 C212 C213 120.0(11) . . ?
H21F C212 H21G 106.9 . . ?
C213 C212 H21F 107.3 . . ?
C213 C212 H21G 107.3 . . ?
C212 C213 H21H 109.3 . . ?
C212 C213 H21I 109.2 . . ?
H21H C213 H21I 107.9 . . ?
C214 C213 C212 111.8(9) . . ?
C214 C213 H21H 109.3 . . ?
C214 C213 H21I 109.2 . . ?
C213 C214 H21J 111.1 . . ?
C213 C214 H21K 111.1 . . ?
C213 C214 C215 103.4(9) . . ?
H21J C214 H21K 109.0 . . ?
C215 C214 H21J 111.1 . . ?
C215 C214 H21K 111.1 . . ?
C214 C215 H21L 111.8 . . ?
C214 C215 H21M 111.8 . . ?
C214 C215 C216 99.8(10) . . ?
H21L C215 H21M 109.5 . . ?
C216 C215 H21L 111.8 . . ?
C216 C215 H21M 111.8 . . ?
C215 C216 H21N 109.5 . . ?
C215 C216 H21O 109.5 . . ?
C215 C216 H21P 109.5 . . ?
H21N C216 H21O 109.5 . . ?
H21N C216 H21P 109.5 . . ?
H21O C216 H21P 109.5 . . ?

loop_
_geom_bond_atom_site_label_1
_geom_bond_atom_site_label_2
_geom_bond_distance
_geom_bond_site_symmetry_2
_geom_bond_publ_flag
W1 O1 1.691(12) . ?
W1 O10 1.884(11) . ?
W1 O11 2.385(10) . ?
W1 O12 1.817(10) . ?
W1 O13 1.978(11) . ?
W1 O14 1.983(12) . ?
W2 O2 1.648(12) . ?
W2 O10 1.911(13) . ?
W2 O11 2.313(9) . ?
W2 O15 1.934(13) . ?
W2 O16 1.950(13) . ?
W2 O17 1.917(12) . ?
W3 O3 1.654(14) . ?
W3 O15 1.889(12) . ?
W3 O18 1.869(13) . ?
W3 O19 2.338(9) . ?
W3 O20 1.980(14) . ?
W3 O21 1.935(16) . ?
W4 O4 1.679(11) . ?
W4 O18 1.875(13) . ?
W4 O19 2.332(9) . ?
W4 O22 1.889(12) . ?
W4 O23 1.962(13) . ?
W4 O24 1.955(14) . ?
W5 O5 1.656(10) . ?
W5 O22 1.918(13) . ?
W5 O25 1.952(12) . ?
W5 O26 2.309(9) . ?
W5 O27 1.900(10) . ?
W5 O28 1.974(11) . ?
W6 O6 1.700(13) . ?
W6 O12 1.901(10) . ?
W6 O25 1.879(11) . ?
W6 O26 2.408(10) . ?
W6 O29 1.880(11) . ?
W6 O30 1.963(12) . ?
W7 O7 1.657(11) . ?
W7 O16 1.913(12) . ?
W7 O20 1.933(14) . ?
W7 O31 1.913(10) . ?
W7 O32 2.298(8) . ?
W7 O33 1.958(14) . ?
W8 O8 1.716(11) . ?
W8 O23 1.986(14) . ?
W8 O27 1.849(9) . ?
W8 O31 1.857(10) . ?
W8 O32 2.375(8) . ?
W8 O34 1.945(12) . ?
W9 O9 1.751(13) . ?
W9 O13 1.876(11) . ?
W9 O29 1.883(11) . ?
W9 O32 2.441(10) . ?
W9 O33 1.888(12) . ?
W9 O34 1.955(9) . ?
P1 O11 1.504(10) . ?
P1 O19 1.540(11) . ?
P1 O26 1.476(10) . ?
P1 O32 1.610(10) . ?
Si1 O14 1.676(13) . ?
Si1 O17 1.603(12) . ?
Si1 O35 1.581(12) . ?
Si1 C1 1.874(18) . ?
Si2 O21 1.588(15) . ?
Si2 O24 1.664(14) . ?
Si2 O36 1.622(13) . ?
Si2 C13 1.92(2) . ?
Si3 O28 1.614(11) . ?
Si3 O30 1.662(13) . ?
Si3 O37 1.629(12) . ?
Si3 C25 1.821(17) . ?
O35 H35 0.8503 . ?
O35 H35A 0.8502 . ?
O36 H36 0.8500 . ?
O36 H36A 0.8500 . ?
O37 H37 0.8497 . ?
O37 H37A 0.8502 . ?
C1 C2 1.42(3) . ?
C1 C6 1.38(2) . ?
C2 H2 0.9300 . ?
C2 C3 1.41(3) . ?
C3 H3 0.9300 . ?
C3 C4 1.35(3) . ?
C4 H4 0.9300 . ?
C4 C5 1.42(4) . ?
C5 H5 0.9300 . ?
C5 C6 1.37(3) . ?
C6 C7 1.54(3) . ?
C7 C8 1.34(3) . ?
C7 C12 1.39(3) . ?
C8 H8 0.9300 . ?
C8 C9 1.45(4) . ?
C9 H9 0.9300 . ?
C9 C10 1.40(4) . ?
C10 H10 0.9300 . ?
C10 C11 1.26(3) . ?
C11 H11 0.9300 . ?
C11 C12 1.42(3) . ?
C12 H12 0.9300 . ?
C13 C14 1.45(3) . ?
C13 C18 1.44(3) . ?
C14 H14 0.9300 . ?
C14 C15 1.41(4) . ?
C15 H15 0.9300 . ?
C15 C16 1.46(4) . ?
C16 H16 0.9300 . ?
C16 C17 1.45(4) . ?
C17 H17 0.9300 . ?
C17 C18 1.46(4) . ?
C18 C19 1.58(4) . ?
C19 C20 1.41(4) . ?
C19 C24 1.39(4) . ?
C20 H20 0.9300 . ?
C20 C21 1.26(4) . ?
C21 H21 0.9300 . ?
C21 C22 1.38(5) . ?
C22 H22 0.9300 . ?
C22 C23 1.43(5) . ?
C23 H23 0.9300 . ?
C23 C24 1.36(3) . ?
C24 H24 0.9300 . ?
C25 C26 1.45(3) . ?
C25 C30 1.44(3) . ?
C26 H26 0.9300 . ?
C26 C27 1.38(2) . ?
C27 H27 0.9300 . ?
C27 C28 1.41(4) . ?
C28 H28 0.9300 . ?
C28 C29 1.33(4) . ?
C29 H29 0.9300 . ?
C29 C30 1.40(3) . ?
C30 C31 1.49(3) . ?
C31 C32 1.47(4) . ?
C31 C36 1.37(3) . ?
C32 H32 0.9300 . ?
C32 C33 1.41(5) . ?
C33 H33 0.9300 . ?
C33 C34 1.39(5) . ?
C34 H34 0.9300 . ?
C34 C35 1.49(4) . ?
C35 H35B 0.9300 . ?
C35 C36 1.38(3) . ?
C36 H36B 0.9300 . ?
W10 O38 1.706(15) . ?
W10 O47 1.866(14) . ?
W10 O48 2.389(9) . ?
W10 O49 1.846(14) . ?
W10 O50 1.975(15) . ?
W10 O51 1.975(13) . ?
W11 O39 1.665(13) . ?
W11 O47 1.958(14) . ?
W11 O48 2.317(10) . ?
W11 O52 1.910(12) . ?
W11 O53 1.949(14) . ?
W11 O54 1.943(11) . ?
W12 O40 1.695(13) . ?
W12 O52 1.894(11) . ?
W12 O55 1.868(12) . ?
W12 O56 2.365(10) . ?
W12 O57 1.967(13) . ?
W12 O58 1.947(11) . ?
W13 O41 1.682(13) . ?
W13 O55 1.877(12) . ?
W13 O56 2.312(8) . ?
W13 O59 1.893(13) . ?
W13 O60 1.948(13) . ?
W13 O61 1.962(12) . ?
W14 O42 1.662(14) . ?
W14 O59 1.921(14) . ?
W14 O62 1.950(15) . ?
W14 O63 2.312(9) . ?
W14 O64 1.876(14) . ?
W14 O65 1.949(14) . ?
W15 O43 1.744(17) . ?
W15 O49 1.869(13) . ?
W15 O62 1.886(14) . ?
W15 O63 2.407(10) . ?
W15 O66 1.856(14) . ?
W15 O67 1.932(16) . ?
W16 O44 1.651(15) . ?
W16 O53 1.926(15) . ?
W16 O57 1.943(13) . ?
W16 O68 1.891(13) . ?
W16 O69 2.330(13) . ?
W16 O70 1.948(15) . ?
W17 O45 1.749(17) . ?
W17 O50 1.869(15) . ?
W17 O66 1.890(15) . ?
W17 O69 2.440(10) . ?
W17 O70 1.878(17) . ?
W17 O71 1.933(14) . ?
W18 O46 1.694(15) . ?
W18 O60 1.978(14) . ?
W18 O64 1.855(14) . ?
W18 O68 1.856(14) . ?
W18 O69 2.389(11) . ?
W18 O71 1.924(16) . ?
P2 O48 1.504(9) . ?
P2 O56 1.551(10) . ?
P2 O63 1.494(11) . ?
P2 O69 1.578(11) . ?
Si4 O51 1.698(14) . ?
Si4 O54 1.578(12) . ?
Si4 O72 1.570(12) . ?
Si4 C37 1.857(18) . ?
Si5 O58 1.556(12) . ?
Si5 O61 1.643(13) . ?
Si5 O73 1.615(12) . ?
Si5 C49 1.923(17) . ?
Si6 O65 1.635(12) . ?
Si6 O67 1.666(17) . ?
Si6 O74 1.637(13) . ?
Si6 C61 1.68(2) . ?
Si6 C61' 1.926(18) . ?
O72 H72 0.9598 . ?
O72 H72A 0.9601 . ?
O73 H73 0.9598 . ?
O73 H73A 0.9600 . ?
O74 H74 0.9601 . ?
O74 H74A 0.9598 . ?
C37 C38 1.42(3) . ?
C37 C42 1.38(3) . ?
C38 H38 0.9300 . ?
C38 C39 1.40(3) . ?
C39 H39 0.9300 . ?
C39 C40 1.34(4) . ?
C40 H40 0.9300 . ?
C40 C41 1.34(4) . ?
C41 H41 0.9300 . ?
C41 C42 1.38(3) . ?
C42 C43 1.50(3) . ?
C42 C43' 1.49(3) . ?
C43 C44 1.40(3) . ?
C43 C48 1.40(3) . ?
C44 H44 0.9300 . ?
C44 C45 1.40(3) . ?
C45 H45 0.9300 . ?
C45 C46 1.37(3) . ?
C46 H46 0.9300 . ?
C46 C47 1.37(3) . ?
C47 H47 0.9300 . ?
C47 C48 1.40(3) . ?
C48 H48 0.9300 . ?
C43' C44' 1.39(2) . ?
C43' C48' 1.40(2) . ?
C44' H44' 0.9300 . ?
C44' C45' 1.41(3) . ?
C45' H45' 0.9300 . ?
C45' C46' 1.37(3) . ?
C46' H46' 0.9300 . ?
C46' C47' 1.37(3) . ?
C47' H47' 0.9300 . ?
C47' C48' 1.40(3) . ?
C48' H48' 0.9300 . ?
C49 C50 1.40(3) . ?
C49 C54 1.44(3) . ?
C50 H50 0.9300 . ?
C50 C51 1.38(3) . ?
C51 H51 0.9300 . ?
C51 C52 1.43(3) . ?
C52 H52 0.9300 . ?
C52 C53 1.35(3) . ?
C53 H53 0.9300 . ?
C53 C54 1.42(3) . ?
C54 C55 1.48(3) . ?
C55 C56 1.42(3) . ?
C55 C60 1.37(2) . ?
C56 H56 0.9300 . ?
C56 C57 1.34(3) . ?
C57 H57 0.9300 . ?
C57 C58 1.34(3) . ?
C58 H58 0.9300 . ?
C58 C59 1.42(3) . ?
C59 H59 0.9300 . ?
C59 C60 1.38(2) . ?
C60 H60 0.9300 . ?
C61 C62 1.42(2) . ?
C61 C66 1.42(2) . ?
C62 H62 0.9300 . ?
C62 C63 1.36(2) . ?
C63 H63 0.9300 . ?
C63 C64 1.46(2) . ?
C64 H64 0.9300 . ?
C64 C65 1.47(2) . ?
C65 H65 0.9300 . ?
C65 C66 1.35(2) . ?
C66 C67 1.61(3) . ?
C67 C68 1.41(2) . ?
C67 C72 1.40(2) . ?
C68 H68 0.9300 . ?
C68 C69 1.36(3) . ?
C69 H69 0.9300 . ?
C69 C70 1.41(2) . ?
C70 H70 0.9300 . ?
C70 C71 1.42(3) . ?
C71 H71 0.9300 . ?
C71 C72 1.36(3) . ?
C72 H72B 0.9300 . ?
C61' C62' 1.41(2) . ?
C61' C66' 1.41(2) . ?
C62' H62' 0.9300 . ?
C62' C63' 1.354(19) . ?
C63' H63' 0.9300 . ?
C63' C64' 1.47(2) . ?
C64' H64' 0.9300 . ?
C64' C65' 1.47(2) . ?
C65' H65' 0.9300 . ?
C65' C66' 1.358(19) . ?
C66' C67' 1.61(3) . ?
C67' C68' 1.41(2) . ?
C67' C72' 1.40(2) . ?
C68' H68' 0.9300 . ?
C68' C69' 1.35(3) . ?
C69' H69' 0.9300 . ?
C69' C70' 1.41(2) . ?
C70' H70' 0.9300 . ?
C70' C71' 1.42(2) . ?
C71' H71' 0.9300 . ?
C71' C72' 1.36(3) . ?
C72' H72' 0.9300 . ?
N1 C73 1.523(9) . ?
N1 C79 1.520(9) . ?
N1 C85 1.520(9) . ?
N1 C91 1.519(9) . ?
C73 H73B 0.9700 . ?
C73 H73C 0.9700 . ?
C73 C74 1.509(11) . ?
C74 H74B 0.9700 . ?
C74 H74C 0.9700 . ?
C74 C75 1.526(11) . ?
C75 H75A 0.9700 . ?
C75 H75B 0.9700 . ?
C75 C76 1.487(11) . ?
C76 H76A 0.9700 . ?
C76 H76B 0.9700 . ?
C76 C77 1.513(12) . ?
C77 H77A 0.9700 . ?
C77 H77B 0.9700 . ?
C77 C78 1.497(13) . ?
C78 H78A 0.9600 . ?
C78 H78B 0.9600 . ?
C78 H78C 0.9600 . ?
C79 H79A 0.9700 . ?
C79 H79B 0.9700 . ?
C79 C80 1.512(11) . ?
C80 H80A 0.9700 . ?
C80 H80B 0.9700 . ?
C80 C81 1.526(11) . ?
C81 H81A 0.9700 . ?
C81 H81B 0.9700 . ?
C81 C82 1.487(11) . ?
C82 H82A 0.9700 . ?
C82 H82B 0.9700 . ?
C82 C83 1.516(12) . ?
C83 H83A 0.9700 . ?
C83 H83B 0.9700 . ?
C83 C84 1.497(13) . ?
C84 H84A 0.9600 . ?
C84 H84B 0.9600 . ?
C84 H84C 0.9600 . ?
C85 H85A 0.9700 . ?
C85 H85B 0.9700 . ?
C85 C86 1.511(11) . ?
C86 H86A 0.9700 . ?
C86 H86B 0.9700 . ?
C86 C87 1.525(11) . ?
C87 H87A 0.9700 . ?
C87 H87B 0.9700 . ?
C87 C88 1.486(11) . ?
C88 H88A 0.9700 . ?
C88 H88B 0.9700 . ?
C88 C89 1.517(12) . ?
C89 H89A 0.9700 . ?
C89 H89B 0.9700 . ?
C89 C90 1.498(13) . ?
C90 H90A 0.9600 . ?
C90 H90B 0.9600 . ?
C90 H90C 0.9600 . ?
C91 H91A 0.9700 . ?
C91 H91B 0.9700 . ?
C91 C92 1.512(11) . ?
C92 H92A 0.9700 . ?
C92 H92B 0.9700 . ?
C92 C93 1.527(11) . ?
C93 H93A 0.9700 . ?
C93 H93B 0.9700 . ?
C93 C94 1.486(11) . ?
C94 H94A 0.9700 . ?
C94 H94B 0.9700 . ?
C94 C95 1.516(12) . ?
C95 H95A 0.9700 . ?
C95 H95B 0.9700 . ?
C95 C96 1.498(13) . ?
C96 H96A 0.9600 . ?
C96 H96B 0.9600 . ?
C96 H96C 0.9600 . ?
N2 C97 1.514(8) . ?
N2 C103 1.512(8) . ?
N2 C109 1.513(8) . ?
N2 C115 1.516(8) . ?
C97 H97A 0.9700 . ?
C97 H97B 0.9700 . ?
C97 C98 1.517(10) . ?
C98 H98A 0.9700 . ?
C98 H98B 0.9700 . ?
C98 C99 1.541(10) . ?
C99 H99A 0.9700 . ?
C99 H99B 0.9700 . ?
C99 C100 1.525(11) . ?
C100 H10A 0.9700 . ?
C100 H10B 0.9700 . ?
C100 C101 1.534(12) . ?
C101 H10C 0.9700 . ?
C101 H10D 0.9700 . ?
C101 C102 1.527(13) . ?
C102 H10E 0.9600 . ?
C102 H10F 0.9600 . ?
C102 H10G 0.9600 . ?
C103 H10H 0.9700 . ?
C103 H10I 0.9700 . ?
C103 C104 1.514(10) . ?
C104 H10J 0.9700 . ?
C104 H10K 0.9700 . ?
C104 C105 1.540(10) . ?
C105 H10L 0.9700 . ?
C105 H10M 0.9700 . ?
C105 C106 1.525(11) . ?
C106 H10N 0.9700 . ?
C106 H10O 0.9700 . ?
C106 C107 1.533(12) . ?
C107 H10P 0.9700 . ?
C107 H10Q 0.9700 . ?
C107 C108 1.530(13) . ?
C108 H10R 0.9600 . ?
C108 H10S 0.9600 . ?
C108 H10T 0.9600 . ?
C109 H10U 0.9700 . ?
C109 H10V 0.9700 . ?
C109 C110 1.516(10) . ?
C110 H11A 0.9700 . ?
C110 H11B 0.9700 . ?
C110 C111 1.540(10) . ?
C111 H11C 0.9700 . ?
C111 H11D 0.9700 . ?
C111 C112 1.524(11) . ?
C112 H11E 0.9700 . ?
C112 H11F 0.9700 . ?
C112 C113 1.534(12) . ?
C113 H11G 0.9700 . ?
C113 H11H 0.9700 . ?
C113 C114 1.530(13) . ?
C114 H11I 0.9600 . ?
C114 H11J 0.9600 . ?
C114 H11K 0.9600 . ?
C115 H11L 0.9700 . ?
C115 H11M 0.9700 . ?
C115 C116 1.518(10) . ?
C116 H11N 0.9700 . ?
C116 H11O 0.9700 . ?
C116 C117 1.539(10) . ?
C117 H11P 0.9700 . ?
C117 H11Q 0.9700 . ?
C117 C118 1.525(11) . ?
C118 H11R 0.9700 . ?
C118 H11S 0.9700 . ?
C118 C119 1.534(12) . ?
C119 H11T 0.9700 . ?
C119 H11U 0.9700 . ?
C119 C120 1.530(13) . ?
C120 H12A 0.9600 . ?
C120 H12B 0.9600 . ?
C120 H12C 0.9600 . ?
N3 C121 1.524(8) . ?
N3 C127 1.518(8) . ?
N3 C133 1.523(8) . ?
N3 C139 1.521(8) . ?
C121 H12D 0.9700 . ?
C121 H12E 0.9700 . ?
C121 C122 1.505(10) . ?
C122 H12F 0.9700 . ?
C122 H12G 0.9700 . ?
C122 C123 1.531(11) . ?
C123 H12H 0.9700 . ?
C123 H12I 0.9700 . ?
C123 C124 1.537(10) . ?
C124 H12J 0.9700 . ?
C124 H12K 0.9700 . ?
C124 C125 1.542(12) . ?
C125 H12L 0.9700 . ?
C125 H12M 0.9700 . ?
C125 C126 1.558(13) . ?
C126 H12N 0.9600 . ?
C126 H12O 0.9600 . ?
C126 H12P 0.9600 . ?
C127 H12Q 0.9700 . ?
C127 H12R 0.9700 . ?
C127 C128 1.504(10) . ?
C128 H12S 0.9700 . ?
C128 H12T 0.9700 . ?
C128 C129 1.533(11) . ?
C129 H12U 0.9700 . ?
C129 H12V 0.9700 . ?
C129 C130 1.538(10) . ?
C130 H13A 0.9700 . ?
C130 H13B 0.9700 . ?
C130 C131 1.541(11) . ?
C131 H13C 0.9700 . ?
C131 H13D 0.9700 . ?
C131 C132 1.559(14) . ?
C132 H13E 0.9600 . ?
C132 H13F 0.9600 . ?
C132 H13G 0.9600 . ?
C133 H13H 0.9700 . ?
C133 H13I 0.9700 . ?
C133 C134 1.502(10) . ?
C134 H13J 0.9700 . ?
C134 H13K 0.9700 . ?
C134 C135 1.533(11) . ?
C135 H13L 0.9700 . ?
C135 H13M 0.9700 . ?
C135 C136 1.537(10) . ?
C136 H13N 0.9700 . ?
C136 H13O 0.9700 . ?
C136 C137 1.540(12) . ?
C137 H13P 0.9700 . ?
C137 H13Q 0.9700 . ?
C137 C138 1.559(13) . ?
C138 H13R 0.9600 . ?
C138 H13S 0.9600 . ?
C138 H13T 0.9600 . ?
C139 H13U 0.9700 . ?
C139 H13V 0.9700 . ?
C139 C140 1.505(10) . ?
C140 H14A 0.9700 . ?
C140 H14B 0.9700 . ?
C140 C141 1.534(11) . ?
C141 H14C 0.9700 . ?
C141 H14D 0.9700 . ?
C141 C142 1.537(10) . ?
C142 H14E 0.9700 . ?
C142 H14F 0.9700 . ?
C142 C143 1.540(12) . ?
C143 H14G 0.9700 . ?
C143 H14H 0.9700 . ?
C143 C144 1.559(14) . ?
C144 H14I 0.9600 . ?
C144 H14J 0.9600 . ?
C144 H14K 0.9600 . ?
N4 C145 1.515(6) . ?
N4 C151 1.515(8) . ?
N4 C157 1.515(8) . ?
N4 C163 1.515(7) . ?
C145 H14L 0.9700 . ?
C145 H14M 0.9700 . ?
C145 C146 1.490(8) . ?
C146 H14N 0.9700 . ?
C146 H14O 0.9700 . ?
C146 C147 1.573(7) . ?
C147 H14P 0.9700 . ?
C147 H14Q 0.9700 . ?
C147 C148 1.517(7) . ?
C148 H14R 0.9700 . ?
C148 H14S 0.9700 . ?
C148 C149 1.487(8) . ?
C149 H14T 0.9700 . ?
C149 H14U 0.9700 . ?
C149 C150 1.501(9) . ?
C150 H15A 0.9600 . ?
C150 H15B 0.9600 . ?
C150 H15C 0.9600 . ?
C151 H15D 0.9700 . ?
C151 H15E 0.9700 . ?
C151 C152 1.492(10) . ?
C152 H15F 0.9700 . ?
C152 H15G 0.9700 . ?
C152 C153 1.574(9) . ?
C153 H15H 0.9700 . ?
C153 H15I 0.9700 . ?
C153 C154 1.518(9) . ?
C154 H15J 0.9700 . ?
C154 H15K 0.9700 . ?
C154 C155 1.488(10) . ?
C155 H15L 0.9700 . ?
C155 H15M 0.9700 . ?
C155 C156 1.500(10) . ?
C156 H15N 0.9600 . ?
C156 H15O 0.9600 . ?
C156 H15P 0.9600 . ?
C157 H15Q 0.9700 . ?
C157 H15R 0.9700 . ?
C157 C158 1.491(10) . ?
C158 H15S 0.9700 . ?
C158 H15T 0.9700 . ?
C158 C159 1.576(9) . ?
C159 H15U 0.9700 . ?
C159 H15V 0.9700 . ?
C159 C160 1.517(9) . ?
C160 H16A 0.9700 . ?
C160 H16B 0.9700 . ?
C160 C161 1.487(10) . ?
C161 H16C 0.9700 . ?
C161 H16D 0.9700 . ?
C161 C162 1.501(10) . ?
C162 H16E 0.9600 . ?
C162 H16F 0.9600 . ?
C162 H16G 0.9600 . ?
C163 H16H 0.9700 . ?
C163 H16I 0.9700 . ?
C163 C164 1.490(8) . ?
C164 H16J 0.9700 . ?
C164 H16K 0.9700 . ?
C164 C165 1.572(8) . ?
C165 H16L 0.9700 . ?
C165 H16M 0.9700 . ?
C165 C166 1.517(7) . ?
C166 H16N 0.9700 . ?
C166 H16O 0.9700 . ?
C166 C167 1.487(8) . ?
C167 H16P 0.9700 . ?
C167 H16Q 0.9700 . ?
C167 C168 1.501(9) . ?
C168 H16R 0.9600 . ?
C168 H16S 0.9600 . ?
C168 H16T 0.9600 . ?
N5 C169 1.505(10) . ?
N5 C175 1.503(10) . ?
N5 C181 1.502(10) . ?
N5 C187 1.506(10) . ?
C169 H16U 0.9700 . ?
C169 H16V 0.9700 . ?
C169 C170 1.462(10) . ?
C170 H17A 0.9700 . ?
C170 H17B 0.9700 . ?
C170 C171 1.469(11) . ?
C171 H17C 0.9700 . ?
C171 H17D 0.9700 . ?
C171 C172 1.505(11) . ?
C172 H17E 0.9700 . ?
C172 H17F 0.9700 . ?
C172 C173 1.484(12) . ?
C173 H17G 0.9700 . ?
C173 H17H 0.9700 . ?
C173 C174 1.488(13) . ?
C174 H17I 0.9600 . ?
C174 H17J 0.9600 . ?
C174 H17K 0.9600 . ?
C175 H17L 0.9700 . ?
C175 H17M 0.9700 . ?
C175 C176 1.464(10) . ?
C176 H17N 0.9700 . ?
C176 H17O 0.9700 . ?
C176 C177 1.469(11) . ?
C177 H17P 0.9700 . ?
C177 H17Q 0.9700 . ?
C177 C178 1.503(11) . ?
C178 H17R 0.9700 . ?
C178 H17S 0.9700 . ?
C178 C179 1.483(12) . ?
C179 H17T 0.9700 . ?
C179 H17U 0.9700 . ?
C179 C180 1.486(12) . ?
C180 H18A 0.9600 . ?
C180 H18B 0.9600 . ?
C180 H18C 0.9600 . ?
C181 H18D 0.9700 . ?
C181 H18E 0.9700 . ?
C181 C182 1.459(10) . ?
C182 H18F 0.9700 . ?
C182 H18G 0.9700 . ?
C182 C183 1.468(11) . ?
C183 H18H 0.9700 . ?
C183 H18I 0.9700 . ?
C183 C184 1.505(10) . ?
C184 H18J 0.9700 . ?
C184 H18K 0.9700 . ?
C184 C185 1.484(12) . ?
C185 H18L 0.9700 . ?
C185 H18M 0.9700 . ?
C185 C186 1.490(13) . ?
C186 H18N 0.9600 . ?
C186 H18O 0.9600 . ?
C186 H18P 0.9600 . ?
C187 H18Q 0.9700 . ?
C187 H18R 0.9700 . ?
C187 C188 1.459(10) . ?
C188 H18S 0.9700 . ?
C188 H18T 0.9700 . ?
C188 C189 1.467(11) . ?
C189 H18U 0.9700 . ?
C189 H18V 0.9700 . ?
C189 C190 1.505(11) . ?
C190 H19A 0.9700 . ?
C190 H19B 0.9700 . ?
C190 C191 1.483(12) . ?
C191 H19C 0.9700 . ?
C191 H19D 0.9700 . ?
C191 C192 1.489(13) . ?
C192 H19E 0.9600 . ?
C192 H19F 0.9600 . ?
C192 H19G 0.9600 . ?
N6 C193 1.541(9) . ?
N6 C199 1.540(9) . ?
N6 C205 1.540(9) . ?
N6 C211 1.539(9) . ?
C193 H19H 0.9700 . ?
C193 H19I 0.9700 . ?
C193 C194 1.449(11) . ?
C194 H19J 0.9700 . ?
C194 H19K 0.9700 . ?
C194 C195 1.510(11) . ?
C195 H19L 0.9700 . ?
C195 H19M 0.9700 . ?
C195 C196 1.503(12) . ?
C196 H19N 0.9700 . ?
C196 H19O 0.9700 . ?
C196 C197 1.505(12) . ?
C197 H19P 0.9700 . ?
C197 H19Q 0.9700 . ?
C197 C198 1.543(12) . ?
C198 H19R 0.9600 . ?
C198 H19S 0.9600 . ?
C198 H19T 0.9600 . ?
C199 H19U 0.9700 . ?
C199 H19V 0.9700 . ?
C199 C200 1.449(11) . ?
C200 H20A 0.9700 . ?
C200 H20B 0.9700 . ?
C200 C201 1.511(11) . ?
C201 H20C 0.9700 . ?
C201 H20D 0.9700 . ?
C201 C202 1.502(12) . ?
C202 H20E 0.9700 . ?
C202 H20F 0.9700 . ?
C202 C203 1.506(12) . ?
C203 H20G 0.9700 . ?
C203 H20H 0.9700 . ?
C203 C204 1.542(12) . ?
C204 H20I 0.9600 . ?
C204 H20J 0.9600 . ?
C204 H20K 0.9600 . ?
C205 H20L 0.9700 . ?
C205 H20M 0.9700 . ?
C205 C206 1.446(11) . ?
C206 H20N 0.9700 . ?
C206 H20O 0.9700 . ?
C206 C207 1.511(11) . ?
C207 H20P 0.9700 . ?
C207 H20Q 0.9700 . ?
C207 C208 1.503(12) . ?
C208 H20R 0.9700 . ?
C208 H20S 0.9700 . ?
C208 C209 1.506(12) . ?
C209 H20T 0.9700 . ?
C209 H20U 0.9700 . ?
C209 C210 1.542(13) . ?
C210 H21A 0.9600 . ?
C210 H21B 0.9600 . ?
C210 H21C 0.9600 . ?
C211 H21D 0.9700 . ?
C211 H21E 0.9700 . ?
C211 C212 1.452(12) . ?
C212 H21F 0.9700 . ?
C212 H21G 0.9700 . ?
C212 C213 1.512(11) . ?
C213 H21H 0.9700 . ?
C213 H21I 0.9700 . ?
C213 C214 1.502(12) . ?
C214 H21J 0.9700 . ?
C214 H21K 0.9700 . ?
C214 C215 1.506(12) . ?
C215 H21L 0.9700 . ?
C215 H21M 0.9700 . ?
C215 C216 1.542(12) . ?
C216 H21N 0.9600 . ?
C216 H21O 0.9600 . ?
C216 H21P 0.9600 . ?

loop_
_geom_hbond_atom_site_label_D
_geom_hbond_atom_site_label_H
_geom_hbond_atom_site_label_A
_geom_hbond_distance_DH
_geom_hbond_distance_HA
_geom_hbond_distance_DA
_geom_hbond_angle_DHA
_geom_hbond_site_symmetry_A
_geom_hbond_publ_flag
O35 H35 O37 0.85 2.02 2.724(15) 140.1 . yes
O35 H35A O36 0.85 2.25 2.923(16) 136.5 . yes
O36 H36 O35 0.85 2.24 2.923(16) 137.2 . yes
O36 H36A O37 0.85 2.09 2.735(18) 131.8 . yes
O37 H37 O36 0.85 2.08 2.735(18) 133.1 . yes
O37 H37A O35 0.85 2.12 2.724(15) 127.6 . yes
O72 H72 O74 0.96 1.91 2.697(16) 137.3 . yes
O72 H72A O73 0.96 2.09 2.846(15) 134.0 . yes
O73 H73 O72 0.96 2.12 2.846(15) 131.2 . yes
O73 H73A O74 0.96 2.00 2.699(17) 128.4 . yes
O74 H74 O73 0.96 1.96 2.699(17) 132.1 . yes
O74 H74A O72 0.96 2.03 2.697(16) 124.6 . yes

loop_
_geom_torsion_atom_site_label_1
_geom_torsion_atom_site_label_2
_geom_torsion_atom_site_label_3
_geom_torsion_atom_site_label_4
_geom_torsion
_geom_torsion_site_symmetry_1
_geom_torsion_site_symmetry_2
_geom_torsion_site_symmetry_3
_geom_torsion_site_symmetry_4
_geom_torsion_publ_flag
Si1 C1 C2 C3 168.3(18) . . . . ?
Si1 C1 C6 C5 -169.8(16) . . . . ?
Si1 C1 C6 C7 12(2) . . . . ?
Si2 C13 C14 C15 179(3) . . . . ?
Si2 C13 C18 C17 178(3) . . . . ?
Si2 C13 C18 C19 6(4) . . . . ?
Si3 C25 C26 C27 -175.8(13) . . . . ?
Si3 C25 C30 C29 175.4(13) . . . . ?
Si3 C25 C30 C31 -7(3) . . . . ?
O1 W1 O10 W2 171.2(7) . . . . ?
O1 W1 O12 W6 118.8(12) . . . . ?
O3 W3 O15 W2 125.9(13) . . . . ?
O3 W3 O18 W4 169.9(9) . . . . ?
O4 W4 O18 W3 -170.2(8) . . . . ?
O4 W4 O22 W5 -127.9(12) . . . . ?
O6 W6 O25 W5 -172.1(6) . . . . ?
O6 W6 O29 W9 131.1(13) . . . . ?
O8 W8 O27 W5 134.2(10) . . . . ?
O8 W8 O31 W7 169.1(7) . . . . ?
O9 W9 O13 W1 131.2(14) . . . . ?
O9 W9 O29 W6 -133.4(13) . . . . ?
O9 W9 O33 W7 -170.5(7) . . . . ?
O10 W1 O12 W6 -56.5(19) . . . . ?
O11 W1 O10 W2 -7.9(6) . . . . ?
O11 W1 O12 W6 -61.9(12) . . . . ?
O11 P1 O19 W3 -54.0(8) . . . . ?
O11 P1 O19 W4 177.3(6) . . . . ?
O11 P1 O26 W5 -179.3(6) . . . . ?
O11 P1 O26 W6 53.4(8) . . . . ?
O11 P1 O32 W7 63.3(7) . . . . ?
O11 P1 O32 W8 -178.6(5) . . . . ?
O11 P1 O32 W9 -57.8(7) . . . . ?
O12 W1 O10 W2 -13.6(17) . . . . ?
O12 W6 O25 W5 5.2(15) . . . . ?
O12 W6 O29 W9 28.2(13) . . . . ?
O13 W1 O10 W2 -90.6(7) . . . . ?
O13 W1 O12 W6 21.1(12) . . . . ?
O13 W9 O29 W6 -29.1(12) . . . . ?
O13 W9 O33 W7 83.5(7) . . . . ?
O14 W1 O10 W2 70.1(7) . . . . ?
O14 W1 O12 W6 -139.1(12) . . . . ?
O14 Si1 O17 W2 -16.7(11) . . . . ?
O14 Si1 C1 C2 130.7(15) . . . . ?
O14 Si1 C1 C6 -59.4(17) . . . . ?
O15 W3 O18 W4 -12(2) . . . . ?
O17 Si1 O14 W1 17.6(10) . . . . ?
O17 Si1 C1 C2 -107.8(16) . . . . ?
O17 Si1 C1 C6 62.0(17) . . . . ?
O18 W3 O15 W2 -52(2) . . . . ?
O18 W4 O22 W5 46(2) . . . . ?
O19 W3 O15 W2 -56.5(12) . . . . ?
O19 W3 O18 W4 -7.6(7) . . . . ?
O19 W4 O18 W3 7.6(7) . . . . ?
O19 W4 O22 W5 54.0(11) . . . . ?
O19 P1 O11 W1 -178.7(6) . . . . ?
O19 P1 O11 W2 52.5(8) . . . . ?
O19 P1 O26 W5 -54.1(8) . . . . ?
O19 P1 O26 W6 178.6(5) . . . . ?
O19 P1 O32 W7 -57.7(6) . . . . ?
O19 P1 O32 W8 60.4(7) . . . . ?
O19 P1 O32 W9 -178.9(5) . . . . ?
O20 W3 O15 W2 22.1(12) . . . . ?
O20 W3 O18 W4 -86.5(8) . . . . ?
O21 W3 O15 W2 -138.7(13) . . . . ?
O21 W3 O18 W4 74.0(8) . . . . ?
O21 Si2 O24 W4 -21.9(13) . . . . ?
O22 W4 O18 W3 15(2) . . . . ?
O23 W4 O18 W3 90.4(8) . . . . ?
O23 W4 O22 W5 -29.9(11) . . . . ?
O23 W8 O27 W5 30.9(10) . . . . ?
O23 W8 O31 W7 -87.0(7) . . . . ?
O24 W4 O18 W3 -72.0(8) . . . . ?
O24 W4 O22 W5 132.6(12) . . . . ?
O24 Si2 O21 W3 20.5(12) . . . . ?
O25 W6 O29 W9 -128.1(13) . . . . ?
O26 W6 O25 W5 5.1(5) . . . . ?
O26 W6 O29 W9 -54.4(12) . . . . ?
O26 P1 O11 W1 -52.3(8) . . . . ?
O26 P1 O11 W2 178.9(6) . . . . ?
O26 P1 O19 W3 -178.5(6) . . . . ?
O26 P1 O19 W4 52.8(8) . . . . ?
O26 P1 O32 W7 -179.2(5) . . . . ?
O26 P1 O32 W8 -61.1(7) . . . . ?
O26 P1 O32 W9 59.7(6) . . . . ?
O27 W8 O31 W7 -18.7(17) . . . . ?
O28 Si3 O30 W6 -31.1(9) . . . . ?
O28 Si3 C25 C26 -98.8(13) . . . . ?
O28 Si3 C25 C30 84.2(16) . . . . ?
O29 W6 O25 W5 90.3(6) . . . . ?
O29 W9 O13 W1 31.0(14) . . . . ?
O29 W9 O33 W7 7.6(15) . . . . ?
O30 W6 O25 W5 -70.8(6) . . . . ?
O30 W6 O29 W9 -50(2) . . . . ?
O30 Si3 O28 W5 31.1(10) . . . . ?
O30 Si3 C25 C26 17.6(14) . . . . ?
O30 Si3 C25 C30 -159.5(14) . . . . ?
O31 W8 O27 W5 -37.9(19) . . . . ?
O32 W8 O27 W5 -52.6(10) . . . . ?
O32 W8 O31 W7 -3.5(6) . . . . ?
O32 W9 O13 W1 -54.2(13) . . . . ?
O32 W9 O29 W6 54.4(12) . . . . ?
O32 W9 O33 W7 1.3(5) . . . . ?
O32 P1 O11 W1 61.9(7) . . . . ?
O32 P1 O11 W2 -66.9(8) . . . . ?
O32 P1 O19 W3 65.4(7) . . . . ?
O32 P1 O19 W4 -63.3(7) . . . . ?
O32 P1 O26 W5 64.2(8) . . . . ?
O32 P1 O26 W6 -63.1(7) . . . . ?
O33 W9 O13 W1 -124.7(14) . . . . ?
O33 W9 O29 W6 48.5(19) . . . . ?
O34 W8 O27 W5 -128.4(10) . . . . ?
O34 W8 O31 W7 71.3(7) . . . . ?
O34 W9 O13 W1 -42(2) . . . . ?
O34 W9 O29 W6 128.4(13) . . . . ?
O34 W9 O33 W7 -73.0(7) . . . . ?
O35 Si1 O14 W1 -102.5(9) . . . . ?
O35 Si1 O17 W2 105.1(10) . . . . ?
O35 Si1 C1 C2 8.1(18) . . . . ?
O35 Si1 C1 C6 178.0(15) . . . . ?
O36 Si2 O21 W3 -97.2(11) . . . . ?
O36 Si2 O24 W4 97.1(11) . . . . ?
O37 Si3 O28 W5 -93.1(10) . . . . ?
O37 Si3 O30 W6 93.1(9) . . . . ?
O37 Si3 C25 C26 137.7(12) . . . . ?
O37 Si3 C25 C30 -39.3(16) . . . . ?
C1 Si1 O14 W1 138.3(9) . . . . ?
C1 Si1 O17 W2 -141.1(10) . . . . ?
C1 C2 C3 C4 6(4) . . . . ?
C1 C6 C7 C8 -98(2) . . . . ?
C1 C6 C7 C12 82(3) . . . . ?
C2 C1 C6 C5 0(3) . . . . ?
C2 C1 C6 C7 -177.5(17) . . . . ?
C2 C3 C4 C5 -8(4) . . . . ?
C3 C4 C5 C6 7(4) . . . . ?
C4 C5 C6 C1 -3(3) . . . . ?
C4 C5 C6 C7 175(2) . . . . ?
C5 C6 C7 C8 84(3) . . . . ?
C5 C6 C7 C12 -96(3) . . . . ?
C6 C1 C2 C3 -2(3) . . . . ?
C6 C7 C8 C9 -176(2) . . . . ?
C6 C7 C12 C11 180(2) . . . . ?
C7 C8 C9 C10 -3(4) . . . . ?
C8 C7 C12 C11 0(3) . . . . ?
C8 C9 C10 C11 -3(4) . . . . ?
C9 C10 C11 C12 7(4) . . . . ?
C10 C11 C12 C7 -5(4) . . . . ?
C12 C7 C8 C9 4(3) . . . . ?
C13 Si2 O21 W3 136.1(11) . . . . ?
C13 Si2 O24 W4 -140.3(12) . . . . ?
C13 C14 C15 C16 -3(6) . . . . ?
C13 C18 C19 C20 133(3) . . . . ?
C13 C18 C19 C24 -47(4) . . . . ?
C14 C13 C18 C17 -5(4) . . . . ?
C14 C13 C18 C19 -177(3) . . . . ?
C14 C15 C16 C17 8(6) . . . . ?
C15 C16 C17 C18 -11(6) . . . . ?
C16 C17 C18 C13 10(5) . . . . ?
C16 C17 C18 C19 -177(3) . . . . ?
C17 C18 C19 C20 -39(4) . . . . ?
C17 C18 C19 C24 141(3) . . . . ?
C18 C13 C14 C15 2(5) . . . . ?
C18 C19 C20 C21 172(3) . . . . ?
C18 C19 C24 C23 -177(2) . . . . ?
C19 C20 C21 C22 9(6) . . . . ?
C20 C19 C24 C23 3(4) . . . . ?
C20 C21 C22 C23 -5(5) . . . . ?
C21 C22 C23 C24 1(5) . . . . ?
C22 C23 C24 C19 0(4) . . . . ?
C24 C19 C20 C21 -8(5) . . . . ?
C25 Si3 O28 W5 146.7(10) . . . . ?
C25 Si3 O30 W6 -150.5(9) . . . . ?
C25 C26 C27 C28 -2(3) . . . . ?
C25 C30 C31 C32 133.4(19) . . . . ?
C25 C30 C31 C36 -46(3) . . . . ?
C26 C25 C30 C29 -2(2) . . . . ?
C26 C25 C30 C31 176.1(16) . . . . ?
C26 C27 C28 C29 2(4) . . . . ?
C27 C28 C29 C30 -3(4) . . . . ?
C28 C29 C30 C25 2(3) . . . . ?
C28 C29 C30 C31 -176(2) . . . . ?
C29 C30 C31 C32 -49(2) . . . . ?
C29 C30 C31 C36 131.5(19) . . . . ?
C30 C25 C26 C27 1(2) . . . . ?
C30 C31 C32 C33 -177(2) . . . . ?
C30 C31 C36 C35 179.0(16) . . . . ?
C31 C32 C33 C34 -4(4) . . . . ?
C32 C31 C36 C35 -1(3) . . . . ?
C32 C33 C34 C35 4(4) . . . . ?
C33 C34 C35 C36 -2(3) . . . . ?
C34 C35 C36 C31 1(3) . . . . ?
C36 C31 C32 C33 3(3) . . . . ?
Si4 C37 C38 C39 178(3) . . . . ?
Si4 C37 C42 C41 -179.1(18) . . . . ?
Si4 C37 C42 C43 6(3) . . . . ?
Si4 C37 C42 C43' 2(3) . . . . ?
Si5 C49 C50 C51 179.7(18) . . . . ?
Si5 C49 C54 C53 179.0(14) . . . . ?
Si5 C49 C54 C55 5(2) . . . . ?
Si6 C61 C62 C63 -171.3(13) . . . . ?
Si6 C61 C66 C65 170.1(15) . . . . ?
Si6 C61 C66 C67 -3.1(18) . . . . ?
Si6 C61' C62' C63' -177.1(10) . . . . ?
Si6 C61' C66' C65' 176.9(11) . . . . ?
Si6 C61' C66' C67' -6.8(15) . . . . ?
O38 W10 O47 W11 169.0(8) . . . . ?
O38 W10 O49 W15 121.9(17) . . . . ?
O40 W12 O52 W11 126.4(11) . . . . ?
O40 W12 O55 W13 171.6(7) . . . . ?
O41 W13 O55 W12 -171.0(8) . . . . ?
O41 W13 O59 W14 -123.7(13) . . . . ?
O42 W14 O64 W18 -131.0(14) . . . . ?
O43 W15 O49 W10 -123.1(17) . . . . ?
O43 W15 O62 W14 -172.3(9) . . . . ?
O43 W15 O66 W17 136.1(15) . . . . ?
O44 W16 O68 W18 -171.3(10) . . . . ?
O45 W17 O50 W10 130.2(18) . . . . ?
O45 W17 O66 W15 -138.1(15) . . . . ?
O45 W17 O70 W16 -169.3(9) . . . . ?
O46 W18 O64 W14 134.6(14) . . . . ?
O46 W18 O68 W16 168.9(9) . . . . ?
O47 W10 O49 W15 -54(3) . . . . ?
O48 W10 O47 W11 -8.2(6) . . . . ?
O48 W10 O49 W15 -60.6(16) . . . . ?
O48 P2 O56 W12 -54.9(8) . . . . ?
O48 P2 O56 W13 177.4(6) . . . . ?
O48 P2 O63 W14 -178.4(6) . . . . ?
O48 P2 O63 W15 54.9(9) . . . . ?
O48 P2 O69 W16 62.7(8) . . . . ?
O48 P2 O69 W17 -59.2(9) . . . . ?
O48 P2 O69 W18 178.2(7) . . . . ?
O49 W10 O47 W11 -15.2(19) . . . . ?
O49 W15 O62 W14 10(2) . . . . ?
O49 W15 O66 W17 33.3(15) . . . . ?
O50 W10 O47 W11 -92.0(8) . . . . ?
O50 W10 O49 W15 24.0(16) . . . . ?
O50 W17 O66 W15 -33.7(15) . . . . ?
O50 W17 O70 W16 85.5(9) . . . . ?
O51 W10 O47 W11 69.1(8) . . . . ?
O51 W10 O49 W15 -137.2(16) . . . . ?
O51 Si4 O54 W11 -19.3(10) . . . . ?
O51 Si4 C37 C38 105(2) . . . . ?
O51 Si4 C37 C42 -74(2) . . . . ?
O52 W12 O55 W13 -7.7(17) . . . . ?
O53 W16 O68 W18 15(2) . . . . ?
O54 Si4 O51 W10 17.3(11) . . . . ?
O54 Si4 C37 C38 -132.9(19) . . . . ?
O54 Si4 C37 C42 49(2) . . . . ?
O55 W12 O52 W11 -54.3(18) . . . . ?
O55 W13 O59 W14 49(2) . . . . ?
O56 W12 O52 W11 -55.5(11) . . . . ?
O56 W12 O55 W13 -6.5(6) . . . . ?
O56 W13 O55 W12 6.6(6) . . . . ?
O56 W13 O59 W14 58.4(13) . . . . ?
O56 P2 O48 W10 -179.3(5) . . . . ?
O56 P2 O48 W11 53.1(8) . . . . ?
O56 P2 O63 W14 -55.0(9) . . . . ?
O56 P2 O63 W15 178.3(6) . . . . ?
O56 P2 O69 W16 -57.8(8) . . . . ?
O56 P2 O69 W17 -179.8(6) . . . . ?
O56 P2 O69 W18 57.6(9) . . . . ?
O57 W12 O52 W11 23.3(11) . . . . ?
O57 W12 O55 W13 -85.4(7) . . . . ?
O57 W16 O68 W18 87.9(9) . . . . ?
O58 W12 O52 W11 -137.1(12) . . . . ?
O58 W12 O55 W13 74.8(7) . . . . ?
O58 Si5 O61 W13 -25.3(11) . . . . ?
O59 W13 O55 W12 15.8(18) . . . . ?
O59 W14 O64 W18 -28.2(14) . . . . ?
O60 W13 O55 W12 88.4(7) . . . . ?
O60 W13 O59 W14 -25.0(13) . . . . ?
O60 W18 O64 W14 28.7(14) . . . . ?
O60 W18 O68 W16 -84.7(8) . . . . ?
O61 W13 O55 W12 -72.2(7) . . . . ?
O61 W13 O59 W14 136.0(13) . . . . ?
O61 Si5 O58 W12 26.0(11) . . . . ?
O62 W14 O64 W18 129.7(14) . . . . ?
O62 W15 O49 W10 55(3) . . . . ?
O62 W15 O66 W17 -123.2(16) . . . . ?
O63 W14 O64 W18 54.7(13) . . . . ?
O63 W15 O49 W10 59.5(16) . . . . ?
O63 W15 O62 W14 4.9(7) . . . . ?
O63 W15 O66 W17 -49.2(15) . . . . ?
O63 P2 O48 W10 -53.9(8) . . . . ?
O63 P2 O48 W11 178.6(6) . . . . ?
O63 P2 O56 W12 -178.8(6) . . . . ?
O63 P2 O56 W13 53.5(8) . . . . ?
O63 P2 O69 W16 -179.2(6) . . . . ?
O63 P2 O69 W17 58.8(8) . . . . ?
O63 P2 O69 W18 -63.8(9) . . . . ?
O64 W18 O68 W16 -13(2) . . . . ?
O65 W14 O64 W18 49(3) . . . . ?
O65 Si6 O67 W15 -29.3(12) . . . . ?
O65 Si6 C61 C62 -104.7(10) . . . . ?
O65 Si6 C61 C66 84.1(13) . . . . ?
O66 W15 O49 W10 -26.1(16) . . . . ?
O66 W15 O62 W14 91.2(9) . . . . ?
O66 W17 O50 W10 31.8(17) . . . . ?
O66 W17 O70 W16 16.2(19) . . . . ?
O67 W15 O49 W10 136.1(17) . . . . ?
O67 W15 O62 W14 -70.5(9) . . . . ?
O67 W15 O66 W17 -41(3) . . . . ?
O67 Si6 O65 W14 30.8(13) . . . . ?
O67 Si6 C61 C62 7.0(10) . . . . ?
O67 Si6 C61 C66 -164.2(11) . . . . ?
O68 W18 O64 W14 -43(2) . . . . ?
O69 W16 O68 W18 2.2(7) . . . . ?
O69 W17 O50 W10 -54.5(17) . . . . ?
O69 W17 O66 W15 48.5(15) . . . . ?
O69 W17 O70 W16 3.4(7) . . . . ?
O69 W18 O64 W14 -54.0(13) . . . . ?
O69 W18 O68 W16 -2.1(7) . . . . ?
O69 P2 O48 W10 60.0(8) . . . . ?
O69 P2 O48 W11 -67.6(9) . . . . ?
O69 P2 O56 W12 65.6(8) . . . . ?
O69 P2 O56 W13 -62.1(8) . . . . ?
O69 P2 O63 W14 64.2(8) . . . . ?
O69 P2 O63 W15 -62.5(8) . . . . ?
O70 W16 O68 W18 -68.9(9) . . . . ?
O70 W17 O50 W10 -124.2(18) . . . . ?
O70 W17 O66 W15 37(2) . . . . ?
O71 W17 O50 W10 -46(3) . . . . ?
O71 W17 O66 W15 121.6(16) . . . . ?
O71 W17 O70 W16 -69.8(9) . . . . ?
O71 W18 O64 W14 -129.0(14) . . . . ?
O71 W18 O68 W16 71.5(9) . . . . ?
O72 Si4 O51 W10 -101.6(10) . . . . ?
O72 Si4 O54 W11 100.2(9) . . . . ?
O72 Si4 C37 C38 -15(2) . . . . ?
O72 Si4 C37 C42 166.8(19) . . . . ?
O73 Si5 O58 W12 -91.6(10) . . . . ?
O73 Si5 O61 W13 95.1(10) . . . . ?
O74 Si6 O65 W14 -92.7(12) . . . . ?
O74 Si6 O67 W15 95.5(10) . . . . ?
O74 Si6 C61 C62 127.4(9) . . . . ?
O74 Si6 C61 C66 -43.9(13) . . . . ?
C37 Si4 O51 W10 141.1(10) . . . . ?
C37 Si4 O54 W11 -143.6(10) . . . . ?
C37 C38 C39 C40 4(6) . . . . ?
C37 C42 C43 C44 -130.5(18) . . . . ?
C37 C42 C43 C48 53(2) . . . . ?
C37 C42 C43' C44' -117.9(18) . . . . ?
C37 C42 C43' C48' 62(2) . . . . ?
C38 C37 C42 C41 3(3) . . . . ?
C38 C37 C42 C43 -172(2) . . . . ?
C38 C37 C42 C43' -176(2) . . . . ?
C38 C39 C40 C41 -4(5) . . . . ?
C39 C40 C41 C42 4(5) . . . . ?
C40 C41 C42 C37 -3(4) . . . . ?
C40 C41 C42 C43 172(3) . . . . ?
C40 C41 C42 C43' 176(3) . . . . ?
C41 C42 C43 C44 54(2) . . . . ?
C41 C42 C43 C48 -122.1(19) . . . . ?
C41 C42 C43' C44' 63(2) . . . . ?
C41 C42 C43' C48' -117.3(19) . . . . ?
C42 C37 C38 C39 -3(4) . . . . ?
C42 C43 C44 C45 -176.7(15) . . . . ?
C42 C43 C48 C47 176.9(14) . . . . ?
C42 C43' C44' C45' 179.5(13) . . . . ?
C42 C43' C48' C47' -179.5(15) . . . . ?
C43 C44 C45 C46 0.0(6) . . . . ?
C44 C43 C48 C47 0.0(6) . . . . ?
C44 C45 C46 C47 0.0(6) . . . . ?
C45 C46 C47 C48 -0.1(6) . . . . ?
C46 C47 C48 C43 0.0(6) . . . . ?
C48 C43 C44 C45 0.0(6) . . . . ?
C43' C44' C45' C46' 0.0(6) . . . . ?
C44' C43' C48' C47' 0.0(6) . . . . ?
C44' C45' C46' C47' 0.0(6) . . . . ?
C45' C46' C47' C48' -0.1(6) . . . . ?
C46' C47' C48' C43' 0.1(6) . . . . ?
C48' C43' C44' C45' 0.0(6) . . . . ?
C49 Si5 O58 W12 143.9(9) . . . . ?
C49 Si5 O61 W13 -142.9(9) . . . . ?
C49 C50 C51 C52 -1(4) . . . . ?
C49 C54 C55 C56 133(2) . . . . ?
C49 C54 C55 C60 -45(3) . . . . ?
C50 C49 C54 C53 -4(3) . . . . ?
C50 C49 C54 C55 -178.0(17) . . . . ?
C50 C51 C52 C53 0(4) . . . . ?
C51 C52 C53 C54 -2(3) . . . . ?
C52 C53 C54 C49 4(3) . . . . ?
C52 C53 C54 C55 178.3(19) . . . . ?
C53 C54 C55 C56 -41(3) . . . . ?
C53 C54 C55 C60 140.3(18) . . . . ?
C54 C49 C50 C51 2(3) . . . . ?
C54 C55 C56 C57 -180(2) . . . . ?
C54 C55 C60 C59 178.0(18) . . . . ?
C55 C56 C57 C58 3(4) . . . . ?
C56 C55 C60 C59 -1(3) . . . . ?
C56 C57 C58 C59 -3(4) . . . . ?
C57 C58 C59 C60 2(3) . . . . ?
C58 C59 C60 C55 0(3) . . . . ?
C60 C55 C56 C57 -1(3) . . . . ?
C61 Si6 O65 W14 138.0(11) . . . . ?
C61 Si6 O67 W15 -141.1(11) . . . . ?
C61 C62 C63 C64 0.0(6) . . . . ?
C61 C66 C67 C68 147.1(11) . . . . ?
C61 C66 C67 C72 -34.6(18) . . . . ?
C62 C61 C66 C65 0.0(6) . . . . ?
C62 C61 C66 C67 -173.1(17) . . . . ?
C62 C63 C64 C65 0.0(6) . . . . ?
C63 C64 C65 C66 0.0(6) . . . . ?
C64 C65 C66 C61 0.0(6) . . . . ?
C64 C65 C66 C67 173.8(15) . . . . ?
C65 C66 C67 C68 -26.5(17) . . . . ?
C65 C66 C67 C72 151.8(10) . . . . ?
C66 C61 C62 C63 0.0(6) . . . . ?
C66 C67 C68 C69 178.4(15) . . . . ?
C66 C67 C72 C71 -178.5(15) . . . . ?
C67 C68 C69 C70 0.0(6) . . . . ?
C68 C67 C72 C71 0.0(6) . . . . ?
C68 C69 C70 C71 0.0(6) . . . . ?
C69 C70 C71 C72 0.0(6) . . . . ?
C70 C71 C72 C67 0.0(6) . . . . ?
C72 C67 C68 C69 0.0(6) . . . . ?
C61' Si6 O65 W14 149.4(10) . . . . ?
C61' Si6 O67 W15 -151.5(9) . . . . ?
C61' C62' C63' C64' 0.0(6) . . . . ?
C61' C66' C67' C68' 143.6(10) . . . . ?
C61' C66' C67' C72' -36.5(15) . . . . ?
C62' C61' C66' C65' 0.0(6) . . . . ?
C62' C61' C66' C67' 176.3(14) . . . . ?
C62' C63' C64' C65' 0.0(6) . . . . ?
C63' C64' C65' C66' 0.1(6) . . . . ?
C64' C65' C66' C61' -0.1(6) . . . . ?
C64' C65' C66' C67' -177.0(12) . . . . ?
C65' C66' C67' C68' -39.9(12) . . . . ?
C65' C66' C67' C72' 140.0(9) . . . . ?
C66' C61' C62' C63' 0.0(6) . . . . ?
C66' C67' C68' C69' -180.0(12) . . . . ?
C66' C67' C72' C71' 179.9(11) . . . . ?
C67' C68' C69' C70' -0.1(6) . . . . ?
C68' C67' C72' C71' -0.1(6) . . . . ?
C68' C69' C70' C71' 0.1(6) . . . . ?
C69' C70' C71' C72' -0.1(6) . . . . ?
C70' C71' C72' C67' 0.1(6) . . . . ?
C72' C67' C68' C69' 0.1(6) . . . . ?
N1 C73 C74 C75 -178.7(17) . . . . ?
N1 C79 C80 C81 178.0(12) . . . . ?
N1 C85 C86 C87 168.8(15) . . . . ?
N1 C91 C92 C93 -172.8(17) . . . . ?
C73 N1 C79 C80 -48.6(18) . . . . ?
C73 N1 C85 C86 175.1(17) . . . . ?
C73 N1 C91 C92 58.3(19) . . . . ?
C73 C74 C75 C76 -173.7(19) . . . . ?
C74 C75 C76 C77 -163.2(17) . . . . ?
C75 C76 C77 C78 -74(2) . . . . ?
C79 N1 C73 C74 -54(2) . . . . ?
C79 N1 C85 C86 53(2) . . . . ?
C79 N1 C91 C92 177.6(17) . . . . ?
C79 C80 C81 C82 76.5(16) . . . . ?
C80 C81 C82 C83 105.9(17) . . . . ?
C81 C82 C83 C84 -130(2) . . . . ?
C85 N1 C73 C74 -176.4(18) . . . . ?
C85 N1 C79 C80 71.2(17) . . . . ?
C85 N1 C91 C92 -63.0(19) . . . . ?
C85 C86 C87 C88 151.1(17) . . . . ?
C86 C87 C88 C89 179.9(16) . . . . ?
C87 C88 C89 C90 -141(2) . . . . ?
C91 N1 C73 C74 60(2) . . . . ?
C91 N1 C79 C80 -170.2(15) . . . . ?
C91 N1 C85 C86 -59.7(19) . . . . ?
C91 C92 C93 C94 176(2) . . . . ?
C92 C93 C94 C95 178(3) . . . . ?
C93 C94 C95 C96 168(3) . . . . ?
N2 C97 C98 C99 -172.1(11) . . . . ?
N2 C103 C104 C105 171.8(11) . . . . ?
N2 C109 C110 C111 -163.7(15) . . . . ?
N2 C115 C116 C117 -157.3(10) . . . . ?
C97 N2 C103 C104 52.8(16) . . . . ?
C97 N2 C109 C110 175.8(15) . . . . ?
C97 N2 C115 C116 -61.0(13) . . . . ?
C97 C98 C99 C100 -65.1(17) . . . . ?
C98 C99 C100 C101 -167.4(12) . . . . ?
C99 C100 C101 C102 95.1(19) . . . . ?
C103 N2 C97 C98 60.8(16) . . . . ?
C103 N2 C109 C110 -66.4(16) . . . . ?
C103 N2 C115 C116 179.5(12) . . . . ?
C103 C104 C105 C106 64.6(17) . . . . ?
C104 C105 C106 C107 174.0(13) . . . . ?
C105 C106 C107 C108 -165.4(15) . . . . ?
C109 N2 C97 C98 179.5(14) . . . . ?
C109 N2 C103 C104 -66.2(15) . . . . ?
C109 N2 C115 C116 59.9(14) . . . . ?
C109 C110 C111 C112 -176.2(14) . . . . ?
C110 C111 C112 C113 -76(2) . . . . ?
C111 C112 C113 C114 175.7(15) . . . . ?
C115 N2 C97 C98 -60.2(15) . . . . ?
C115 N2 C103 C104 174.7(13) . . . . ?
C115 N2 C109 C110 53.7(17) . . . . ?
C115 C116 C117 C118 84.8(17) . . . . ?
C116 C117 C118 C119 172.9(16) . . . . ?
C117 C118 C119 C120 174.5(19) . . . . ?
N3 C121 C122 C123 176(2) . . . . ?
N3 C127 C128 C129 177.9(15) . . . . ?
N3 C133 C134 C135 -164(2) . . . . ?
N3 C139 C140 C141 -167.4(17) . . . . ?
C121 N3 C127 C128 64(2) . . . . ?
C121 N3 C133 C134 176(2) . . . . ?
C121 N3 C139 C140 -62.6(19) . . . . ?
C121 C122 C123 C124 172(2) . . . . ?
C122 C123 C124 C125 -177(2) . . . . ?
C123 C124 C125 C126 61(3) . . . . ?
C127 N3 C121 C122 52(2) . . . . ?
C127 N3 C133 C134 -58(2) . . . . ?
C127 N3 C139 C140 178.7(19) . . . . ?
C127 C128 C129 C130 67(2) . . . . ?
C128 C129 C130 C131 82(2) . . . . ?
C129 C130 C131 C132 -55(3) . . . . ?
C133 N3 C121 C122 178(2) . . . . ?
C133 N3 C127 C128 -62(2) . . . . ?
C133 N3 C139 C140 59(2) . . . . ?
C133 C134 C135 C136 -178(2) . . . . ?
C134 C135 C136 C137 -175(3) . . . . ?
C135 C136 C137 C138 180(3) . . . . ?
C139 N3 C121 C122 -60(2) . . . . ?
C139 N3 C127 C128 178.7(19) . . . . ?
C139 N3 C133 C134 56(2) . . . . ?
C139 C140 C141 C142 178(2) . . . . ?
C140 C141 C142 C143 163(2) . . . . ?
C141 C142 C143 C144 157(2) . . . . ?
N4 C145 C146 C147 178.2(9) . . . . ?
N4 C151 C152 C153 175(2) . . . . ?
N4 C157 C158 C159 62(3) . . . . ?
N4 C163 C164 C165 -53.8(17) . . . . ?
C145 N4 C151 C152 48(2) . . . . ?
C145 N4 C157 C158 -153.9(15) . . . . ?
C145 N4 C163 C164 2.4(13) . . . . ?
C145 C146 C147 C148 -151.1(11) . . . . ?
C146 C147 C148 C149 -169.9(10) . . . . ?
C147 C148 C149 C150 -171.3(10) . . . . ?
C151 N4 C145 C146 51.2(13) . . . . ?
C151 N4 C157 C158 87.4(19) . . . . ?
C151 N4 C163 C164 117.8(11) . . . . ?
C151 C152 C153 C154 150(2) . . . . ?
C152 C153 C154 C155 94(4) . . . . ?
C153 C154 C155 C156 167(4) . . . . ?
C157 N4 C145 C146 -69.2(13) . . . . ?
C157 N4 C151 C152 169.8(18) . . . . ?
C157 N4 C163 C164 -118.1(13) . . . . ?
C157 C158 C159 C160 -110(3) . . . . ?
C158 C159 C160 C161 -35(3) . . . . ?
C159 C160 C161 C162 -56(2) . . . . ?
C163 N4 C145 C146 171.1(10) . . . . ?
C163 N4 C151 C152 -66(2) . . . . ?
C163 N4 C157 C158 -39(2) . . . . ?
C163 C164 C165 C166 -41.9(16) . . . . ?
C164 C165 C166 C167 -135.3(10) . . . . ?
C165 C166 C167 C168 78.3(11) . . . . ?
N5 C169 C170 C171 159.9(18) . . . . ?
N5 C175 C176 C177 -152.3(17) . . . . ?
N5 C181 C182 C183 177(2) . . . . ?
N5 C187 C188 C189 -177(2) . . . . ?
C169 N5 C175 C176 -58(2) . . . . ?
C169 N5 C181 C182 -150(2) . . . . ?
C169 N5 C187 C188 111(2) . . . . ?
C169 C170 C171 C172 150.0(19) . . . . ?
C170 C171 C172 C173 -59(5) . . . . ?
C171 C172 C173 C174 165(3) . . . . ?
C175 N5 C169 C170 -47(2) . . . . ?
C175 N5 C181 C182 96(2) . . . . ?
C175 N5 C187 C188 -139(2) . . . . ?
C175 C176 C177 C178 -164.8(18) . . . . ?
C176 C177 C178 C179 179.6(19) . . . . ?
C177 C178 C179 C180 -157(2) . . . . ?
C181 N5 C169 C170 -168(2) . . . . ?
C181 N5 C175 C176 62(2) . . . . ?
C181 N5 C187 C188 -14(3) . . . . ?
C181 C182 C183 C184 -159.1(18) . . . . ?
C182 C183 C184 C185 -100(2) . . . . ?
C183 C184 C185 C186 -138.3(18) . . . . ?
C187 N5 C169 C170 66(2) . . . . ?
C187 N5 C175 C176 -173.5(19) . . . . ?
C187 N5 C181 C182 -26(3) . . . . ?
C187 C188 C189 C190 -162(2) . . . . ?
C188 C189 C190 C191 -158(2) . . . . ?
C189 C190 C191 C192 149(3) . . . . ?
N6 C193 C194 C195 171.2(15) . . . . ?
N6 C199 C200 C201 -172.7(12) . . . . ?
N6 C205 C206 C207 166.1(13) . . . . ?
N6 C211 C212 C213 161.5(16) . . . . ?
C193 N6 C199 C200 54.3(19) . . . . ?
C193 N6 C205 C206 -122.1(15) . . . . ?
C193 N6 C211 C212 42(2) . . . . ?
C193 C194 C195 C196 -127.1(19) . . . . ?
C194 C195 C196 C197 -146.3(15) . . . . ?
C195 C196 C197 C198 -160(2) . . . . ?
C199 N6 C193 C194 38(2) . . . . ?
C199 N6 C205 C206 114.2(16) . . . . ?
C199 N6 C211 C212 167.1(16) . . . . ?
C199 C200 C201 C202 -77(2) . . . . ?
C200 C201 C202 C203 -170.6(13) . . . . ?
C201 C202 C203 C204 -137(3) . . . . ?
C205 N6 C193 C194 -78.4(18) . . . . ?
C205 N6 C199 C200 171.0(15) . . . . ?
C205 N6 C211 C212 -71(2) . . . . ?
C205 C206 C207 C208 -97.3(17) . . . . ?
C206 C207 C208 C209 -76.1(17) . . . . ?
C207 C208 C209 C210 -171.4(18) . . . . ?
C211 N6 C193 C194 160.6(18) . . . . ?
C211 N6 C199 C200 -61.7(19) . . . . ?
C211 N6 C205 C206 -11.3(19) . . . . ?
C211 C212 C213 C214 147.9(17) . . . . ?
C212 C213 C214 C215 98.3(17) . . . . ?
C213 C214 C215 C216 171.2(12) . . . . ?

loop_
_twin_individual_id
_twin_individual_mass_fraction_refined
1 0.972(12)
2 0.028(12)
